data_7107599
loop_
_publ_author_name
'Shin Ikeda'
'Naoki Aratani'
'Atsuhiro Osuka'

_publ_section_title
;
 A doubly 2,6-pyridylene-bridged porphyrin-perylene-porphyrin triad
;
_journal_name_full Chem.Commun.
_journal_page_first 4317
_journal_paper_doi 10.1039/c2cc30966a
_journal_volume 48
_journal_year 2012
_chemical_formula_moiety 'C164 H160 N12 Ni2'
_chemical_formula_sum 'C164 H160 N12 Ni2'
_chemical_formula_weight 2416.46
_chemical_name_systematic
;
?
;
_space_group_IT_number 2
_symmetry_cell_setting triclinic
_symmetry_Int_Tables_number 2
_symmetry_space_group_name_Hall '-P 1'
_symmetry_space_group_name_H-M 'P -1'
_atom_sites_solution_hydrogens geom
_atom_sites_solution_primary direct
_atom_sites_solution_secondary difmap
_audit_creation_method SHELXL-97
_cell_angle_alpha 113.2820(8)
_cell_angle_beta 98.5654(9)
_cell_angle_gamma 95.3241(9)
_cell_formula_units_Z 4
_cell_length_a 20.6104(4)
_cell_length_b 28.4361(5)
_cell_length_c 32.8677(6)
_cell_measurement_reflns_used 72608
_cell_measurement_temperature 93(2)
_cell_measurement_theta_max 68.32
_cell_measurement_theta_min 2.99
_cell_volume 17251.5(6)
_computing_structure_refinement 'SHELXL-97 (Sheldrick, 1997)'
_computing_structure_solution 'SHELXS-97 (Sheldrick, 1990)'
_diffrn_ambient_temperature 93(2)
_diffrn_detector_area_resol_mean 10.00
_diffrn_measured_fraction_theta_full 0.973
_diffrn_measured_fraction_theta_max 0.973
_diffrn_measurement_device_type 'Rigaku RAXIS-RAPID II'
_diffrn_measurement_method \w
_diffrn_radiation_monochromator graphite
_diffrn_radiation_source 'fine-focus sealed tube'
_diffrn_radiation_type CuK\a
_diffrn_radiation_wavelength 1.54187
_diffrn_reflns_av_R_equivalents 0.1035
_diffrn_reflns_av_sigmaI/netI 0.2340
_diffrn_reflns_limit_h_max 23
_diffrn_reflns_limit_h_min -23
_diffrn_reflns_limit_k_max 31
_diffrn_reflns_limit_k_min -31
_diffrn_reflns_limit_l_max 36
_diffrn_reflns_limit_l_min -36
_diffrn_reflns_number 165003
_diffrn_reflns_theta_full 60.00
_diffrn_reflns_theta_max 60.00
_diffrn_reflns_theta_min 2.99
_exptl_absorpt_coefficient_mu 0.613
_exptl_absorpt_correction_T_max 0.9700
_exptl_absorpt_correction_T_min 0.8374
_exptl_absorpt_correction_type multi-scan
_exptl_absorpt_process_details
;Higashi, T. (1995).
Program for Absorption Correction.
Rigaku Corporation, Tokyo, Japan.
;
_exptl_crystal_colour red
_exptl_crystal_density_diffrn 0.930
_exptl_crystal_density_method 'not measured'
_exptl_crystal_description prism
_exptl_crystal_F_000 5136
_exptl_crystal_size_max 0.30
_exptl_crystal_size_mid 0.10
_exptl_crystal_size_min 0.05
_platon_squeeze_details
;
;
_refine_diff_density_max 0.343
_refine_diff_density_min -0.279
_refine_diff_density_rms 0.046
_refine_ls_extinction_method none
_refine_ls_goodness_of_fit_ref 1.040
_refine_ls_hydrogen_treatment constr
_refine_ls_matrix_type full
_refine_ls_number_parameters 3190
_refine_ls_number_reflns 49820
_refine_ls_number_restraints 2694
_refine_ls_restrained_S_all 1.162
_refine_ls_R_factor_all 0.2603
_refine_ls_R_factor_gt 0.0971
_refine_ls_shift/su_max 0.001
_refine_ls_shift/su_mean 0.000
_refine_ls_structure_factor_coef Fsqd
_refine_ls_weighting_details 'calc w=1/[\s^2^(Fo^2^)+(0.0240P)^2^+0.0000P] where P=(Fo^2^+2Fc^2^)/3'
_refine_ls_weighting_scheme calc
_refine_ls_wR_factor_gt 0.1842
_refine_ls_wR_factor_ref 0.2069
_reflns_number_gt 9920
_reflns_number_total 49820
_reflns_threshold_expression >2sigma(I)
_cod_data_source_file c2cc30966a.txt
_cod_data_source_block 10616ik
_cod_database_code 7107599

loop_
_symmetry_equiv_pos_as_xyz
'x, y, z'
'-x, -y, -z'

loop_
_atom_site_label
_atom_site_type_symbol
_atom_site_fract_x
_atom_site_fract_y
_atom_site_fract_z
_atom_site_U_iso_or_equiv
_atom_site_adp_type
_atom_site_occupancy
_atom_site_symmetry_multiplicity
_atom_site_calc_flag
_atom_site_refinement_flags
_atom_site_disorder_assembly
_atom_site_disorder_group
C1A C 0.9448(6) 0.8863(3) 0.1295(4) 0.119(3) Uani 1 1 d U . .
C2A C 1.0035(6) 0.8632(3) 0.1196(3) 0.122(3) Uani 1 1 d U . .
C3A C 1.0165(5) 0.8695(3) 0.0818(3) 0.124(3) Uani 1 1 d U . .
H3A H 1.0544 0.8620 0.0687 0.148 Uiso 1 1 calc R . .
C4A C 0.9637(6) 0.8889(3) 0.0671(4) 0.124(3) Uani 1 1 d U . .
C5A C 0.9462(6) 0.8840(3) 0.0218(4) 0.117(3) Uani 1 1 d U . .
C6A C 0.8849(7) 0.8880(3) 0.0033(4) 0.115(3) Uani 1 1 d U . .
C7A C 0.8544(5) 0.8665(3) -0.0440(3) 0.121(3) Uani 1 1 d U . .
H7A H 0.8773 0.8516 -0.0679 0.145 Uiso 1 1 calc R . .
C8A C 0.7879(5) 0.8704(3) -0.0502(3) 0.124(3) Uani 1 1 d U . .
H8A H 0.7572 0.8581 -0.0783 0.149 Uiso 1 1 calc R . .
C9A C 0.7739(7) 0.8977(3) -0.0046(4) 0.118(3) Uani 1 1 d U . .
C10A C 0.7169(6) 0.9173(4) 0.0058(4) 0.122(3) Uani 1 1 d U . .
C11A C 0.7200(6) 0.9542(4) 0.0496(4) 0.122(3) Uani 1 1 d U . .
C12A C 0.6697(5) 0.9901(3) 0.0589(3) 0.134(3) Uani 1 1 d U . .
H12A H 0.6298 0.9889 0.0396 0.160 Uiso 1 1 calc R . .
C13A C 0.6960(6) 1.0251(4) 0.1025(4) 0.142(3) Uani 1 1 d U . .
H13A H 0.6779 1.0550 0.1184 0.171 Uiso 1 1 calc R . .
C14A C 0.7497(6) 1.0119(4) 0.1197(4) 0.131(3) Uani 1 1 d U . .
C15A C 0.7868(6) 1.0292(4) 0.1637(4) 0.134(3) Uani 1 1 d U . .
C16A C 0.8258(5) 0.9986(4) 0.1800(3) 0.117(2) Uani 1 1 d U . .
C17A C 0.8355(4) 1.0054(3) 0.2245(3) 0.126(3) Uani 1 1 d U . .
H17A H 0.8267 1.0339 0.2493 0.151 Uiso 1 1 calc R . .
C18A C 0.8601(5) 0.9629(3) 0.2260(3) 0.128(2) Uani 1 1 d U . .
C19A C 0.8769(5) 0.9352(4) 0.1810(4) 0.133(3) Uani 1 1 d U . .
C20A C 0.9176(4) 0.8980(3) 0.1692(3) 0.117(3) Uani 1 1 d U . .
H20A H 0.9277 0.8801 0.1877 0.140 Uiso 1 1 calc R . .
C21A C 0.9923(3) 0.8626(3) -0.01024(18) 0.132(3) Uani 1 1 d GU . .
C22A C 1.0169(3) 0.8174(2) -0.01437(19) 0.128(3) Uani 1 1 d GU . .
H22A H 1.0034 0.7987 0.0022 0.153 Uiso 1 1 calc R . .
C23A C 1.0613(3) 0.79946(19) -0.0428(2) 0.144(3) Uani 1 1 d GU . .
C24A C 1.0810(3) 0.8267(3) -0.06707(18) 0.149(3) Uani 1 1 d GU . .
H24A H 1.1113 0.8145 -0.0865 0.179 Uiso 1 1 calc R . .
C25A C 1.0563(3) 0.8719(3) -0.06294(19) 0.156(3) Uani 1 1 d GU . .
C26A C 1.0120(3) 0.88985(19) -0.0345(2) 0.145(3) Uani 1 1 d GU . .
H26A H 0.9951 0.9207 -0.0317 0.174 Uiso 1 1 calc R . .
C27A C 1.0960(7) 0.7536(4) -0.0414(4) 0.154(3) Uani 1 1 d U . .
C28A C 1.0368(5) 0.7046(3) -0.0620(3) 0.200(4) Uani 1 1 d U . .
H28A H 1.0158 0.6994 -0.0926 0.300 Uiso 1 1 calc R . .
H28B H 1.0036 0.7111 -0.0428 0.300 Uiso 1 1 calc R . .
H28C H 1.0549 0.6735 -0.0632 0.300 Uiso 1 1 calc R . .
C29A C 1.1272(5) 0.7635(3) 0.0067(3) 0.201(4) Uani 1 1 d U . .
H29A H 1.1464 0.7332 0.0067 0.301 Uiso 1 1 calc R . .
H29B H 1.0930 0.7695 0.0252 0.301 Uiso 1 1 calc R . .
H29C H 1.1622 0.7941 0.0194 0.301 Uiso 1 1 calc R . .
C30A C 1.1471(5) 0.7416(3) -0.0691(3) 0.188(4) Uani 1 1 d U . .
H30A H 1.1275 0.7346 -0.1004 0.283 Uiso 1 1 calc R . .
H30B H 1.1645 0.7110 -0.0683 0.283 Uiso 1 1 calc R . .
H30C H 1.1835 0.7713 -0.0571 0.283 Uiso 1 1 calc R . .
C31A C 1.0632(8) 0.8997(6) -0.0946(5) 0.184(3) Uani 1 1 d U . .
C32A C 1.0634(5) 0.9562(4) -0.0763(3) 0.214(5) Uani 1 1 d U . .
H32A H 1.0992 0.9738 -0.0495 0.321 Uiso 1 1 calc R . .
H32B H 1.0205 0.9635 -0.0679 0.321 Uiso 1 1 calc R . .
H32C H 1.0706 0.9689 -0.0993 0.321 Uiso 1 1 calc R . .
C33A C 1.0092(6) 0.8743(4) -0.1387(4) 0.245(5) Uani 1 1 d U . .
H33A H 1.0091 0.8368 -0.1525 0.368 Uiso 1 1 calc R . .
H33B H 1.0188 0.8893 -0.1598 0.368 Uiso 1 1 calc R . .
H33C H 0.9655 0.8808 -0.1315 0.368 Uiso 1 1 calc R . .
C34A C 1.1343(6) 0.8943(4) -0.1069(3) 0.221(4) Uani 1 1 d U . .
H34A H 1.1377 0.8574 -0.1216 0.331 Uiso 1 1 calc R . .
H34B H 1.1687 0.9112 -0.0791 0.331 Uiso 1 1 calc R . .
H34C H 1.1407 0.9108 -0.1274 0.331 Uiso 1 1 calc R . .
C35A C 0.6596(6) 0.9004(4) -0.0330(4) 0.127(3) Uani 1 1 d U . .
C36A C 0.6362(5) 0.8466(4) -0.0556(3) 0.130(3) Uani 1 1 d U . .
H36A H 0.6554 0.8236 -0.0448 0.156 Uiso 1 1 calc R . .
C37A C 0.5858(6) 0.8271(4) -0.0933(4) 0.130(3) Uani 1 1 d U . .
C38A C 0.5555(5) 0.8628(4) -0.1055(3) 0.129(3) Uani 1 1 d U . .
H38A H 0.5183 0.8505 -0.1300 0.155 Uiso 1 1 calc R . .
C39A C 0.5782(6) 0.9163(5) -0.0827(4) 0.151(3) Uani 1 1 d DU . .
C40A C 0.6295(5) 0.9331(4) -0.0477(3) 0.122(3) Uani 1 1 d U . .
H40A H 0.6457 0.9694 -0.0324 0.146 Uiso 1 1 calc R . .
C41A C 0.5633(6) 0.7700(4) -0.1194(4) 0.142(3) Uani 1 1 d U . .
C42A C 0.6067(5) 0.7366(3) -0.1037(3) 0.199(4) Uani 1 1 d U . .
H42A H 0.6115 0.7481 -0.0709 0.298 Uiso 1 1 calc R . .
H42B H 0.6508 0.7405 -0.1110 0.298 Uiso 1 1 calc R . .
H42C H 0.5856 0.7001 -0.1191 0.298 Uiso 1 1 calc R . .
C43A C 0.4953(5) 0.7548(3) -0.1106(3) 0.195(4) Uani 1 1 d U . .
H43A H 0.4985 0.7650 -0.0781 0.292 Uiso 1 1 calc R . .
H43B H 0.4811 0.7172 -0.1268 0.292 Uiso 1 1 calc R . .
H43C H 0.4627 0.7725 -0.1213 0.292 Uiso 1 1 calc R . .
C44A C 0.5572(5) 0.7507(3) -0.1691(3) 0.201(4) Uani 1 1 d U . .
H44A H 0.5299 0.7711 -0.1804 0.301 Uiso 1 1 calc R . .
H44B H 0.5362 0.7141 -0.1838 0.301 Uiso 1 1 calc R . .
H44C H 0.6016 0.7541 -0.1761 0.301 Uiso 1 1 calc R . .
C45A C 0.5437(5) 0.9542(4) -0.0951(4) 0.168(3) Uani 1 1 d DU . .
C46A C 0.5925(4) 0.9933(3) -0.0997(3) 0.189(3) Uani 1 1 d DU . .
H46A H 0.6285 1.0082 -0.0728 0.284 Uiso 1 1 calc R . .
H46B H 0.5699 1.0209 -0.1027 0.284 Uiso 1 1 calc R . .
H46C H 0.6111 0.9762 -0.1266 0.284 Uiso 1 1 calc R . .
C47A C 0.4884(5) 0.9304(4) -0.1349(4) 0.261(5) Uani 1 1 d DU . .
H47A H 0.4556 0.9072 -0.1296 0.392 Uiso 1 1 calc R . .
H47B H 0.5056 0.9104 -0.1617 0.392 Uiso 1 1 calc R . .
H47C H 0.4671 0.9577 -0.1397 0.392 Uiso 1 1 calc R . .
C48A C 0.5114(5) 0.9857(4) -0.0567(4) 0.237(4) Uani 1 1 d DU . .
H48A H 0.5457 1.0051 -0.0293 0.355 Uiso 1 1 calc R . .
H48B H 0.4796 0.9623 -0.0510 0.355 Uiso 1 1 calc R . .
H48C H 0.4879 1.0101 -0.0651 0.355 Uiso 1 1 calc R . .
C49A C 0.7815(7) 1.0834(4) 0.1987(4) 0.141(3) Uani 1 1 d U . .
C50A C 0.7209(6) 1.0988(4) 0.2069(3) 0.150(3) Uani 1 1 d U . .
H50A H 0.6808 1.0751 0.1904 0.180 Uiso 1 1 calc R . .
C51A C 0.7172(8) 1.1493(5) 0.2396(4) 0.176(3) Uani 1 1 d U . .
C52A C 0.7815(7) 1.1742(4) 0.2623(4) 0.185(4) Uani 1 1 d U A .
H52A H 0.7822 1.2084 0.2840 0.222 Uiso 1 1 calc RD . .
C53A C 0.8499(7) 1.1609(5) 0.2615(4) 0.206(4) Uani 1 1 d DU . .
C54A C 0.8417(6) 1.1134(4) 0.2260(4) 0.169(3) Uani 1 1 d U A .
H54A H 0.8809 1.0995 0.2192 0.202 Uiso 1 1 calc RD . .
C55A C 0.6581(8) 1.1701(5) 0.2493(4) 0.191(4) Uani 1 1 d U . .
C56A C 0.6075(6) 1.1269(4) 0.2498(3) 0.210(4) Uani 1 1 d U . .
H56A H 0.5647 1.1388 0.2529 0.316 Uiso 1 1 calc R . .
H56B H 0.6240 1.1186 0.2753 0.316 Uiso 1 1 calc R . .
H56C H 0.6018 1.0958 0.2214 0.316 Uiso 1 1 calc R . .
C57A C 0.6681(6) 1.2198(4) 0.2927(3) 0.246(5) Uani 1 1 d U . .
H57A H 0.6252 1.2315 0.2964 0.369 Uiso 1 1 calc R . .
H57B H 0.6990 1.2469 0.2908 0.369 Uiso 1 1 calc R . .
H57C H 0.6864 1.2129 0.3187 0.369 Uiso 1 1 calc R . .
C58A C 0.6343(6) 1.1819(4) 0.2073(4) 0.232(5) Uani 1 1 d U . .
H58A H 0.5909 1.1932 0.2087 0.348 Uiso 1 1 calc R . .
H58B H 0.6304 1.1504 0.1795 0.348 Uiso 1 1 calc R . .
H58C H 0.6667 1.2094 0.2073 0.348 Uiso 1 1 calc R . .
C59A C 0.9301(15) 1.1719(12) 0.2928(11) 0.256(8) Uani 0.348(10) 1 d PDU A 1
C60A C 0.9419(17) 1.2340(10) 0.3153(12) 0.303(9) Uani 0.348(10) 1 d PDU A 1
H60A H 0.9042 1.2460 0.3292 0.454 Uiso 0.348(10) 1 calc PR A 1
H60B H 0.9458 1.2469 0.2920 0.454 Uiso 0.348(10) 1 calc PR A 1
H60C H 0.9829 1.2473 0.3385 0.454 Uiso 0.348(10) 1 calc PR A 1
C61A C 0.9250(14) 1.1478(14) 0.3265(9) 0.256(9) Uiso 0.348(10) 1 d PDU A 1
H61A H 0.8831 1.1530 0.3370 0.383 Uiso 0.348(10) 1 calc PR A 1
H61B H 0.9625 1.1645 0.3523 0.383 Uiso 0.348(10) 1 calc PR A 1
H61C H 0.9262 1.1106 0.3117 0.383 Uiso 0.348(10) 1 calc PR A 1
C62A C 0.9820(10) 1.1503(13) 0.2656(10) 0.295(12) Uani 0.348(10) 1 d PDU A 1
H62A H 0.9663 1.1135 0.2459 0.442 Uiso 0.348(10) 1 calc PRD A 1
H62B H 1.0237 1.1542 0.2862 0.442 Uiso 0.348(10) 1 calc PR A 1
H62C H 0.9895 1.1694 0.2471 0.442 Uiso 0.348(10) 1 calc PR A 1
C59E C 0.9057(11) 1.1995(8) 0.2899(7) 0.253(6) Uani 0.652(10) 1 d PDU A 2
C60E C 0.8836(10) 1.2584(6) 0.2988(7) 0.339(11) Uani 0.652(10) 1 d PDU A 2
H60D H 0.8459 1.2628 0.3142 0.508 Uiso 0.652(10) 1 calc PRD A 2
H60E H 0.8708 1.2606 0.2698 0.508 Uiso 0.652(10) 1 calc PR A 2
H60F H 0.9213 1.2859 0.3177 0.508 Uiso 0.652(10) 1 calc PR A 2
C61E C 0.9658(8) 1.1986(8) 0.2734(6) 0.302(9) Uani 0.652(10) 1 d PDU A 2
H61D H 0.9566 1.1976 0.2429 0.452 Uiso 0.652(10) 1 calc PR A 2
H61E H 0.9843 1.1677 0.2723 0.452 Uiso 0.652(10) 1 calc PR A 2
H61F H 0.9979 1.2298 0.2935 0.452 Uiso 0.652(10) 1 calc PR A 2
C62E C 0.9186(8) 1.2046(8) 0.3398(5) 0.252(7) Uani 0.652(10) 1 d PDU A 2
H62D H 0.8771 1.2083 0.3512 0.377 Uiso 0.652(10) 1 calc PR A 2
H62E H 0.9524 1.2352 0.3589 0.377 Uiso 0.652(10) 1 calc PR A 2
H62F H 0.9343 1.1734 0.3406 0.377 Uiso 0.652(10) 1 calc PR A 2
C1B C 0.6145(6) 0.4777(4) 0.2193(3) 0.120(3) Uani 1 1 d U . .
C2B C 0.6155(5) 0.5116(4) 0.2670(4) 0.129(3) Uani 1 1 d U . .
C3B C 0.5600(5) 0.4898(3) 0.2740(3) 0.125(3) Uani 1 1 d U . .
H3B H 0.5494 0.4980 0.3030 0.150 Uiso 1 1 calc R . .
C4B C 0.5183(7) 0.4523(4) 0.2320(4) 0.131(3) Uani 1 1 d U . .
C5B C 0.4571(8) 0.4335(4) 0.2287(5) 0.156(3) Uani 1 1 d U . .
C6B C 0.4174(8) 0.4173(4) 0.1863(5) 0.145(3) Uani 1 1 d U . .
C7B C 0.3471(6) 0.4112(3) 0.1780(4) 0.154(3) Uani 1 1 d U . .
H7B H 0.3206 0.4138 0.1999 0.185 Uiso 1 1 calc R . .
C8B C 0.3230(6) 0.4006(3) 0.1332(4) 0.142(3) Uani 1 1 d U . .
H8B H 0.2786 0.3984 0.1189 0.171 Uiso 1 1 calc R . .
C9B C 0.3820(7) 0.3937(4) 0.1132(5) 0.135(3) Uani 1 1 d U . .
C10B C 0.3806(7) 0.3728(4) 0.0666(5) 0.131(3) Uani 1 1 d U . .
C11B C 0.4389(7) 0.3530(4) 0.0521(5) 0.129(3) Uani 1 1 d U . .
C12B C 0.4313(5) 0.3161(3) 0.0049(4) 0.134(3) Uani 1 1 d U . .
H12B H 0.3958 0.3090 -0.0198 0.161 Uiso 1 1 calc R . .
C13B C 0.4870(5) 0.2943(4) 0.0051(4) 0.132(3) Uani 1 1 d U . .
H13B H 0.4967 0.2659 -0.0194 0.158 Uiso 1 1 calc R . .
C14B C 0.5299(7) 0.3232(4) 0.0503(5) 0.127(3) Uani 1 1 d U . .
C15B C 0.5917(7) 0.3174(4) 0.0618(4) 0.122(3) Uani 1 1 d U . .
C16B C 0.6347(7) 0.3545(4) 0.1000(4) 0.117(3) Uani 1 1 d U . .
C17B C 0.7049(5) 0.3647(4) 0.1068(3) 0.124(3) Uani 1 1 d U . .
H17B H 0.7312 0.3417 0.0897 0.149 Uiso 1 1 calc R . .
C18B C 0.7290(6) 0.4117(4) 0.1410(3) 0.122(3) Uani 1 1 d U . .
C19B C 0.6695(6) 0.4294(4) 0.1569(3) 0.112(3) Uani 1 1 d U . .
C20B C 0.6703(4) 0.4734(3) 0.1993(3) 0.117(3) Uani 1 1 d U . .
H20B H 0.7088 0.4994 0.2134 0.140 Uiso 1 1 calc R . .
C21B C 0.4246(4) 0.4404(4) 0.2684(2) 0.200(3) Uani 1 1 d GU . .
C22B C 0.3990(4) 0.4850(3) 0.2908(3) 0.272(4) Uani 1 1 d GU . .
H22B H 0.4013 0.5123 0.2810 0.326 Uiso 1 1 calc R . .
C23B C 0.3701(4) 0.4898(3) 0.3275(3) 0.302(4) Uani 1 1 d GDU . .
C24B C 0.3667(4) 0.4499(4) 0.3419(2) 0.296(4) Uani 1 1 d GU . .
H24B H 0.3469 0.4531 0.3669 0.355 Uiso 1 1 calc RD . .
C25B C 0.3923(4) 0.4052(3) 0.3195(3) 0.273(4) Uani 1 1 d GDU . .
C26B C 0.4213(4) 0.4005(3) 0.2828(3) 0.228(4) Uani 1 1 d GU . .
H26B H 0.4388 0.3700 0.2675 0.273 Uiso 1 1 calc R . .
C27B C 0.3483(7) 0.5396(4) 0.3573(5) 0.343(4) Uani 1 1 d DU . .
C28B C 0.3585(8) 0.5831(5) 0.3432(5) 0.377(6) Uani 1 1 d DU . .
H28D H 0.4045 0.5882 0.3393 0.565 Uiso 1 1 calc R . .
H28E H 0.3500 0.6150 0.3666 0.565 Uiso 1 1 calc R . .
H28F H 0.3278 0.5748 0.3146 0.565 Uiso 1 1 calc R . .
C29B C 0.2783(7) 0.5270(5) 0.3612(5) 0.389(7) Uani 1 1 d DU . .
H29D H 0.2758 0.5024 0.3752 0.583 Uiso 1 1 calc R . .
H29E H 0.2495 0.5115 0.3311 0.583 Uiso 1 1 calc R . .
H29F H 0.2634 0.5589 0.3800 0.583 Uiso 1 1 calc R . .
C30B C 0.3907(8) 0.5655(5) 0.4065(5) 0.428(7) Uani 1 1 d DU . .
H30D H 0.3883 0.5409 0.4205 0.641 Uiso 1 1 calc R . .
H30E H 0.3733 0.5965 0.4242 0.641 Uiso 1 1 calc R . .
H30F H 0.4371 0.5754 0.4055 0.641 Uiso 1 1 calc R . .
C31B C 0.3922(9) 0.3656(5) 0.3381(5) 0.356(5) Uani 1 1 d DU . .
C32B C 0.4441(8) 0.3781(5) 0.3807(5) 0.396(8) Uani 1 1 d DU . .
H32D H 0.4885 0.3864 0.3755 0.594 Uiso 1 1 calc R . .
H32E H 0.4424 0.3479 0.3882 0.594 Uiso 1 1 calc R . .
H32F H 0.4349 0.4078 0.4058 0.594 Uiso 1 1 calc R . .
C33B C 0.3224(7) 0.3610(5) 0.3510(5) 0.402(7) Uani 1 1 d DU . .
H33D H 0.3170 0.3948 0.3733 0.603 Uiso 1 1 calc RD . .
H33E H 0.3191 0.3354 0.3639 0.603 Uiso 1 1 calc R . .
H33F H 0.2874 0.3500 0.3238 0.603 Uiso 1 1 calc R . .
C34B C 0.3884(8) 0.3114(5) 0.3037(4) 0.370(6) Uani 1 1 d DU . .
H34D H 0.4316 0.3071 0.2949 0.555 Uiso 1 1 calc R . .
H34E H 0.3544 0.3048 0.2769 0.555 Uiso 1 1 calc R . .
H34F H 0.3767 0.2868 0.3165 0.555 Uiso 1 1 calc R . .
C35B C 0.3209(8) 0.3701(5) 0.0359(4) 0.149(3) Uani 1 1 d U . .
C36B C 0.3038(7) 0.4085(5) 0.0263(4) 0.167(4) Uani 1 1 d U . .
H36B H 0.3320 0.4413 0.0407 0.201 Uiso 1 1 calc R . .
C37B C 0.2454(8) 0.4025(6) -0.0045(5) 0.191(4) Uani 1 1 d U . .
C38B C 0.2027(6) 0.3553(5) -0.0256(4) 0.190(4) Uani 1 1 d U . .
H38B H 0.1616 0.3513 -0.0452 0.228 Uiso 1 1 calc R . .
C39B C 0.2222(8) 0.3146(6) -0.0171(5) 0.205(4) Uani 1 1 d U . .
C40B C 0.2780(7) 0.3237(5) 0.0157(4) 0.180(4) Uani 1 1 d U . .
H40B H 0.2872 0.2967 0.0246 0.216 Uiso 1 1 calc R . .
C41B C 0.2245(8) 0.4453(6) -0.0166(6) 0.249(5) Uani 1 1 d DU . .
C42B C 0.2326(7) 0.4954(5) 0.0267(5) 0.316(7) Uani 1 1 d DU . .
H42D H 0.2759 0.5006 0.0461 0.474 Uiso 1 1 calc R . .
H42E H 0.1971 0.4924 0.0428 0.474 Uiso 1 1 calc R . .
H42F H 0.2298 0.5250 0.0187 0.474 Uiso 1 1 calc R . .
C43B C 0.2778(8) 0.4681(5) -0.0335(5) 0.303(6) Uani 1 1 d DU . .
H43D H 0.3217 0.4686 -0.0168 0.454 Uiso 1 1 calc R . .
H43E H 0.2722 0.5037 -0.0287 0.454 Uiso 1 1 calc R . .
H43F H 0.2742 0.4469 -0.0658 0.454 Uiso 1 1 calc R . .
C44B C 0.1550(8) 0.4460(5) -0.0350(5) 0.335(8) Uani 1 1 d DU . .
H44D H 0.1254 0.4349 -0.0187 0.503 Uiso 1 1 calc R . .
H44E H 0.1434 0.4224 -0.0672 0.503 Uiso 1 1 calc R . .
H44F H 0.1501 0.4813 -0.0315 0.503 Uiso 1 1 calc R . .
C45B C 0.1753(9) 0.2608(6) -0.0457(5) 0.237(4) Uani 1 1 d DU . .
C46B C 0.1760(5) 0.2441(4) -0.0969(4) 0.227(4) Uani 1 1 d DU . .
H46D H 0.2214 0.2405 -0.1017 0.341 Uiso 1 1 calc R . .
H46E H 0.1605 0.2704 -0.1064 0.341 Uiso 1 1 calc R . .
H46F H 0.1465 0.2107 -0.1147 0.341 Uiso 1 1 calc R . .
C47B C 0.1044(6) 0.2670(4) -0.0349(4) 0.233(5) Uani 1 1 d U . .
H47D H 0.0868 0.2923 -0.0450 0.349 Uiso 1 1 calc R . .
H47E H 0.1072 0.2793 -0.0022 0.349 Uiso 1 1 calc R . .
H47F H 0.0747 0.2335 -0.0506 0.349 Uiso 1 1 calc R . .
C48B C 0.1972(6) 0.2219(4) -0.0309(4) 0.285(6) Uani 1 1 d U . .
H48D H 0.2422 0.2174 -0.0360 0.427 Uiso 1 1 calc R . .
H48E H 0.1668 0.1889 -0.0480 0.427 Uiso 1 1 calc R . .
H48F H 0.1972 0.2334 0.0015 0.427 Uiso 1 1 calc R . .
C49B C 0.6218(5) 0.2711(4) 0.0352(4) 0.131(3) Uani 1 1 d U . .
C50B C 0.6251(4) 0.2595(3) -0.0101(3) 0.142(3) Uani 1 1 d U . .
H50B H 0.6131 0.2824 -0.0235 0.170 Uiso 1 1 calc R . .
C51B C 0.6462(5) 0.2137(4) -0.0345(4) 0.148(3) Uani 1 1 d DU B .
C52B C 0.6643(4) 0.1797(3) -0.0148(3) 0.142(3) Uani 1 1 d U . .
H52B H 0.6796 0.1487 -0.0318 0.171 Uiso 1 1 calc R . .
C53B C 0.6594(5) 0.1921(4) 0.0303(4) 0.127(3) Uani 1 1 d U . .
C54B C 0.6378(4) 0.2371(4) 0.0529(3) 0.118(3) Uani 1 1 d U . .
H54B H 0.6336 0.2454 0.0832 0.142 Uiso 1 1 calc R . .
C55B C 0.6460(7) 0.2011(4) -0.0848(4) 0.184(4) Uani 1 1 d DU . .
C56B C 0.7005(5) 0.2449(4) -0.0831(3) 0.238(4) Uani 1 1 d DU B .
H56D H 0.6879 0.2789 -0.0675 0.357 Uiso 1 1 calc R . .
H56E H 0.7040 0.2395 -0.1139 0.357 Uiso 1 1 calc R . .
H56F H 0.7435 0.2434 -0.0667 0.357 Uiso 1 1 calc R . .
C57B C 0.5811(6) 0.2060(3) -0.1119(3) 0.205(5) Uani 1 1 d DU B .
H57D H 0.5651 0.2375 -0.0936 0.307 Uiso 1 1 calc R . .
H57E H 0.5473 0.1756 -0.1195 0.307 Uiso 1 1 calc R . .
H57F H 0.5897 0.2081 -0.1397 0.307 Uiso 1 1 calc R . .
C58B C 0.6674(6) 0.1508(4) -0.1065(3) 0.277(6) Uani 1 1 d DU B 1
H58D H 0.6314 0.1228 -0.1116 0.416 Uiso 1 1 calc R B 1
H58E H 0.7069 0.1489 -0.0869 0.416 Uiso 1 1 calc R B 1
H58F H 0.6781 0.1471 -0.1356 0.416 Uiso 1 1 calc R B 1
C59B C 0.6730(6) 0.1535(4) 0.0511(4) 0.142(3) Uani 1 1 d U . .
C60B C 0.6065(5) 0.1250(3) 0.0523(3) 0.163(4) Uani 1 1 d U . .
H60G H 0.5798 0.1071 0.0216 0.245 Uiso 1 1 calc R . .
H60H H 0.5821 0.1503 0.0713 0.245 Uiso 1 1 calc R . .
H60I H 0.6152 0.0997 0.0649 0.245 Uiso 1 1 calc R . .
C61B C 0.7163(4) 0.1130(3) 0.0270(3) 0.154(3) Uani 1 1 d U . .
H61G H 0.6943 0.0930 -0.0048 0.230 Uiso 1 1 calc R . .
H61H H 0.7216 0.0894 0.0419 0.230 Uiso 1 1 calc R . .
H61I H 0.7601 0.1311 0.0286 0.230 Uiso 1 1 calc R . .
C62B C 0.7125(5) 0.1815(3) 0.1021(3) 0.171(4) Uani 1 1 d U . .
H62G H 0.7554 0.2006 0.1034 0.256 Uiso 1 1 calc R . .
H62H H 0.7199 0.1554 0.1140 0.256 Uiso 1 1 calc R . .
H62I H 0.6864 0.2057 0.1203 0.256 Uiso 1 1 calc R . .
C1C C 0.2442(7) 0.8705(4) 0.2320(3) 0.132(3) Uani 1 1 d U . .
C2C C 0.1928(7) 0.9016(4) 0.2322(3) 0.133(3) Uani 1 1 d U . .
C3C C 0.2190(6) 0.9377(3) 0.2174(3) 0.132(3) Uani 1 1 d U . .
H3C H 0.1958 0.9614 0.2097 0.159 Uiso 1 1 calc R . .
C4C C 0.2889(7) 0.9323(4) 0.2161(3) 0.134(3) Uani 1 1 d U . .
C5C C 0.3348(7) 0.9681(4) 0.2099(3) 0.128(3) Uani 1 1 d U . .
C6C C 0.3994(8) 0.9778(5) 0.2336(4) 0.147(3) Uani 1 1 d U . .
C7C C 0.4447(6) 1.0206(4) 0.2408(3) 0.145(3) Uani 1 1 d U . .
H7C H 0.4410 1.0433 0.2260 0.174 Uiso 1 1 calc R . .
C8C C 0.4959(6) 1.0233(4) 0.2738(3) 0.156(4) Uani 1 1 d U . .
H8C H 0.5330 1.0504 0.2891 0.187 Uiso 1 1 calc R . .
C9C C 0.4813(8) 0.9751(5) 0.2805(4) 0.148(3) Uani 1 1 d U . .
C10C C 0.5230(6) 0.9594(5) 0.3050(4) 0.151(3) Uani 1 1 d U . .
C11C C 0.5230(7) 0.9076(6) 0.2939(4) 0.154(3) Uani 1 1 d U . .
C12C C 0.5781(6) 0.8817(4) 0.3057(4) 0.185(4) Uani 1 1 d U . .
H12C H 0.6174 0.8980 0.3284 0.222 Uiso 1 1 calc R . .
C13C C 0.5604(6) 0.8284(5) 0.2767(4) 0.178(4) Uani 1 1 d U . .
H13C H 0.5872 0.8023 0.2740 0.213 Uiso 1 1 calc R . .
C14C C 0.4931(7) 0.8214(6) 0.2519(4) 0.149(3) Uani 1 1 d U . .
C15C C 0.4577(7) 0.7745(6) 0.2247(4) 0.142(3) Uani 1 1 d U . .
C16C C 0.3915(8) 0.7706(5) 0.2145(4) 0.134(3) Uani 1 1 d U . .
C17C C 0.3418(5) 0.7232(4) 0.1930(3) 0.135(3) Uani 1 1 d U . .
H17C H 0.3523 0.6897 0.1775 0.162 Uiso 1 1 calc R . .
C18C C 0.2770(6) 0.7325(4) 0.1978(3) 0.125(3) Uani 1 1 d U . .
C19C C 0.2858(7) 0.7907(5) 0.2195(3) 0.131(3) Uani 1 1 d U . .
C20C C 0.2356(5) 0.8199(4) 0.2295(3) 0.126(3) Uani 1 1 d U . .
H20C H 0.1955 0.8057 0.2345 0.151 Uiso 1 1 calc R . .
C21C C 0.3029(6) 1.0003(4) 0.1895(4) 0.145(3) Uani 1 1 d U . .
C22C C 0.3156(5) 1.0568(3) 0.2098(3) 0.153(3) Uani 1 1 d U . .
H22C H 0.3432 1.0747 0.2390 0.184 Uiso 1 1 calc R . .
C23C C 0.2890(6) 1.0846(3) 0.1879(4) 0.161(3) Uani 1 1 d DU . .
C24C C 0.2472(5) 1.0580(4) 0.1457(3) 0.151(3) Uani 1 1 d U . .
H24C H 0.2296 1.0787 0.1314 0.181 Uiso 1 1 calc R . .
C25C C 0.2282(6) 1.0040(4) 0.1218(4) 0.134(3) Uani 1 1 d U . .
C26C C 0.2638(5) 0.9772(4) 0.1463(3) 0.143(3) Uani 1 1 d U . .
H26C H 0.2595 0.9405 0.1310 0.171 Uiso 1 1 calc R . .
C27C C 0.3083(6) 1.1426(4) 0.2091(3) 0.213(4) Uani 1 1 d DU . .
C28C C 0.2981(5) 1.1649(3) 0.2544(3) 0.216(4) Uani 1 1 d DU . .
H28G H 0.3102 1.1424 0.2695 0.323 Uiso 1 1 calc R . .
H28H H 0.2512 1.1684 0.2541 0.323 Uiso 1 1 calc R . .
H28I H 0.3259 1.1992 0.2708 0.323 Uiso 1 1 calc R . .
C29C C 0.2897(5) 1.1687(3) 0.1804(3) 0.193(4) Uani 1 1 d DU . .
H29G H 0.2947 1.1476 0.1495 0.290 Uiso 1 1 calc R . .
H29H H 0.3186 1.2025 0.1920 0.290 Uiso 1 1 calc R . .
H29I H 0.2433 1.1738 0.1801 0.290 Uiso 1 1 calc R . .
C30C C 0.3858(5) 1.1552(4) 0.2159(4) 0.289(5) Uani 1 1 d DU . .
H30G H 0.4069 1.1402 0.2356 0.433 Uiso 1 1 calc R . .
H30H H 0.4001 1.1929 0.2298 0.433 Uiso 1 1 calc R . .
H30I H 0.3988 1.1404 0.1865 0.433 Uiso 1 1 calc R . .
C31C C 0.1787(6) 0.9776(4) 0.0778(4) 0.137(3) Uani 1 1 d DU . .
C32C C 0.1747(4) 0.9163(3) 0.0583(3) 0.139(3) Uani 1 1 d U . .
H32G H 0.1415 0.8998 0.0299 0.208 Uiso 1 1 calc R . .
H32H H 0.1619 0.9039 0.0803 0.208 Uiso 1 1 calc R . .
H32I H 0.2183 0.9074 0.0526 0.208 Uiso 1 1 calc R . .
C33C C 0.2069(4) 0.9948(3) 0.0441(2) 0.147(3) Uani 1 1 d U . .
H33G H 0.1758 0.9793 0.0148 0.221 Uiso 1 1 calc R . .
H33H H 0.2499 0.9834 0.0404 0.221 Uiso 1 1 calc R . .
H33I H 0.2128 1.0328 0.0556 0.221 Uiso 1 1 calc R . .
C34C C 0.1148(4) 0.9934(3) 0.0875(3) 0.146(3) Uani 1 1 d DU . .
H34G H 0.0806 0.9774 0.0596 0.219 Uiso 1 1 calc R . .
H34H H 0.1193 1.0313 0.0991 0.219 Uiso 1 1 calc R . .
H34I H 0.1019 0.9822 0.1101 0.219 Uiso 1 1 calc R . .
C35C C 0.5809(4) 0.9960(2) 0.3431(3) 0.187(3) Uani 1 1 d GU . .
C36C C 0.5705(4) 1.0054(3) 0.3863(3) 0.253(4) Uani 1 1 d GU . .
H36C H 0.5342 0.9855 0.3900 0.303 Uiso 1 1 calc R . .
C37C C 0.6133(5) 1.0439(4) 0.4239(2) 0.299(4) Uani 1 1 d GDU . .
C38C C 0.6665(4) 1.0730(3) 0.4183(2) 0.244(4) Uani 1 1 d GU . .
H38C H 0.6958 1.0993 0.4441 0.293 Uiso 1 1 calc R . .
C39C C 0.6769(3) 1.0637(3) 0.3752(3) 0.179(3) Uani 1 1 d GU . .
C40C C 0.6341(5) 1.0252(3) 0.3375(2) 0.175(3) Uani 1 1 d GU . .
H40C H 0.6412 1.0188 0.3080 0.210 Uiso 1 1 calc R . .
C41C C 0.6015(7) 1.0506(6) 0.4722(4) 0.403(6) Uani 1 1 d DU . .
C42C C 0.5316(7) 1.0676(6) 0.4754(4) 0.462(11) Uani 1 1 d DU . .
H42G H 0.4973 1.0402 0.4520 0.693 Uiso 1 1 calc R . .
H42H H 0.5315 1.0997 0.4708 0.693 Uiso 1 1 calc R . .
H42I H 0.5223 1.0738 0.5053 0.693 Uiso 1 1 calc R . .
C43C C 0.6076(8) 0.9958(5) 0.4720(4) 0.410(7) Uani 1 1 d DU . .
H43G H 0.5734 0.9694 0.4476 0.615 Uiso 1 1 calc R . .
H43H H 0.6014 0.9961 0.5011 0.615 Uiso 1 1 calc R . .
H43I H 0.6518 0.9877 0.4671 0.615 Uiso 1 1 calc R . .
C44C C 0.6513(8) 1.0946(6) 0.5107(4) 0.477(10) Uani 1 1 d DU . .
H44G H 0.6372 1.1015 0.5394 0.716 Uiso 1 1 calc R . .
H44H H 0.6531 1.1260 0.5050 0.716 Uiso 1 1 calc R . .
H44I H 0.6955 1.0845 0.5122 0.716 Uiso 1 1 calc R . .
C45C C 0.7333(7) 1.0980(5) 0.3709(5) 0.169(4) Uani 1 1 d DU . .
C46C C 0.7184(5) 1.1535(4) 0.3871(3) 0.206(4) Uani 1 1 d DU . .
H46G H 0.6769 1.1539 0.3684 0.309 Uiso 1 1 calc R . .
H46H H 0.7550 1.1762 0.3846 0.309 Uiso 1 1 calc R . .
H46I H 0.7137 1.1660 0.4187 0.309 Uiso 1 1 calc R . .
C47C C 0.7976(6) 1.1014(4) 0.4031(3) 0.211(5) Uani 1 1 d U . .
H47G H 0.8338 1.1241 0.4003 0.317 Uiso 1 1 calc R . .
H47H H 0.8091 1.0667 0.3953 0.317 Uiso 1 1 calc R . .
H47I H 0.7909 1.1157 0.4343 0.317 Uiso 1 1 calc R . .
C48C C 0.7477(5) 1.0786(3) 0.3230(3) 0.187(4) Uani 1 1 d DU . .
H48G H 0.7070 1.0747 0.3014 0.281 Uiso 1 1 calc R . .
H48H H 0.7627 1.0450 0.3151 0.281 Uiso 1 1 calc R . .
H48I H 0.7824 1.1038 0.3218 0.281 Uiso 1 1 calc R . .
C49C C 0.4886(7) 0.7292(5) 0.2108(4) 0.170(3) Uani 1 1 d U . .
C50C C 0.4698(5) 0.6864(5) 0.2200(4) 0.187(3) Uani 1 1 d U . .
H50C H 0.4367 0.6870 0.2374 0.225 Uiso 1 1 calc R . .
C51C C 0.5016(8) 0.6417(6) 0.2028(5) 0.218(4) Uani 1 1 d DU . .
C52C C 0.5545(8) 0.6467(6) 0.1817(5) 0.230(5) Uani 1 1 d DU . .
H52C H 0.5766 0.6177 0.1705 0.276 Uiso 1 1 calc R . .
C53C C 0.5760(8) 0.6887(8) 0.1762(5) 0.242(4) Uani 1 1 d DU . .
C54C C 0.5386(7) 0.7287(5) 0.1884(4) 0.195(4) Uani 1 1 d U . .
H54C H 0.5488 0.7569 0.1806 0.234 Uiso 1 1 calc R . .
C55C C 0.4782(8) 0.5986(6) 0.2171(5) 0.267(5) Uani 1 1 d DU . .
C56C C 0.4076(7) 0.5775(5) 0.1950(6) 0.341(7) Uani 1 1 d DU . .
H56G H 0.4030 0.5645 0.1621 0.511 Uiso 1 1 calc R . .
H56H H 0.3807 0.6050 0.2055 0.511 Uiso 1 1 calc R . .
H56I H 0.3922 0.5490 0.2027 0.511 Uiso 1 1 calc R . .
C57C C 0.4918(7) 0.6129(4) 0.2669(5) 0.270(6) Uani 1 1 d DU . .
H57G H 0.5395 0.6253 0.2793 0.405 Uiso 1 1 calc R . .
H57H H 0.4779 0.5823 0.2724 0.405 Uiso 1 1 calc R . .
H57I H 0.4668 0.6404 0.2817 0.405 Uiso 1 1 calc R . .
C58C C 0.5137(7) 0.5545(5) 0.1940(5) 0.309(6) Uani 1 1 d DU . .
H58J H 0.5619 0.5659 0.2046 0.463 Uiso 1 1 calc R . .
H58K H 0.5024 0.5437 0.1612 0.463 Uiso 1 1 calc R . .
H58L H 0.4999 0.5252 0.2011 0.463 Uiso 1 1 calc R . .
C59C C 0.6402(8) 0.6937(6) 0.1575(6) 0.268(4) Uani 1 1 d DU . .
C60C C 0.6165(6) 0.6922(5) 0.1111(5) 0.295(5) Uani 1 1 d U . .
H60J H 0.5890 0.6584 0.0914 0.443 Uiso 1 1 calc R . .
H60K H 0.6550 0.6974 0.0982 0.443 Uiso 1 1 calc R . .
H60L H 0.5900 0.7198 0.1137 0.443 Uiso 1 1 calc R . .
C61C C 0.6870(6) 0.6530(5) 0.1515(4) 0.298(5) Uani 1 1 d DU . .
H61J H 0.6631 0.6189 0.1292 0.447 Uiso 1 1 calc R . .
H61K H 0.7017 0.6512 0.1805 0.447 Uiso 1 1 calc R . .
H61L H 0.7258 0.6631 0.1410 0.447 Uiso 1 1 calc R . .
C62C C 0.6822(6) 0.7466(6) 0.1848(5) 0.334(6) Uani 1 1 d DU . .
H62J H 0.6544 0.7735 0.1876 0.501 Uiso 1 1 calc R . .
H62K H 0.7180 0.7513 0.1695 0.501 Uiso 1 1 calc R . .
H62L H 0.7014 0.7495 0.2150 0.501 Uiso 1 1 calc R . .
C1D C -0.1819(4) 0.6120(4) 0.4537(3) 0.127(2) Uani 1 1 d U . .
C2D C -0.1816(4) 0.5643(3) 0.4128(3) 0.126(2) Uani 1 1 d U . .
C3D C -0.1866(4) 0.5262(3) 0.4274(3) 0.132(3) Uani 1 1 d U . .
H3D H -0.1894 0.4902 0.4094 0.158 Uiso 1 1 calc R . .
C4D C -0.1870(5) 0.5499(4) 0.4758(3) 0.144(3) Uani 1 1 d U . .
C5D C -0.1871(5) 0.5228(4) 0.5031(4) 0.148(3) Uani 1 1 d U . .
C6D C -0.1702(6) 0.5477(4) 0.5488(4) 0.159(3) Uani 1 1 d U . .
C7D C -0.1531(5) 0.5254(4) 0.5808(4) 0.170(3) Uani 1 1 d U . .
H7D H -0.1548 0.4894 0.5736 0.204 Uiso 1 1 calc R . .
C8D C -0.1347(5) 0.5637(4) 0.6220(4) 0.180(3) Uani 1 1 d U . .
H8D H -0.1188 0.5607 0.6494 0.216 Uiso 1 1 calc R . .
C9D C -0.1437(6) 0.6108(5) 0.6165(4) 0.163(3) Uani 1 1 d U . .
C10D C -0.1342(6) 0.6582(5) 0.6538(4) 0.159(3) Uani 1 1 d U . .
C11D C -0.1600(6) 0.6984(5) 0.6481(4) 0.153(3) Uani 1 1 d U . .
C12D C -0.1622(6) 0.7485(4) 0.6868(4) 0.166(4) Uani 1 1 d U . .
H12D H -0.1381 0.7616 0.7171 0.199 Uiso 1 1 calc R . .
C13D C -0.2069(5) 0.7712(4) 0.6686(4) 0.156(3) Uani 1 1 d U . .
H13D H -0.2232 0.8016 0.6856 0.187 Uiso 1 1 calc R . .
C14D C -0.2265(6) 0.7412(4) 0.6182(4) 0.132(3) Uani 1 1 d U . .
C15D C -0.2645(6) 0.7569(4) 0.5900(4) 0.138(3) Uani 1 1 d U . .
C16D C -0.2535(5) 0.7362(4) 0.5446(4) 0.144(3) Uani 1 1 d U . .
C17D C -0.2655(5) 0.7643(3) 0.5186(3) 0.139(3) Uani 1 1 d U . .
H17D H -0.2903 0.7919 0.5247 0.167 Uiso 1 1 calc R . .
C18D C -0.2350(5) 0.7446(4) 0.4829(3) 0.138(3) Uani 1 1 d U . .
C19D C -0.2073(5) 0.6985(4) 0.4841(3) 0.140(3) Uani 1 1 d U . .
C20D C -0.1880(4) 0.6603(3) 0.4516(3) 0.129(3) Uani 1 1 d U . .
H20D H -0.1780 0.6656 0.4263 0.154 Uiso 1 1 calc R . .
C21D C -0.1793(7) 0.4682(5) 0.4839(3) 0.158(3) Uani 1 1 d U . .
C22D C -0.1205(6) 0.4504(4) 0.4729(3) 0.170(3) Uani 1 1 d U . .
H22D H -0.0847 0.4751 0.4746 0.204 Uiso 1 1 calc R . .
C23D C -0.1105(8) 0.3998(6) 0.4600(4) 0.190(4) Uani 1 1 d U . .
C24D C -0.1649(7) 0.3627(4) 0.4549(4) 0.181(4) Uani 1 1 d U . .
H24D H -0.1604 0.3271 0.4442 0.218 Uiso 1 1 calc R . .
C25D C -0.2221(8) 0.3767(6) 0.4648(4) 0.202(4) Uani 1 1 d U . .
C26D C -0.2290(6) 0.4321(4) 0.4813(3) 0.179(3) Uani 1 1 d U . .
H26D H -0.2691 0.4424 0.4903 0.215 Uiso 1 1 calc R . .
C27D C -0.0484(9) 0.3842(5) 0.4500(5) 0.239(5) Uani 1 1 d DU . .
C28D C -0.0217(7) 0.4034(5) 0.4194(5) 0.291(6) Uani 1 1 d DU . .
H28J H -0.0538 0.3908 0.3907 0.437 Uiso 1 1 calc R . .
H28K H 0.0202 0.3907 0.4139 0.437 Uiso 1 1 calc R . .
H28L H -0.0136 0.4414 0.4333 0.437 Uiso 1 1 calc R . .
C29D C -0.0441(6) 0.3264(5) 0.4340(5) 0.373(8) Uani 1 1 d DU . .
H29J H -0.0777 0.3065 0.4062 0.559 Uiso 1 1 calc R . .
H29K H -0.0523 0.3150 0.4575 0.559 Uiso 1 1 calc R . .
H29L H 0.0003 0.3208 0.4279 0.559 Uiso 1 1 calc R . .
C30D C 0.0073(6) 0.4054(5) 0.4900(5) 0.287(7) Uani 1 1 d DU . .
H30J H 0.0479 0.3931 0.4809 0.430 Uiso 1 1 calc R . .
H30K H -0.0037 0.3936 0.5129 0.430 Uiso 1 1 calc R . .
H30L H 0.0144 0.4434 0.5028 0.430 Uiso 1 1 calc R . .
C31D C -0.2827(10) 0.3389(7) 0.4562(6) 0.278(5) Uani 1 1 d DU . .
C32D C -0.3368(7) 0.3549(4) 0.4809(5) 0.300(7) Uani 1 1 d DU . .
H32J H -0.3177 0.3766 0.5129 0.450 Uiso 1 1 calc R . .
H32K H -0.3657 0.3240 0.4782 0.450 Uiso 1 1 calc R . .
H32L H -0.3628 0.3747 0.4681 0.450 Uiso 1 1 calc R . .
C33D C -0.2582(8) 0.3117(6) 0.4895(6) 0.368(8) Uani 1 1 d DU . .
H33J H -0.2207 0.2942 0.4800 0.552 Uiso 1 1 calc R . .
H33K H -0.2949 0.2862 0.4879 0.552 Uiso 1 1 calc R . .
H33L H -0.2441 0.3382 0.5206 0.552 Uiso 1 1 calc R . .
C34D C -0.2968(6) 0.2965(5) 0.4131(5) 0.315(6) Uani 1 1 d DU . .
H34J H -0.2553 0.2848 0.4053 0.472 Uiso 1 1 calc R . .
H34K H -0.3184 0.3074 0.3904 0.472 Uiso 1 1 calc R . .
H34L H -0.3265 0.2680 0.4138 0.472 Uiso 1 1 calc R . .
C35D C -0.1025(5) 0.6644(3) 0.6994(2) 0.184(3) Uani 1 1 d GU . .
C36D C -0.0388(5) 0.6531(3) 0.7069(3) 0.212(4) Uani 1 1 d GU . .
H36D H -0.0146 0.6436 0.6833 0.254 Uiso 1 1 calc R . .
C37D C -0.0106(3) 0.6557(3) 0.7491(4) 0.256(4) Uani 1 1 d GDU . .
C38D C -0.0461(5) 0.6696(3) 0.7837(2) 0.238(4) Uani 1 1 d GU . .
H38D H -0.0268 0.6714 0.8125 0.286 Uiso 1 1 calc R . .
C39D C -0.1098(5) 0.6810(2) 0.7762(3) 0.223(4) Uani 1 1 d GDU C .
C40D C -0.1380(3) 0.6784(3) 0.7340(4) 0.194(3) Uani 1 1 d GU . .
H40D H -0.1815 0.6861 0.7289 0.233 Uiso 1 1 calc R . .
C41D C 0.0568(9) 0.6352(7) 0.7543(7) 0.314(5) Uani 1 1 d DU . .
C42D C 0.0821(7) 0.6209(5) 0.7133(5) 0.330(7) Uani 1 1 d U . .
H42J H 0.0522 0.5908 0.6892 0.495 Uiso 1 1 calc R . .
H42K H 0.1265 0.6120 0.7183 0.495 Uiso 1 1 calc R . .
H42L H 0.0848 0.6501 0.7045 0.495 Uiso 1 1 calc R . .
C43D C 0.1017(7) 0.6789(6) 0.7936(5) 0.357(8) Uani 1 1 d DU . .
H43J H 0.0822 0.6869 0.8205 0.536 Uiso 1 1 calc R . .
H43K H 0.1071 0.7096 0.7870 0.536 Uiso 1 1 calc R . .
H43L H 0.1452 0.6688 0.7990 0.536 Uiso 1 1 calc R . .
C44D C 0.0312(8) 0.5835(6) 0.7604(5) 0.344(6) Uani 1 1 d DU . .
H44J H 0.0112 0.5931 0.7873 0.516 Uiso 1 1 calc R . .
H44K H 0.0689 0.5659 0.7641 0.516 Uiso 1 1 calc R . .
H44L H -0.0021 0.5602 0.7337 0.516 Uiso 1 1 calc R . .
C45D C -0.1482(7) 0.6932(5) 0.8134(4) 0.288(5) Uani 1 1 d DU . .
C46D C -0.1471(7) 0.6556(5) 0.8365(4) 0.329(6) Uani 1 1 d DU C 1
H46J H -0.1009 0.6533 0.8469 0.494 Uiso 1 1 calc R C 1
H46K H -0.1708 0.6212 0.8149 0.494 Uiso 1 1 calc R C 1
H46L H -0.1689 0.6684 0.8624 0.494 Uiso 1 1 calc R C 1
C47D C -0.2236(6) 0.6868(5) 0.7992(4) 0.316(7) Uani 1 1 d DU C 2
H47J H -0.2425 0.6498 0.7834 0.474 Uiso 1 1 calc R C 2
H47K H -0.2342 0.7040 0.7791 0.474 Uiso 1 1 calc R C 2
H47L H -0.2427 0.7026 0.8262 0.474 Uiso 1 1 calc R C 2
C48D C -0.1225(6) 0.7447(4) 0.8483(4) 0.340(6) Uani 1 1 d DU C 3
H48J H -0.0738 0.7503 0.8540 0.511 Uiso 1 1 calc R C 3
H48K H -0.1376 0.7481 0.8761 0.511 Uiso 1 1 calc R C 3
H48L H -0.1388 0.7705 0.8383 0.511 Uiso 1 1 calc R C 3
C49D C -0.3044(6) 0.7975(5) 0.6062(3) 0.139(3) Uani 1 1 d U . .
C50D C -0.2743(5) 0.8468(4) 0.6185(3) 0.142(3) Uani 1 1 d U . .
H50D H -0.2284 0.8561 0.6198 0.170 Uiso 1 1 calc R . .
C51D C -0.3194(7) 0.8838(5) 0.6296(3) 0.159(3) Uani 1 1 d U . .
C52D C -0.3827(6) 0.8691(5) 0.6295(3) 0.178(4) Uani 1 1 d U . .
H52D H -0.4111 0.8944 0.6377 0.214 Uiso 1 1 calc R . .
C53D C -0.4087(6) 0.8162(6) 0.6173(4) 0.224(4) Uani 1 1 d DU . .
C54D C -0.3698(6) 0.7811(4) 0.6062(3) 0.172(4) Uani 1 1 d U . .
H54D H -0.3859 0.7456 0.5985 0.206 Uiso 1 1 calc R . .
C55D C -0.2923(8) 0.9427(5) 0.6389(5) 0.205(4) Uani 1 1 d U . .
C56D C -0.2881(6) 0.9433(3) 0.5916(4) 0.244(5) Uani 1 1 d U . .
H56J H -0.2702 0.9785 0.5959 0.367 Uiso 1 1 calc R . .
H56K H -0.3326 0.9324 0.5722 0.367 Uiso 1 1 calc R . .
H56L H -0.2587 0.9194 0.5771 0.367 Uiso 1 1 calc R . .
C57D C -0.2258(6) 0.9567(4) 0.6684(4) 0.249(6) Uani 1 1 d U . .
H57J H -0.2078 0.9931 0.6763 0.373 Uiso 1 1 calc R . .
H57K H -0.1961 0.9343 0.6526 0.373 Uiso 1 1 calc R . .
H57L H -0.2294 0.9521 0.6961 0.373 Uiso 1 1 calc R . .
C58D C -0.3382(5) 0.9801(3) 0.6630(3) 0.208(4) Uani 1 1 d U . .
H58M H -0.3182 1.0160 0.6706 0.312 Uiso 1 1 calc R . .
H58N H -0.3436 0.9763 0.6907 0.312 Uiso 1 1 calc R . .
H58O H -0.3818 0.9718 0.6428 0.312 Uiso 1 1 calc R . .
C59D C -0.4777(6) 0.8033(5) 0.6175(4) 0.261(4) Uani 1 1 d DU . .
C60D C -0.4998(6) 0.8286(5) 0.6606(4) 0.307(5) Uani 1 1 d DU . .
H60M H -0.4672 0.8281 0.6853 0.461 Uiso 1 1 calc R . .
H60N H -0.5431 0.8099 0.6589 0.461 Uiso 1 1 calc R . .
H60O H -0.5035 0.8646 0.6661 0.461 Uiso 1 1 calc R . .
C61D C -0.5221(6) 0.8285(5) 0.5926(4) 0.315(6) Uani 1 1 d DU . .
H61M H -0.5239 0.8109 0.5600 0.472 Uiso 1 1 calc R . .
H61N H -0.5034 0.8653 0.6034 0.472 Uiso 1 1 calc R . .
H61O H -0.5671 0.8253 0.5986 0.472 Uiso 1 1 calc R . .
C62D C -0.5090(6) 0.7487(5) 0.5957(5) 0.360(6) Uani 1 1 d DU . .
H62M H -0.4903 0.7306 0.5691 0.539 Uiso 1 1 calc R . .
H62N H -0.5571 0.7462 0.5864 0.539 Uiso 1 1 calc R . .
H62O H -0.5005 0.7327 0.6171 0.539 Uiso 1 1 calc R . .
C1P C 0.9470(4) 0.7482(3) 0.1922(3) 0.126(3) Uani 1 1 d U . .
H1P H 0.9496 0.7846 0.2014 0.151 Uiso 1 1 calc R . .
C2P C 0.9866(5) 0.7208(4) 0.1619(3) 0.122(2) Uani 1 1 d U . .
C3P C 0.9804(4) 0.6661(3) 0.1460(3) 0.123(3) Uani 1 1 d U . .
H3P H 1.0055 0.6469 0.1250 0.148 Uiso 1 1 calc R . .
C4P C 0.9351(5) 0.6409(4) 0.1629(3) 0.120(2) Uani 1 1 d U . .
C5P C 0.9285(4) 0.5854(3) 0.1492(3) 0.126(3) Uani 1 1 d U . .
H5P H 0.9549 0.5658 0.1295 0.151 Uiso 1 1 calc R . .
C6P C 0.8837(5) 0.5609(4) 0.1647(3) 0.120(2) Uani 1 1 d U . .
C7P C 0.8472(4) 0.5912(3) 0.1963(3) 0.130(3) Uani 1 1 d U . .
H7P H 0.8169 0.5744 0.2075 0.156 Uiso 1 1 calc R . .
C8P C 0.8552(5) 0.6437(4) 0.2109(3) 0.125(2) Uani 1 1 d U . .
C9P C 0.8194(5) 0.6711(4) 0.2445(3) 0.131(3) Uani 1 1 d U . .
C10P C 0.7786(5) 0.6485(3) 0.2636(3) 0.140(3) Uani 1 1 d U . .
H10P H 0.7733 0.6119 0.2538 0.167 Uiso 1 1 calc R . .
C11P C 0.7451(5) 0.6757(4) 0.2960(3) 0.140(3) Uani 1 1 d U . .
C12P C 0.7475(5) 0.7292(3) 0.3104(3) 0.144(3) Uani 1 1 d U . .
H12P H 0.7226 0.7477 0.3318 0.173 Uiso 1 1 calc R . .
C13P C 0.7892(5) 0.7556(4) 0.2916(3) 0.142(3) Uani 1 1 d U . .
C14P C 0.7908(5) 0.8096(3) 0.3027(3) 0.147(3) Uani 1 1 d U . .
H14P H 0.7644 0.8288 0.3226 0.177 Uiso 1 1 calc R . .
C15P C 0.8306(5) 0.8333(4) 0.2843(3) 0.151(3) Uani 1 1 d U . .
C16P C 0.8664(5) 0.8045(4) 0.2528(3) 0.151(3) Uani 1 1 d U . .
H16P H 0.8937 0.8218 0.2404 0.181 Uiso 1 1 calc R . .
C17P C 0.8632(5) 0.7516(4) 0.2394(3) 0.135(3) Uani 1 1 d U . .
C18P C 0.9049(5) 0.7227(4) 0.2083(3) 0.127(2) Uani 1 1 d U . .
C19P C 0.8981(5) 0.6678(4) 0.1941(3) 0.124(2) Uani 1 1 d U . .
C20P C 0.8234(5) 0.7255(4) 0.2589(3) 0.140(3) Uani 1 1 d U . .
C21P C 1.0380(6) 0.8291(4) 0.1340(3) 0.126(3) Uani 1 1 d U . .
C22P C 1.1038(6) 0.8234(4) 0.1288(3) 0.129(3) Uani 1 1 d U . .
H22P H 1.1313 0.8493 0.1248 0.154 Uiso 1 1 calc R . .
C23P C 1.1283(5) 0.7802(4) 0.1295(3) 0.132(3) Uani 1 1 d U . .
H23P H 1.1722 0.7756 0.1253 0.159 Uiso 1 1 calc R . .
C24P C 1.0877(5) 0.7436(4) 0.1364(3) 0.129(3) Uani 1 1 d U . .
H24P H 1.1015 0.7116 0.1331 0.154 Uiso 1 1 calc R . .
C25P C 1.0296(6) 0.7533(4) 0.1476(3) 0.119(3) Uani 1 1 d U . .
C26P C 0.8389(5) 0.8899(4) 0.2942(4) 0.161(3) Uani 1 1 d U . .
C27P C 0.8465(5) 0.9276(4) 0.3377(3) 0.168(3) Uani 1 1 d U . .
H27P H 0.8370 0.9190 0.3616 0.201 Uiso 1 1 calc R . .
C28P C 0.8684(5) 0.9782(3) 0.3452(3) 0.168(3) Uani 1 1 d U . .
H28P H 0.8782 1.0046 0.3751 0.202 Uiso 1 1 calc R . .
C29P C 0.8766(5) 0.9914(3) 0.3084(3) 0.157(3) Uani 1 1 d U . .
H29P H 0.8896 1.0264 0.3130 0.188 Uiso 1 1 calc R . .
C30P C 0.8649(5) 0.9514(4) 0.2660(4) 0.146(3) Uani 1 1 d U . .
C31P C 0.6563(5) 0.5615(4) 0.3014(4) 0.138(3) Uani 1 1 d U . .
C32P C 0.6528(4) 0.5784(4) 0.3467(3) 0.139(3) Uani 1 1 d U . .
H32P H 0.6372 0.5541 0.3577 0.167 Uiso 1 1 calc R . .
C33P C 0.6712(5) 0.6289(4) 0.3751(3) 0.144(3) Uani 1 1 d U . .
H33P H 0.6644 0.6414 0.4053 0.173 Uiso 1 1 calc R . .
C34P C 0.7011(5) 0.6630(3) 0.3587(3) 0.153(3) Uani 1 1 d U . .
H34P H 0.7171 0.6986 0.3779 0.184 Uiso 1 1 calc R . .
C35P C 0.7059(5) 0.6427(4) 0.3144(4) 0.147(3) Uani 1 1 d U . .
C36P C 0.8743(6) 0.5046(4) 0.1533(3) 0.122(3) Uani 1 1 d U . .
C37P C 0.9244(5) 0.4751(4) 0.1431(3) 0.131(3) Uani 1 1 d U . .
H37P H 0.9662 0.4888 0.1399 0.157 Uiso 1 1 calc R . .
C38P C 0.9093(5) 0.4243(4) 0.1378(3) 0.141(3) Uani 1 1 d U . .
H38P H 0.9422 0.4025 0.1316 0.170 Uiso 1 1 calc R . .
C39P C 0.8494(6) 0.4050(4) 0.1414(3) 0.130(3) Uani 1 1 d U . .
H39P H 0.8420 0.3707 0.1398 0.156 Uiso 1 1 calc R . .
C40P C 0.7976(6) 0.4341(4) 0.1474(3) 0.121(3) Uani 1 1 d U . .
C41P C 0.0581(5) 0.8133(4) 0.2997(3) 0.140(3) Uani 1 1 d U . .
H41P H 0.0879 0.8054 0.2794 0.168 Uiso 1 1 calc R . .
C42P C 0.0419(5) 0.8614(4) 0.3171(3) 0.139(3) Uani 1 1 d U . .
C43P C 0.0023(5) 0.8753(3) 0.3492(3) 0.144(3) Uani 1 1 d U . .
H43P H -0.0076 0.9095 0.3612 0.173 Uiso 1 1 calc R . .
C44P C -0.0236(5) 0.8378(4) 0.3639(3) 0.144(3) Uani 1 1 d U . .
C45P C -0.0703(5) 0.8493(3) 0.3926(3) 0.147(3) Uani 1 1 d U . .
H45P H -0.0813 0.8832 0.4050 0.177 Uiso 1 1 calc R . .
C46P C -0.0990(6) 0.8106(4) 0.4018(3) 0.145(3) Uani 1 1 d U . .
C47P C -0.0885(5) 0.7596(3) 0.3816(3) 0.146(3) Uani 1 1 d U . .
H47P H -0.1127 0.7328 0.3864 0.176 Uiso 1 1 calc R . .
C48P C -0.0404(5) 0.7486(4) 0.3536(3) 0.150(3) Uani 1 1 d U . .
C49P C -0.0327(5) 0.6935(4) 0.3301(3) 0.133(3) Uani 1 1 d U . .
C50P C -0.0680(4) 0.6541(3) 0.3345(3) 0.126(3) Uani 1 1 d U . .
H50P H -0.0961 0.6618 0.3560 0.152 Uiso 1 1 calc R . .
C51P C -0.0646(5) 0.6014(4) 0.3082(3) 0.128(3) Uani 1 1 d U . .
C52P C -0.0264(4) 0.5853(3) 0.2768(3) 0.127(3) Uani 1 1 d U . .
H52P H -0.0240 0.5497 0.2604 0.153 Uiso 1 1 calc R . .
C53P C 0.0103(5) 0.6266(4) 0.2705(3) 0.132(3) Uani 1 1 d U . .
C54P C 0.0538(5) 0.6152(3) 0.2392(3) 0.132(3) Uani 1 1 d U . .
H54P H 0.0587 0.5803 0.2220 0.159 Uiso 1 1 calc R . .
C55P C 0.0893(5) 0.6564(4) 0.2343(3) 0.128(3) Uani 1 1 d U . .
C56P C 0.0856(4) 0.7080(3) 0.2597(3) 0.136(3) Uani 1 1 d U . .
H56P H 0.1120 0.7350 0.2564 0.163 Uiso 1 1 calc R . .
C57P C 0.0431(5) 0.7197(4) 0.2899(3) 0.139(3) Uani 1 1 d U . .
C58P C 0.0314(5) 0.7765(4) 0.3117(3) 0.144(3) Uani 1 1 d U . .
C59P C -0.0094(5) 0.7894(4) 0.3448(3) 0.140(3) Uani 1 1 d U . .
C60P C 0.0073(5) 0.6806(4) 0.2975(3) 0.130(3) Uani 1 1 d U . .
C61P C 0.1287(6) 0.9073(4) 0.2485(3) 0.139(3) Uani 1 1 d U . .
C62P C 0.0888(5) 0.9408(3) 0.2400(3) 0.145(3) Uani 1 1 d U . .
H62P H 0.0965 0.9534 0.2180 0.174 Uiso 1 1 calc R . .
C63P C 0.0381(5) 0.9559(3) 0.2631(3) 0.140(3) Uani 1 1 d U . .
H63P H 0.0126 0.9806 0.2594 0.168 Uiso 1 1 calc R . .
C64P C 0.0266(5) 0.9324(3) 0.2926(3) 0.142(3) Uani 1 1 d U . .
H64P H -0.0069 0.9409 0.3100 0.170 Uiso 1 1 calc R . .
C65P C 0.0660(6) 0.8965(4) 0.2952(3) 0.135(3) Uani 1 1 d U . .
C66P C 0.1330(6) 0.6483(4) 0.2003(4) 0.140(3) Uani 1 1 d U . .
C67P C 0.1255(5) 0.6064(3) 0.1589(3) 0.143(3) Uani 1 1 d U . .
H67P H 0.0912 0.5780 0.1519 0.172 Uiso 1 1 calc R . .
C68P C 0.1632(5) 0.6025(4) 0.1275(3) 0.147(3) Uani 1 1 d U . .
H68P H 0.1586 0.5726 0.0999 0.177 Uiso 1 1 calc R . .
C69P C 0.2121(5) 0.6498(4) 0.1411(3) 0.139(3) Uani 1 1 d U . .
H69P H 0.2366 0.6523 0.1195 0.166 Uiso 1 1 calc R . .
C70P C 0.2245(5) 0.6904(4) 0.1826(4) 0.128(3) Uani 1 1 d U . .
C71P C -0.1734(5) 0.5504(4) 0.3661(4) 0.121(3) Uani 1 1 d U . .
C72P C -0.2120(4) 0.5043(3) 0.3332(3) 0.122(3) Uani 1 1 d U . .
H72P H -0.2464 0.4859 0.3401 0.147 Uiso 1 1 calc R . .
C73P C -0.1981(5) 0.4862(3) 0.2896(3) 0.136(3) Uani 1 1 d U . .
H73P H -0.2220 0.4547 0.2660 0.163 Uiso 1 1 calc R . .
C74P C -0.1460(5) 0.5176(3) 0.2821(3) 0.134(3) Uani 1 1 d U . .
H74P H -0.1337 0.5063 0.2534 0.161 Uiso 1 1 calc R . .
C75P C -0.1144(5) 0.5636(4) 0.3165(4) 0.130(3) Uani 1 1 d U . .
C76P C -0.1535(6) 0.8149(4) 0.4245(3) 0.153(3) Uani 1 1 d U . .
C77P C -0.1977(6) 0.8485(4) 0.4248(3) 0.158(3) Uani 1 1 d U . .
H77P H -0.1851 0.8760 0.4167 0.190 Uiso 1 1 calc R . .
C78P C -0.2618(6) 0.8448(4) 0.4368(3) 0.171(3) Uani 1 1 d U . .
H78P H -0.2927 0.8665 0.4338 0.205 Uiso 1 1 calc R . .
C79P C -0.2763(6) 0.8058(4) 0.4537(3) 0.150(3) Uani 1 1 d U . .
H79P H -0.3174 0.7999 0.4620 0.180 Uiso 1 1 calc R . .
C80P C -0.2243(7) 0.7771(4) 0.4568(3) 0.152(3) Uani 1 1 d U . .
N1A N 0.9161(4) 0.9013(2) 0.0946(2) 0.113(2) Uani 1 1 d U . .
N2A N 0.8317(5) 0.9056(2) 0.0259(3) 0.122(3) Uani 1 1 d U . .
N3A N 0.7709(4) 0.9667(3) 0.0874(3) 0.121(2) Uani 1 1 d U . .
N4A N 0.8531(4) 0.9584(3) 0.1535(3) 0.128(2) Uani 1 1 d U . .
N1B N 0.5570(4) 0.4437(3) 0.1995(2) 0.121(2) Uani 1 1 d U . .
N2B N 0.4375(5) 0.4058(3) 0.1466(4) 0.133(3) Uani 1 1 d U . .
N3B N 0.4962(5) 0.3585(3) 0.0782(3) 0.119(3) Uani 1 1 d U . .
N4B N 0.6138(4) 0.3936(3) 0.1313(3) 0.118(2) Uani 1 1 d U . .
N1C N 0.3046(6) 0.8929(3) 0.2273(2) 0.129(2) Uani 1 1 d U . .
N2C N 0.4236(6) 0.9473(3) 0.2508(3) 0.150(3) Uani 1 1 d U . .
N3C N 0.4706(5) 0.8676(3) 0.2604(3) 0.139(3) Uani 1 1 d U . .
N4C N 0.3516(5) 0.8094(3) 0.2268(2) 0.133(3) Uani 1 1 d U . .
N1D N -0.1895(3) 0.6032(2) 0.4906(2) 0.129(2) Uani 1 1 d U . .
N2D N -0.1662(4) 0.6018(3) 0.5731(3) 0.156(3) Uani 1 1 d U . .
N3D N -0.1934(4) 0.6995(3) 0.6093(3) 0.135(3) Uani 1 1 d U . .
N4D N -0.2178(4) 0.6973(2) 0.5257(3) 0.131(2) Uani 1 1 d U . .
N1P N 1.0009(4) 0.7952(3) 0.1459(2) 0.131(2) Uani 1 1 d U . .
N2P N 0.8480(4) 0.9003(3) 0.2583(2) 0.151(2) Uani 1 1 d U . .
N3P N 0.6849(4) 0.5930(3) 0.2847(2) 0.137(2) Uani 1 1 d U . .
N4P N 0.8130(4) 0.4859(3) 0.1553(2) 0.117(2) Uani 1 1 d U . .
N5P N 0.1160(4) 0.8825(2) 0.2754(3) 0.139(2) Uani 1 1 d U . .
N6P N 0.1837(4) 0.6908(3) 0.2121(2) 0.134(2) Uani 1 1 d U . .
N7P N -0.1281(4) 0.5817(2) 0.3589(2) 0.126(2) Uani 1 1 d U . .
N8P N -0.1683(5) 0.7779(3) 0.4412(2) 0.154(3) Uani 1 1 d U . .
Ni1A Ni 0.84341(9) 0.93304(5) 0.09040(5) 0.1212(6) Uani 1 1 d . . .
Ni2B Ni 0.52643(9) 0.40103(5) 0.13925(5) 0.1266(6) Uani 1 1 d . . .
Ni3C Ni 0.38661(12) 0.87998(5) 0.24248(5) 0.1406(7) Uani 1 1 d . . .
Ni4D Ni -0.19189(8) 0.64959(5) 0.54917(5) 0.1344(6) Uani 1 1 d . . .

loop_
_atom_site_aniso_label
_atom_site_aniso_U_11
_atom_site_aniso_U_22
_atom_site_aniso_U_33
_atom_site_aniso_U_23
_atom_site_aniso_U_13
_atom_site_aniso_U_12
C1A 0.176(7) 0.071(5) 0.132(6) 0.047(5) 0.077(6) 0.033(5)
C2A 0.182(7) 0.086(5) 0.122(6) 0.045(5) 0.083(5) 0.047(5)
C3A 0.191(8) 0.093(5) 0.112(6) 0.051(5) 0.080(6) 0.028(5)
C4A 0.178(7) 0.091(5) 0.114(6) 0.038(5) 0.073(6) 0.022(5)
C5A 0.182(7) 0.086(4) 0.111(6) 0.054(4) 0.067(6) 0.032(5)
C6A 0.183(8) 0.069(5) 0.111(6) 0.045(4) 0.061(6) 0.015(5)
C7A 0.194(8) 0.072(5) 0.105(6) 0.042(4) 0.056(8) -0.003(6)
C8A 0.203(8) 0.068(5) 0.106(6) 0.037(4) 0.066(8) -0.014(6)
C9A 0.190(8) 0.058(5) 0.121(6) 0.043(5) 0.071(6) -0.001(5)
C10A 0.189(7) 0.074(5) 0.123(6) 0.046(5) 0.077(6) 0.024(5)
C11A 0.194(7) 0.084(5) 0.123(6) 0.061(5) 0.081(6) 0.031(5)
C12A 0.212(8) 0.104(6) 0.117(6) 0.059(5) 0.077(6) 0.049(6)
C13A 0.207(8) 0.117(7) 0.120(7) 0.050(5) 0.072(7) 0.044(6)
C14A 0.196(8) 0.106(6) 0.117(6) 0.062(5) 0.065(6) 0.025(6)
C15A 0.200(7) 0.101(6) 0.124(6) 0.054(5) 0.081(6) 0.017(5)
C16A 0.188(6) 0.089(5) 0.121(6) 0.068(5) 0.093(5) 0.033(5)
C17A 0.201(7) 0.100(6) 0.109(6) 0.053(5) 0.088(5) 0.035(5)
C18A 0.219(6) 0.090(5) 0.107(5) 0.052(5) 0.086(5) 0.040(5)
C19A 0.198(7) 0.086(5) 0.134(6) 0.044(5) 0.085(5) 0.044(5)
C20A 0.184(7) 0.076(5) 0.125(6) 0.056(5) 0.075(5) 0.044(5)
C21A 0.202(6) 0.106(5) 0.117(5) 0.055(5) 0.087(5) 0.028(5)
C22A 0.197(7) 0.094(5) 0.123(6) 0.056(5) 0.088(5) 0.033(5)
C23A 0.216(7) 0.099(5) 0.137(6) 0.053(5) 0.091(5) 0.022(5)
C24A 0.213(7) 0.118(6) 0.136(6) 0.053(5) 0.100(5) 0.023(6)
C25A 0.219(7) 0.145(6) 0.148(6) 0.084(5) 0.106(5) 0.020(5)
C26A 0.212(7) 0.120(5) 0.138(6) 0.071(5) 0.086(5) 0.026(5)
C27A 0.229(9) 0.119(7) 0.140(7) 0.057(6) 0.094(6) 0.042(6)
C28A 0.253(11) 0.118(8) 0.238(11) 0.057(8) 0.118(9) 0.048(8)
C29A 0.310(13) 0.156(8) 0.140(9) 0.048(7) 0.051(9) 0.105(8)
C30A 0.234(11) 0.132(8) 0.219(10) 0.063(7) 0.125(9) 0.040(7)
C31A 0.245(9) 0.206(7) 0.166(7) 0.125(6) 0.100(6) 0.037(8)
C32A 0.292(12) 0.194(10) 0.217(10) 0.136(9) 0.109(9) 0.006(10)
C33A 0.315(14) 0.289(12) 0.178(11) 0.156(10) 0.062(10) -0.029(10)
C34A 0.273(11) 0.266(9) 0.201(8) 0.163(7) 0.101(8) 0.030(9)
C35A 0.194(7) 0.092(6) 0.126(6) 0.059(5) 0.077(5) 0.034(6)
C36A 0.200(8) 0.093(6) 0.132(7) 0.066(6) 0.071(6) 0.039(6)
C37A 0.192(7) 0.087(6) 0.136(6) 0.057(6) 0.075(5) 0.034(6)
C38A 0.177(7) 0.095(6) 0.150(6) 0.062(5) 0.100(5) 0.030(6)
C39A 0.203(7) 0.124(6) 0.188(6) 0.100(5) 0.104(5) 0.052(5)
C40A 0.180(8) 0.099(6) 0.144(7) 0.082(5) 0.092(5) 0.048(6)
C41A 0.214(8) 0.077(6) 0.159(7) 0.061(6) 0.073(7) 0.028(7)
C42A 0.232(12) 0.089(7) 0.233(11) 0.040(7) 0.000(9) 0.029(7)
C43A 0.263(12) 0.101(7) 0.202(10) 0.029(6) 0.108(9) 0.001(8)
C44A 0.362(13) 0.110(7) 0.136(9) 0.042(7) 0.117(9) -0.004(7)
C45A 0.224(7) 0.136(6) 0.214(7) 0.122(5) 0.089(5) 0.057(5)
C46A 0.214(9) 0.168(7) 0.283(9) 0.178(7) 0.086(7) 0.046(6)
C47A 0.302(11) 0.181(9) 0.319(11) 0.138(8) 0.003(9) 0.063(8)
C48A 0.254(10) 0.211(9) 0.288(10) 0.125(8) 0.105(8) 0.063(7)
C49A 0.222(8) 0.099(6) 0.129(6) 0.058(5) 0.083(6) 0.032(6)
C50A 0.243(9) 0.111(6) 0.124(6) 0.056(5) 0.096(6) 0.039(7)
C51A 0.264(9) 0.138(7) 0.139(7) 0.053(5) 0.085(7) 0.039(7)
C52A 0.263(10) 0.133(7) 0.157(7) 0.043(6) 0.098(8) 0.009(8)
C53A 0.246(9) 0.157(8) 0.187(7) 0.027(6) 0.112(7) -0.011(8)
C54A 0.238(9) 0.130(7) 0.149(8) 0.048(6) 0.106(7) 0.019(7)
C55A 0.292(9) 0.159(8) 0.135(7) 0.050(6) 0.087(8) 0.078(7)
C56A 0.300(11) 0.196(10) 0.150(7) 0.057(7) 0.098(8) 0.094(8)
C57A 0.383(14) 0.186(10) 0.151(9) 0.010(8) 0.113(10) 0.141(9)
C58A 0.362(14) 0.202(10) 0.150(10) 0.081(8) 0.058(10) 0.086(9)
C59A 0.256(11) 0.206(11) 0.246(11) 0.030(10) 0.107(10) -0.046(10)
C60A 0.266(14) 0.228(14) 0.309(13) 0.019(13) 0.074(13) -0.053(12)
C62A 0.273(18) 0.212(18) 0.291(18) 0.011(17) 0.059(16) -0.051(17)
C59E 0.254(10) 0.192(10) 0.236(9) 0.003(9) 0.111(9) -0.039(9)
C60E 0.27(2) 0.198(17) 0.42(2) 0.047(17) 0.000(18) -0.096(15)
C61E 0.262(13) 0.226(14) 0.269(13) -0.043(12) 0.110(11) -0.076(12)
C62E 0.255(11) 0.225(12) 0.275(12) 0.088(11) 0.124(11) -0.003(10)
C1B 0.169(7) 0.095(5) 0.112(6) 0.043(5) 0.078(5) 0.013(5)
C2B 0.176(7) 0.101(6) 0.128(6) 0.053(5) 0.074(5) 0.016(5)
C3B 0.181(8) 0.095(6) 0.131(6) 0.066(5) 0.069(6) 0.020(6)
C4B 0.185(7) 0.093(5) 0.139(6) 0.060(5) 0.070(6) 0.022(6)
C5B 0.233(8) 0.102(5) 0.163(7) 0.070(5) 0.090(6) 0.017(6)
C6B 0.210(8) 0.085(5) 0.157(7) 0.056(5) 0.075(8) 0.021(6)
C7B 0.205(9) 0.099(5) 0.169(7) 0.055(6) 0.075(9) 0.020(6)
C8B 0.189(8) 0.074(5) 0.171(8) 0.047(6) 0.069(8) 0.026(5)
C9B 0.188(8) 0.081(5) 0.152(8) 0.052(5) 0.073(7) 0.023(6)
C10B 0.177(8) 0.089(5) 0.149(7) 0.060(5) 0.068(7) 0.021(6)
C11B 0.178(8) 0.094(5) 0.137(7) 0.060(5) 0.073(7) 0.009(6)
C12B 0.187(8) 0.107(6) 0.140(6) 0.080(5) 0.051(7) 0.014(6)
C13B 0.181(9) 0.102(6) 0.140(6) 0.068(6) 0.055(7) 0.038(6)
C14B 0.168(8) 0.093(6) 0.137(6) 0.059(5) 0.053(7) 0.021(6)
C15B 0.159(7) 0.093(6) 0.132(6) 0.055(5) 0.059(6) 0.022(6)
C16B 0.164(7) 0.097(6) 0.118(6) 0.058(5) 0.069(6) 0.023(6)
C17B 0.154(7) 0.096(6) 0.123(6) 0.039(5) 0.055(6) 0.013(7)
C18B 0.152(7) 0.103(6) 0.119(5) 0.041(4) 0.063(6) 0.025(6)
C19B 0.160(7) 0.092(6) 0.106(6) 0.045(5) 0.071(5) 0.031(5)
C20B 0.170(7) 0.093(5) 0.104(6) 0.043(4) 0.074(5) 0.021(5)
C21B 0.304(7) 0.149(6) 0.182(7) 0.082(5) 0.128(6) 0.010(6)
C22B 0.394(8) 0.215(7) 0.249(7) 0.108(6) 0.175(6) 0.028(7)
C23B 0.432(7) 0.234(6) 0.271(7) 0.110(6) 0.170(6) 0.028(6)
C24B 0.423(8) 0.234(7) 0.263(7) 0.109(6) 0.172(6) 0.012(7)
C25B 0.403(9) 0.210(7) 0.234(8) 0.108(7) 0.143(7) -0.023(7)
C26B 0.337(8) 0.167(7) 0.198(8) 0.083(6) 0.118(7) -0.008(7)
C27B 0.466(8) 0.261(7) 0.310(8) 0.103(6) 0.164(7) 0.036(7)
C28B 0.522(12) 0.273(11) 0.335(11) 0.093(10) 0.180(11) 0.067(11)
C29B 0.446(13) 0.299(11) 0.394(12) 0.101(10) 0.144(11) 0.039(11)
C30B 0.536(13) 0.294(11) 0.376(13) 0.054(11) 0.134(11) 0.032(11)
C31B 0.505(11) 0.289(9) 0.286(10) 0.143(8) 0.121(9) -0.049(10)
C32B 0.56(2) 0.335(15) 0.278(16) 0.137(13) 0.066(15) -0.030(15)
C33B 0.531(15) 0.354(12) 0.341(13) 0.191(10) 0.117(12) -0.091(12)
C34B 0.582(14) 0.252(11) 0.295(12) 0.157(10) 0.096(11) -0.045(12)
C35B 0.193(8) 0.110(6) 0.167(7) 0.077(6) 0.050(6) 0.017(7)
C36B 0.201(9) 0.134(7) 0.184(8) 0.082(7) 0.052(7) 0.015(8)
C37B 0.238(9) 0.146(7) 0.226(8) 0.107(7) 0.069(7) 0.037(8)
C38B 0.232(9) 0.145(8) 0.212(8) 0.091(7) 0.056(7) 0.020(7)
C39B 0.244(8) 0.157(7) 0.214(7) 0.087(7) 0.038(7) -0.003(7)
C40B 0.228(9) 0.144(7) 0.188(8) 0.093(7) 0.041(7) 0.020(8)
C41B 0.301(11) 0.170(9) 0.305(10) 0.125(8) 0.058(9) 0.066(10)
C42B 0.438(17) 0.211(13) 0.322(16) 0.138(11) 0.030(14) 0.116(12)
C43B 0.422(17) 0.274(13) 0.361(15) 0.223(11) 0.198(13) 0.151(12)
C44B 0.361(17) 0.233(12) 0.364(16) 0.131(11) -0.097(14) 0.070(13)
C45B 0.285(9) 0.181(7) 0.232(8) 0.089(7) 0.045(9) -0.021(7)
C46B 0.293(10) 0.177(8) 0.215(10) 0.090(8) 0.070(10) -0.020(7)
C47B 0.264(11) 0.214(9) 0.212(9) 0.069(7) 0.117(9) -0.019(9)
C48B 0.367(15) 0.176(10) 0.293(12) 0.164(9) -0.076(11) -0.114(10)
C49B 0.165(6) 0.095(6) 0.134(6) 0.033(5) 0.077(5) 0.024(5)
C50B 0.191(7) 0.107(6) 0.135(7) 0.036(6) 0.095(6) 0.032(5)
C51B 0.211(6) 0.123(6) 0.138(6) 0.061(5) 0.092(6) 0.040(6)
C52B 0.194(7) 0.106(6) 0.140(7) 0.044(5) 0.088(6) 0.035(5)
C53B 0.172(6) 0.099(6) 0.139(6) 0.058(5) 0.088(5) 0.036(5)
C54B 0.151(6) 0.083(6) 0.128(6) 0.032(5) 0.084(5) 0.022(5)
C55B 0.282(9) 0.157(7) 0.139(7) 0.064(7) 0.101(7) 0.055(7)
C56B 0.309(11) 0.254(10) 0.164(8) 0.077(8) 0.117(8) 0.046(9)
C57B 0.309(14) 0.183(9) 0.142(9) 0.081(7) 0.064(9) 0.044(9)
C58B 0.552(16) 0.247(11) 0.114(8) 0.090(8) 0.138(9) 0.269(11)
C59B 0.180(8) 0.113(7) 0.157(7) 0.061(6) 0.080(6) 0.053(6)
C60B 0.172(9) 0.134(8) 0.210(9) 0.084(7) 0.091(8) 0.010(7)
C61B 0.234(10) 0.109(7) 0.166(8) 0.072(6) 0.119(7) 0.064(7)
C62B 0.217(10) 0.156(8) 0.154(9) 0.053(7) 0.105(8) 0.043(7)
C1C 0.203(7) 0.098(6) 0.117(5) 0.052(5) 0.059(5) 0.050(6)
C2C 0.203(7) 0.086(5) 0.121(5) 0.042(4) 0.059(5) 0.035(6)
C3C 0.212(8) 0.092(5) 0.115(5) 0.059(4) 0.053(6) 0.029(7)
C4C 0.209(7) 0.091(5) 0.118(5) 0.047(4) 0.069(6) 0.031(7)
C5C 0.209(7) 0.089(5) 0.123(6) 0.066(4) 0.078(5) 0.021(6)
C6C 0.221(8) 0.099(6) 0.134(6) 0.052(5) 0.061(6) 0.023(7)
C7C 0.218(9) 0.100(6) 0.130(7) 0.062(6) 0.050(6) 0.006(7)
C8C 0.223(9) 0.094(6) 0.145(7) 0.043(6) 0.044(6) 0.014(7)
C9C 0.224(8) 0.102(6) 0.132(7) 0.059(5) 0.049(6) 0.026(6)
C10C 0.221(7) 0.111(6) 0.133(6) 0.059(6) 0.049(6) 0.026(6)
C11C 0.202(8) 0.129(7) 0.149(6) 0.070(6) 0.050(6) 0.028(7)
C12C 0.223(9) 0.144(8) 0.178(8) 0.062(6) 0.033(7) 0.024(8)
C13C 0.211(9) 0.137(7) 0.187(8) 0.076(6) 0.035(7) 0.009(9)
C14C 0.188(8) 0.123(6) 0.164(7) 0.085(6) 0.039(6) 0.036(7)
C15C 0.172(7) 0.120(6) 0.166(6) 0.079(5) 0.060(6) 0.046(7)
C16C 0.188(8) 0.106(6) 0.145(5) 0.072(5) 0.069(6) 0.042(7)
C17C 0.179(8) 0.107(6) 0.141(6) 0.060(5) 0.068(6) 0.030(6)
C18C 0.187(7) 0.095(6) 0.132(5) 0.062(5) 0.095(5) 0.033(6)
C19C 0.189(8) 0.105(6) 0.136(5) 0.069(5) 0.081(6) 0.045(6)
C20C 0.198(8) 0.101(6) 0.124(5) 0.067(5) 0.085(5) 0.067(6)
C21C 0.234(7) 0.101(6) 0.124(6) 0.056(5) 0.098(6) 0.009(6)
C22C 0.272(8) 0.081(6) 0.128(6) 0.041(5) 0.110(6) 0.032(6)
C23C 0.287(7) 0.079(6) 0.149(7) 0.059(5) 0.107(6) 0.033(6)
C24C 0.254(8) 0.088(6) 0.145(7) 0.057(6) 0.108(6) 0.041(6)
C25C 0.225(7) 0.091(6) 0.125(6) 0.062(5) 0.103(6) 0.030(6)
C26C 0.218(8) 0.106(6) 0.122(7) 0.044(5) 0.110(6) 0.009(5)
C27C 0.348(9) 0.096(6) 0.211(7) 0.061(6) 0.112(8) 0.029(7)
C28C 0.359(10) 0.091(6) 0.222(9) 0.045(6) 0.202(8) 0.022(6)
C29C 0.309(12) 0.077(6) 0.213(10) 0.077(6) 0.047(9) 0.060(7)
C30C 0.397(13) 0.168(8) 0.269(10) 0.047(8) 0.120(11) 0.006(10)
C31C 0.212(8) 0.103(6) 0.125(7) 0.056(6) 0.096(6) 0.031(6)
C32C 0.208(9) 0.089(6) 0.155(7) 0.062(6) 0.098(7) 0.036(6)
C33C 0.238(10) 0.114(6) 0.121(7) 0.059(6) 0.100(7) 0.037(6)
C34C 0.160(9) 0.110(7) 0.183(9) 0.057(6) 0.083(7) 0.040(6)
C35C 0.264(8) 0.161(7) 0.128(6) 0.060(6) 0.028(6) 0.015(6)
C36C 0.336(9) 0.242(8) 0.136(7) 0.059(7) 0.048(7) -0.071(7)
C37C 0.377(9) 0.307(9) 0.130(7) 0.044(7) 0.050(7) -0.114(7)
C38C 0.324(9) 0.230(8) 0.129(7) 0.047(6) 0.048(7) -0.070(7)
C39C 0.249(8) 0.152(7) 0.133(6) 0.054(6) 0.063(6) -0.005(6)
C40C 0.234(9) 0.154(7) 0.129(6) 0.050(5) 0.051(6) 0.018(6)
C41C 0.456(11) 0.429(12) 0.192(8) 0.044(10) 0.059(9) -0.143(11)
C42C 0.49(2) 0.513(18) 0.196(12) -0.041(13) 0.179(14) -0.143(16)
C43C 0.500(14) 0.454(15) 0.198(10) 0.114(12) 0.026(10) -0.125(13)
C44C 0.520(19) 0.56(2) 0.142(11) 0.008(13) 0.046(13) -0.207(16)
C45C 0.226(9) 0.128(7) 0.151(8) 0.041(7) 0.074(7) 0.035(7)
C46C 0.229(11) 0.127(8) 0.250(11) 0.055(8) 0.078(9) 0.034(8)
C47C 0.253(13) 0.193(10) 0.151(10) 0.021(8) 0.057(9) 0.071(9)
C48C 0.246(11) 0.143(8) 0.157(10) 0.043(7) 0.045(9) 0.033(7)
C49C 0.188(8) 0.150(7) 0.207(7) 0.091(6) 0.072(6) 0.061(7)
C50C 0.206(8) 0.158(8) 0.247(7) 0.112(7) 0.091(6) 0.056(7)
C51C 0.230(8) 0.179(7) 0.288(8) 0.130(7) 0.065(7) 0.070(7)
C52C 0.224(9) 0.224(8) 0.268(8) 0.118(8) 0.054(7) 0.077(9)
C53C 0.205(8) 0.291(8) 0.255(7) 0.116(7) 0.081(6) 0.095(7)
C54C 0.188(9) 0.204(7) 0.223(8) 0.099(7) 0.069(7) 0.079(7)
C55C 0.292(10) 0.183(9) 0.359(10) 0.146(9) 0.044(10) 0.082(8)
C56C 0.269(15) 0.205(12) 0.538(18) 0.191(12) -0.009(15) -0.033(11)
C57C 0.387(15) 0.201(10) 0.338(15) 0.193(11) 0.155(13) 0.095(10)
C58C 0.355(12) 0.193(10) 0.390(12) 0.150(10) 0.009(11) 0.072(9)
C59C 0.213(8) 0.333(8) 0.269(7) 0.110(7) 0.080(7) 0.108(7)
C60C 0.207(10) 0.449(12) 0.245(10) 0.136(10) 0.078(9) 0.114(9)
C61C 0.224(11) 0.367(11) 0.297(10) 0.111(10) 0.060(9) 0.137(9)
C62C 0.241(11) 0.387(12) 0.317(11) 0.069(10) 0.085(9) 0.092(10)
C1D 0.205(6) 0.083(5) 0.119(6) 0.047(5) 0.093(5) 0.030(5)
C2D 0.193(6) 0.086(5) 0.115(6) 0.042(5) 0.071(5) 0.024(5)
C3D 0.210(6) 0.089(6) 0.103(6) 0.036(5) 0.072(5) 0.009(5)
C4D 0.231(6) 0.090(5) 0.122(6) 0.042(5) 0.078(5) 0.016(5)
C5D 0.256(6) 0.098(6) 0.120(6) 0.060(5) 0.087(6) 0.032(5)
C6D 0.278(6) 0.103(6) 0.127(6) 0.062(5) 0.092(6) 0.040(6)
C7D 0.297(8) 0.114(7) 0.125(7) 0.058(5) 0.088(7) 0.041(6)
C8D 0.311(8) 0.123(8) 0.131(7) 0.056(6) 0.097(7) 0.052(7)
C9D 0.286(7) 0.113(6) 0.125(6) 0.060(6) 0.100(6) 0.050(6)
C10D 0.268(7) 0.131(6) 0.130(6) 0.082(5) 0.098(6) 0.059(6)
C11D 0.238(7) 0.132(6) 0.123(6) 0.066(6) 0.093(6) 0.041(6)
C12D 0.241(9) 0.142(7) 0.136(7) 0.059(5) 0.081(7) 0.053(6)
C13D 0.221(9) 0.147(7) 0.126(7) 0.059(5) 0.092(7) 0.051(6)
C14D 0.196(7) 0.115(6) 0.113(6) 0.048(5) 0.094(6) 0.053(5)
C15D 0.203(7) 0.112(6) 0.129(6) 0.056(5) 0.097(6) 0.046(5)
C16D 0.203(6) 0.109(6) 0.152(6) 0.060(5) 0.097(6) 0.047(5)
C17D 0.208(7) 0.113(6) 0.137(7) 0.067(5) 0.083(6) 0.068(5)
C18D 0.223(6) 0.101(5) 0.128(6) 0.057(5) 0.098(5) 0.061(5)
C19D 0.227(6) 0.111(6) 0.121(6) 0.061(5) 0.099(5) 0.058(5)
C20D 0.220(7) 0.091(6) 0.114(6) 0.049(5) 0.113(5) 0.055(5)
C21D 0.256(8) 0.103(6) 0.138(5) 0.061(5) 0.092(6) 0.002(6)
C22D 0.253(8) 0.100(6) 0.172(6) 0.055(6) 0.110(6) -0.002(7)
C23D 0.251(8) 0.122(7) 0.208(6) 0.054(6) 0.117(6) 0.037(7)
C24D 0.266(10) 0.107(7) 0.191(7) 0.061(6) 0.112(7) 0.023(7)
C25D 0.279(9) 0.123(7) 0.206(7) 0.056(6) 0.115(7) -0.009(7)
C26D 0.265(8) 0.122(7) 0.166(6) 0.066(6) 0.088(6) 0.007(7)
C27D 0.256(10) 0.155(8) 0.293(10) 0.056(8) 0.117(9) 0.040(9)
C28D 0.298(14) 0.334(14) 0.302(14) 0.153(12) 0.155(12) 0.097(11)
C29D 0.262(13) 0.148(10) 0.557(18) -0.041(12) 0.163(13) 0.053(10)
C30D 0.199(13) 0.249(13) 0.380(17) 0.106(13) 0.063(12) -0.012(10)
C31D 0.338(10) 0.171(9) 0.270(10) 0.022(7) 0.126(9) -0.003(8)
C32D 0.319(15) 0.158(10) 0.370(15) 0.022(10) 0.181(13) 0.008(10)
C33D 0.461(19) 0.249(14) 0.374(17) 0.091(13) 0.165(16) 0.010(13)
C34D 0.346(12) 0.191(10) 0.273(12) -0.040(9) 0.102(11) -0.030(9)
C35D 0.304(8) 0.174(6) 0.130(6) 0.091(5) 0.095(6) 0.094(6)
C36D 0.329(10) 0.220(7) 0.145(7) 0.105(6) 0.087(7) 0.128(7)
C37D 0.362(9) 0.288(7) 0.166(7) 0.102(7) 0.115(7) 0.146(7)
C38D 0.346(10) 0.272(8) 0.153(7) 0.104(6) 0.113(7) 0.145(8)
C39D 0.339(9) 0.224(6) 0.173(7) 0.098(6) 0.156(7) 0.116(7)
C40D 0.315(8) 0.188(6) 0.149(7) 0.099(6) 0.115(7) 0.126(6)
C41D 0.419(11) 0.333(11) 0.212(9) 0.092(9) 0.136(8) 0.143(10)
C42D 0.423(16) 0.396(15) 0.231(13) 0.131(12) 0.155(12) 0.212(13)
C43D 0.309(15) 0.426(17) 0.276(16) 0.081(14) 0.029(13) 0.125(14)
C44D 0.452(13) 0.346(12) 0.227(10) 0.066(10) 0.136(9) 0.166(11)
C45D 0.397(10) 0.270(9) 0.227(9) 0.087(7) 0.195(8) 0.062(9)
C46D 0.433(12) 0.311(11) 0.268(11) 0.106(8) 0.176(10) 0.072(10)
C47D 0.425(18) 0.287(13) 0.270(13) 0.106(10) 0.192(13) 0.070(13)
C48D 0.398(11) 0.295(11) 0.255(10) -0.005(8) 0.238(9) -0.013(10)
C49D 0.189(7) 0.122(6) 0.137(5) 0.059(5) 0.100(5) 0.048(6)
C50D 0.184(8) 0.127(7) 0.134(6) 0.048(6) 0.103(5) 0.035(6)
C51D 0.216(8) 0.140(7) 0.140(5) 0.051(5) 0.110(6) 0.027(7)
C52D 0.206(8) 0.187(7) 0.156(6) 0.054(6) 0.117(6) 0.051(8)
C53D 0.208(7) 0.227(7) 0.215(6) 0.047(6) 0.112(6) 0.021(7)
C54D 0.181(8) 0.181(7) 0.157(6) 0.045(5) 0.123(6) 0.028(7)
C55D 0.261(10) 0.151(7) 0.191(8) 0.038(7) 0.114(7) 0.022(8)
C56D 0.406(14) 0.132(8) 0.210(11) 0.050(8) 0.194(10) 0.003(8)
C57D 0.234(12) 0.164(8) 0.263(11) -0.004(8) 0.076(9) 0.015(9)
C58D 0.330(13) 0.125(8) 0.186(9) 0.034(7) 0.162(9) 0.078(8)
C59D 0.223(7) 0.262(7) 0.247(6) 0.037(6) 0.109(6) 0.016(7)
C60D 0.252(9) 0.337(10) 0.256(9) 0.030(9) 0.143(8) -0.039(8)
C61D 0.251(9) 0.351(10) 0.292(9) 0.079(9) 0.085(9) 0.014(9)
C62D 0.221(9) 0.290(10) 0.427(10) 0.003(10) 0.105(9) -0.022(9)
C1P 0.179(7) 0.095(6) 0.133(6) 0.054(5) 0.083(5) 0.053(5)
C2P 0.180(6) 0.099(5) 0.119(5) 0.054(5) 0.087(5) 0.035(5)
C3P 0.168(7) 0.103(6) 0.131(6) 0.060(5) 0.075(5) 0.049(6)
C4P 0.185(6) 0.098(5) 0.118(5) 0.065(5) 0.084(5) 0.038(5)
C5P 0.185(7) 0.091(5) 0.135(6) 0.057(5) 0.090(5) 0.040(5)
C6P 0.186(6) 0.092(5) 0.118(5) 0.057(4) 0.094(5) 0.036(5)
C7P 0.206(7) 0.097(6) 0.118(6) 0.058(5) 0.092(5) 0.014(6)
C8P 0.199(6) 0.085(5) 0.125(5) 0.057(5) 0.086(5) 0.032(5)
C9P 0.204(6) 0.094(5) 0.126(5) 0.051(5) 0.102(5) 0.033(5)
C10P 0.228(7) 0.094(6) 0.125(6) 0.046(5) 0.102(5) 0.047(5)
C11P 0.229(6) 0.101(6) 0.128(6) 0.059(5) 0.104(5) 0.037(5)
C12P 0.240(7) 0.094(6) 0.129(6) 0.056(5) 0.099(5) 0.035(6)
C13P 0.236(7) 0.099(6) 0.125(5) 0.054(5) 0.106(5) 0.043(5)
C14P 0.259(7) 0.093(6) 0.137(6) 0.062(5) 0.121(5) 0.054(6)
C15P 0.266(7) 0.097(6) 0.131(5) 0.054(5) 0.130(5) 0.049(5)
C16P 0.246(7) 0.100(6) 0.145(6) 0.064(5) 0.110(5) 0.038(6)
C17P 0.229(6) 0.094(5) 0.125(5) 0.065(5) 0.103(5) 0.030(5)
C18P 0.207(6) 0.095(5) 0.115(5) 0.058(4) 0.086(5) 0.044(5)
C19P 0.206(6) 0.097(5) 0.108(5) 0.062(4) 0.079(5) 0.043(5)
C20P 0.212(6) 0.104(6) 0.132(5) 0.053(5) 0.097(5) 0.036(5)
C21P 0.190(7) 0.100(5) 0.112(5) 0.045(4) 0.084(5) 0.047(6)
C22P 0.193(8) 0.110(6) 0.111(5) 0.057(5) 0.079(6) 0.028(6)
C23P 0.188(8) 0.110(7) 0.127(6) 0.059(5) 0.070(5) 0.049(6)
C24P 0.193(8) 0.108(6) 0.110(5) 0.052(5) 0.076(6) 0.041(6)
C25P 0.182(7) 0.096(5) 0.110(5) 0.055(4) 0.078(5) 0.037(6)
C26P 0.299(6) 0.094(6) 0.131(6) 0.057(5) 0.120(6) 0.055(5)
C27P 0.331(8) 0.084(6) 0.123(6) 0.045(6) 0.119(6) 0.075(6)
C28P 0.326(8) 0.089(6) 0.120(6) 0.043(5) 0.108(6) 0.078(6)
C29P 0.296(7) 0.089(6) 0.115(6) 0.043(5) 0.110(6) 0.060(5)
C30P 0.260(6) 0.087(6) 0.122(6) 0.045(5) 0.114(5) 0.045(5)
C31P 0.192(6) 0.098(6) 0.136(6) 0.040(5) 0.083(6) 0.036(5)
C32P 0.201(7) 0.115(6) 0.117(7) 0.050(6) 0.072(6) 0.029(6)
C33P 0.209(7) 0.106(6) 0.128(7) 0.048(5) 0.077(6) 0.010(6)
C34P 0.221(7) 0.107(6) 0.130(6) 0.035(5) 0.090(6) 0.003(5)
C35P 0.216(6) 0.107(6) 0.131(6) 0.039(5) 0.106(5) 0.017(5)
C36P 0.173(7) 0.097(6) 0.117(5) 0.049(5) 0.073(5) 0.034(6)
C37P 0.179(7) 0.091(6) 0.140(6) 0.044(5) 0.088(5) 0.028(6)
C38P 0.172(8) 0.097(6) 0.168(6) 0.045(5) 0.087(6) 0.043(7)
C39P 0.158(8) 0.096(6) 0.148(6) 0.043(5) 0.077(6) 0.046(6)
C40P 0.163(7) 0.102(6) 0.122(5) 0.053(5) 0.072(5) 0.038(6)
C41P 0.228(7) 0.090(6) 0.140(6) 0.061(5) 0.088(5) 0.062(6)
C42P 0.219(7) 0.085(5) 0.148(6) 0.053(5) 0.107(5) 0.063(5)
C43P 0.235(7) 0.084(5) 0.152(6) 0.058(5) 0.108(5) 0.067(5)
C44P 0.236(7) 0.085(5) 0.147(6) 0.053(5) 0.109(5) 0.063(5)
C45P 0.249(8) 0.094(6) 0.143(6) 0.060(5) 0.118(5) 0.067(6)
C46P 0.243(7) 0.093(5) 0.141(5) 0.052(5) 0.120(5) 0.078(6)
C47P 0.237(7) 0.098(6) 0.145(6) 0.057(5) 0.114(5) 0.067(6)
C48P 0.234(7) 0.101(5) 0.138(6) 0.049(5) 0.095(5) 0.047(6)
C49P 0.207(6) 0.088(5) 0.126(5) 0.043(5) 0.091(5) 0.048(5)
C50P 0.207(7) 0.082(6) 0.118(6) 0.047(5) 0.081(5) 0.050(5)
C51P 0.202(6) 0.081(5) 0.116(5) 0.038(5) 0.078(5) 0.031(5)
C52P 0.203(7) 0.077(5) 0.127(6) 0.045(5) 0.093(5) 0.038(5)
C53P 0.208(7) 0.085(5) 0.123(5) 0.041(5) 0.086(5) 0.050(5)
C54P 0.213(7) 0.096(6) 0.119(6) 0.053(5) 0.078(5) 0.058(5)
C55P 0.210(6) 0.091(5) 0.117(5) 0.051(5) 0.092(5) 0.050(5)
C56P 0.214(7) 0.085(5) 0.144(6) 0.052(5) 0.111(5) 0.049(5)
C57P 0.226(7) 0.091(5) 0.135(6) 0.059(5) 0.096(5) 0.048(5)
C58P 0.224(7) 0.089(5) 0.147(6) 0.052(5) 0.095(5) 0.054(5)
C59P 0.232(6) 0.084(5) 0.144(6) 0.059(5) 0.110(5) 0.050(5)
C60P 0.210(6) 0.078(5) 0.128(5) 0.046(4) 0.088(5) 0.048(5)
C61P 0.215(7) 0.084(5) 0.135(6) 0.043(5) 0.081(6) 0.053(6)
C62P 0.213(8) 0.104(6) 0.146(6) 0.063(5) 0.083(6) 0.038(6)
C63P 0.213(8) 0.095(5) 0.142(7) 0.055(5) 0.096(6) 0.041(5)
C64P 0.218(7) 0.106(6) 0.142(6) 0.067(5) 0.096(6) 0.049(5)
C65P 0.220(7) 0.082(5) 0.141(6) 0.059(5) 0.095(5) 0.054(5)
C66P 0.221(7) 0.097(6) 0.128(6) 0.049(5) 0.091(5) 0.042(5)
C67P 0.217(7) 0.089(6) 0.138(7) 0.039(5) 0.097(6) 0.034(5)
C68P 0.227(8) 0.099(6) 0.144(7) 0.052(6) 0.101(6) 0.048(6)
C69P 0.207(7) 0.104(7) 0.120(6) 0.036(6) 0.094(6) 0.046(6)
C70P 0.189(7) 0.092(6) 0.126(6) 0.044(5) 0.099(5) 0.038(5)
C71P 0.171(6) 0.085(5) 0.122(6) 0.047(5) 0.066(5) 0.027(5)
C72P 0.171(7) 0.092(6) 0.113(6) 0.033(5) 0.081(5) 0.017(5)
C73P 0.177(7) 0.101(6) 0.136(6) 0.043(5) 0.067(6) 0.019(5)
C74P 0.189(7) 0.092(6) 0.123(6) 0.037(5) 0.068(6) 0.008(6)
C75P 0.190(6) 0.076(5) 0.127(6) 0.035(5) 0.066(5) 0.023(5)
C76P 0.268(8) 0.100(6) 0.133(5) 0.054(5) 0.108(5) 0.098(6)
C77P 0.273(9) 0.128(6) 0.120(6) 0.065(5) 0.112(6) 0.083(7)
C78P 0.268(9) 0.133(6) 0.140(6) 0.059(5) 0.088(6) 0.086(7)
C79P 0.249(8) 0.117(6) 0.130(6) 0.066(5) 0.102(6) 0.073(6)
C80P 0.250(8) 0.107(6) 0.125(5) 0.048(5) 0.095(6) 0.064(6)
N1A 0.176(7) 0.072(4) 0.103(5) 0.037(4) 0.054(5) 0.028(4)
N2A 0.193(8) 0.070(4) 0.105(6) 0.034(4) 0.052(5) 0.004(5)
N3A 0.169(7) 0.096(5) 0.111(6) 0.044(5) 0.059(5) 0.032(5)
N4A 0.210(6) 0.077(5) 0.125(6) 0.048(4) 0.087(5) 0.052(4)
N1B 0.165(7) 0.100(5) 0.105(6) 0.038(4) 0.075(5) 0.001(4)
N2B 0.194(8) 0.079(4) 0.146(8) 0.053(5) 0.078(6) 0.025(5)
N3B 0.163(8) 0.093(5) 0.118(7) 0.054(5) 0.053(6) 0.016(6)
N4B 0.154(7) 0.098(6) 0.122(6) 0.048(5) 0.070(5) 0.039(5)
N1C 0.197(7) 0.100(5) 0.127(5) 0.071(4) 0.056(5) 0.048(6)
N2C 0.232(8) 0.089(6) 0.143(6) 0.059(5) 0.051(6) 0.027(6)
N3C 0.179(7) 0.109(7) 0.148(6) 0.065(5) 0.049(5) 0.039(6)
N4C 0.187(8) 0.104(6) 0.149(5) 0.077(4) 0.070(5) 0.037(6)
N1D 0.225(6) 0.066(4) 0.107(5) 0.038(4) 0.073(4) -0.002(4)
N2D 0.283(7) 0.103(5) 0.119(6) 0.063(5) 0.081(6) 0.063(5)
N3D 0.219(7) 0.104(5) 0.094(5) 0.039(5) 0.075(5) 0.029(5)
N4D 0.200(6) 0.088(5) 0.144(6) 0.060(4) 0.092(5) 0.069(4)
N1P 0.194(6) 0.095(5) 0.116(5) 0.041(4) 0.077(4) 0.023(5)
N2P 0.280(6) 0.088(5) 0.123(5) 0.050(4) 0.118(5) 0.062(5)
N3P 0.210(6) 0.100(5) 0.129(5) 0.051(4) 0.098(5) 0.043(5)
N4P 0.160(6) 0.093(5) 0.122(4) 0.049(4) 0.081(4) 0.027(5)
N5P 0.229(7) 0.091(5) 0.126(5) 0.048(4) 0.095(5) 0.046(5)
N6P 0.210(7) 0.094(5) 0.123(5) 0.050(4) 0.081(5) 0.039(5)
N7P 0.186(6) 0.082(5) 0.118(5) 0.037(4) 0.068(5) 0.020(4)
N8P 0.257(7) 0.104(5) 0.123(5) 0.042(4) 0.113(5) 0.051(6)
Ni1A 0.1848(18) 0.0836(10) 0.1190(15) 0.0481(10) 0.0775(12) 0.0329(11)
Ni2B 0.183(2) 0.0890(11) 0.1289(16) 0.0520(11) 0.0719(13) 0.0267(11)
Ni3C 0.214(2) 0.0971(14) 0.1321(14) 0.0557(11) 0.0714(15) 0.0294(14)
Ni4D 0.2060(17) 0.0961(11) 0.1227(13) 0.0480(11) 0.0885(12) 0.0273(11)

loop_
_atom_type_symbol
_atom_type_description
_atom_type_scat_dispersion_real
_atom_type_scat_dispersion_imag
_atom_type_scat_source
C C 0.0181 0.0091 'International Tables Vol C Tables 4.2.6.8 and 6.1.1.4'
H H 0.0000 0.0000 'International Tables Vol C Tables 4.2.6.8 and 6.1.1.4'
N N 0.0311 0.0180 'International Tables Vol C Tables 4.2.6.8 and 6.1.1.4'
Ni Ni -3.0029 0.5091 'International Tables Vol C Tables 4.2.6.8 and 6.1.1.4'

loop_
_geom_angle_atom_site_label_1
_geom_angle_atom_site_label_2
_geom_angle_atom_site_label_3
_geom_angle
C20A C1A N1A 120.2(10)
C20A C1A C2A 128.0(11)
N1A C1A C2A 111.7(10)
C3A C2A C21P 118.9(11)
C3A C2A C1A 105.7(11)
C21P C2A C1A 133.9(11)
C4A C3A C2A 106.5(11)
C4A C3A H3A 126.7
C2A C3A H3A 126.7
C3A C4A N1A 116.2(11)
C3A C4A C5A 123.2(12)
N1A C4A C5A 118.4(12)
C6A C5A C4A 123.2(12)
C6A C5A C21A 116.7(11)
C4A C5A C21A 118.9(11)
C5A C6A N2A 127.6(13)
C5A C6A C7A 127.2(14)
N2A C6A C7A 104.2(11)
C8A C7A C6A 111.3(12)
C8A C7A H7A 124.3
C6A C7A H7A 124.3
C7A C8A C9A 106.3(12)
C7A C8A H8A 126.8
C9A C8A H8A 126.8
N2A C9A C10A 125.7(13)
N2A C9A C8A 106.9(11)
C10A C9A C8A 127.0(14)
C9A C10A C11A 118.1(13)
C9A C10A C35A 115.2(12)
C11A C10A C35A 126.4(12)
C10A C11A N3A 126.8(13)
C10A C11A C12A 120.3(13)
N3A C11A C12A 112.6(11)
C13A C12A C11A 102.2(11)
C13A C12A H12A 128.9
C11A C12A H12A 128.9
C14A C13A C12A 111.5(13)
C14A C13A H13A 124.2
C12A C13A H13A 124.2
C13A C14A C15A 132.9(15)
C13A C14A N3A 113.9(13)
C15A C14A N3A 112.8(12)
C14A C15A C16A 124.8(11)
C14A C15A C49A 118.2(12)
C16A C15A C49A 116.8(11)
N4A C16A C17A 113.2(10)
N4A C16A C15A 124.7(10)
C17A C16A C15A 122.0(11)
C18A C17A C16A 106.5(9)
C18A C17A H17A 126.7
C16A C17A H17A 126.7
C17A C18A C30P 122.2(9)
C17A C18A C19A 105.7(9)
C30P C18A C19A 132.1(9)
N4A C19A C20A 123.5(10)
N4A C19A C18A 108.0(9)
C20A C19A C18A 127.8(11)
C19A C20A C1A 120.8(9)
C19A C20A H20A 119.6
C1A C20A H20A 119.6
C22A C21A C26A 120.0
C22A C21A C5A 121.0(6)
C26A C21A C5A 119.0(6)
C23A C22A C21A 120.0
C23A C22A H22A 120.0
C21A C22A H22A 120.0
C24A C23A C22A 120.0
C24A C23A C27A 120.6(7)
C22A C23A C27A 118.8(7)
C23A C24A C25A 120.0
C23A C24A H24A 120.0
C25A C24A H24A 120.0
C24A C25A C26A 120.0
C24A C25A C31A 124.7(7)
C26A C25A C31A 114.2(7)
C25A C26A C21A 120.0
C25A C26A H26A 120.0
C21A C26A H26A 120.0
C30A C27A C29A 108.6(11)
C30A C27A C23A 114.2(8)
C29A C27A C23A 111.3(8)
C30A C27A C28A 108.5(9)
C29A C27A C28A 109.9(9)
C23A C27A C28A 104.2(9)
C27A C28A H28A 109.5
C27A C28A H28B 109.5
H28A C28A H28B 109.5
C27A C28A H28C 109.5
H28A C28A H28C 109.5
H28B C28A H28C 109.5
C27A C29A H29A 109.5
C27A C29A H29B 109.5
H29A C29A H29B 109.5
C27A C29A H29C 109.5
H29A C29A H29C 109.5
H29B C29A H29C 109.5
C27A C30A H30A 109.5
C27A C30A H30B 109.5
H30A C30A H30B 109.5
C27A C30A H30C 109.5
H30A C30A H30C 109.5
H30B C30A H30C 109.5
C32A C31A C33A 107.3(11)
C32A C31A C25A 118.2(10)
C33A C31A C25A 111.5(10)
C32A C31A C34A 103.5(11)
C33A C31A C34A 109.4(10)
C25A C31A C34A 106.5(10)
C31A C32A H32A 109.5
C31A C32A H32B 109.5
H32A C32A H32B 109.5
C31A C32A H32C 109.5
H32A C32A H32C 109.5
H32B C32A H32C 109.5
C31A C33A H33A 109.5
C31A C33A H33B 109.5
H33A C33A H33B 109.5
C31A C33A H33C 109.5
H33A C33A H33C 109.5
H33B C33A H33C 109.5
C31A C34A H34A 109.5
C31A C34A H34B 109.5
H34A C34A H34B 109.5
C31A C34A H34C 109.5
H34A C34A H34C 109.5
H34B C34A H34C 109.5
C40A C35A C36A 119.1(12)
C40A C35A C10A 124.5(12)
C36A C35A C10A 116.5(12)
C37A C36A C35A 120.5(12)
C37A C36A H36A 119.7
C35A C36A H36A 119.7
C36A C37A C38A 117.4(12)
C36A C37A C41A 121.1(12)
C38A C37A C41A 121.5(12)
C37A C38A C39A 121.9(11)
C37A C38A H38A 119.0
C39A C38A H38A 119.0
C40A C39A C38A 118.4(10)
C40A C39A C45A 120.2(12)
C38A C39A C45A 121.3(11)
C39A C40A C35A 122.5(12)
C39A C40A H40A 118.7
C35A C40A H40A 118.7
C44A C41A C37A 115.2(9)
C44A C41A C43A 107.6(10)
C37A C41A C43A 109.3(9)
C44A C41A C42A 107.1(9)
C37A C41A C42A 114.0(11)
C43A C41A C42A 102.7(8)
C41A C42A H42A 109.5
C41A C42A H42B 109.5
H42A C42A H42B 109.5
C41A C42A H42C 109.5
H42A C42A H42C 109.5
H42B C42A H42C 109.5
C41A C43A H43A 109.5
C41A C43A H43B 109.5
H43A C43A H43B 109.5
C41A C43A H43C 109.5
H43A C43A H43C 109.5
H43B C43A H43C 109.5
C41A C44A H44A 109.5
C41A C44A H44B 109.5
H44A C44A H44B 109.5
C41A C44A H44C 109.5
H44A C44A H44C 109.5
H44B C44A H44C 109.5
C47A C45A C46A 111.7(9)
C47A C45A C39A 114.7(9)
C46A C45A C39A 111.1(8)
C47A C45A C48A 104.4(9)
C46A C45A C48A 105.0(8)
C39A C45A C48A 109.3(8)
C45A C46A H46A 109.5
C45A C46A H46B 109.5
H46A C46A H46B 109.5
C45A C46A H46C 109.5
H46A C46A H46C 109.5
H46B C46A H46C 109.5
C45A C47A H47A 109.5
C45A C47A H47B 109.5
H47A C47A H47B 109.5
C45A C47A H47C 109.5
H47A C47A H47C 109.5
H47B C47A H47C 109.5
C45A C48A H48A 109.5
C45A C48A H48B 109.5
H48A C48A H48B 109.5
C45A C48A H48C 109.5
H48A C48A H48C 109.5
H48B C48A H48C 109.5
C50A C49A C54A 121.7(12)
C50A C49A C15A 122.7(12)
C54A C49A C15A 115.1(13)
C49A C50A C51A 121.7(13)
C49A C50A H50A 119.1
C51A C50A H50A 119.1
C52A C51A C55A 125.2(16)
C52A C51A C50A 108.1(15)
C55A C51A C50A 126.6(15)
C51A C52A C53A 136.3(14)
C51A C52A H52A 111.8
C53A C52A H52A 111.8
C54A C53A C59E 135.0(15)
C54A C53A C52A 105.1(12)
C59E C53A C52A 119.0(14)
C54A C53A C59A 106.7(15)
C59E C53A C59A 35.0(14)
C52A C53A C59A 145.6(15)
C53A C54A C49A 126.4(13)
C53A C54A H54A 116.8
C49A C54A H54A 116.8
C51A C55A C57A 115.1(14)
C51A C55A C56A 107.8(12)
C57A C55A C56A 111.4(11)
C51A C55A C58A 102.2(11)
C57A C55A C58A 109.8(11)
C56A C55A C58A 110.1(12)
C55A C56A H56A 109.5
C55A C56A H56B 109.5
H56A C56A H56B 109.5
C55A C56A H56C 109.5
H56A C56A H56C 109.5
H56B C56A H56C 109.5
C55A C57A H57A 109.5
C55A C57A H57B 109.5
H57A C57A H57B 109.5
C55A C57A H57C 109.5
H57A C57A H57C 109.5
H57B C57A H57C 109.5
C55A C58A H58A 109.5
C55A C58A H58B 109.5
H58A C58A H58B 109.5
C55A C58A H58C 109.5
H58A C58A H58C 109.5
H58B C58A H58C 109.5
C62A C59A C61A 110(2)
C62A C59A C60A 113(2)
C61A C59A C60A 114(2)
C62A C59A C53A 116(2)
C61A C59A C53A 106.2(18)
C60A C59A C53A 98.4(17)
C59A C60A H60A 109.5
C59A C60A H60B 109.5
H60A C60A H60B 109.5
C59A C60A H60C 109.5
H60A C60A H60C 109.5
H60B C60A H60C 109.5
C59A C61A H61A 109.5
C59A C61A H61B 109.5
H61A C61A H61B 109.5
C59A C61A H61C 109.5
H61A C61A H61C 109.5
H61B C61A H61C 109.5
C59A C62A H62A 109.5
C59A C62A H62B 109.5
H62A C62A H62B 109.5
C59A C62A H62C 109.5
H62A C62A H62C 109.5
H62B C62A H62C 109.5
C61E C59E C53A 117.3(16)
C61E C59E C62E 111.4(18)
C53A C59E C62E 112.8(17)
C61E C59E C60E 106.6(16)
C53A C59E C60E 107.4(16)
C62E C59E C60E 99.4(13)
C59E C60E H60D 109.5
C59E C60E H60E 109.5
H60D C60E H60E 109.5
C59E C60E H60F 109.5
H60D C60E H60F 109.5
H60E C60E H60F 109.5
C59E C61E H61D 109.5
C59E C61E H61E 109.5
H61D C61E H61E 109.5
C59E C61E H61F 109.5
H61D C61E H61F 109.5
H61E C61E H61F 109.5
C59E C62E H62D 109.5
C59E C62E H62E 109.5
H62D C62E H62E 109.5
C59E C62E H62F 109.5
H62D C62E H62F 109.5
H62E C62E H62F 109.5
N1B C1B C20B 122.4(10)
N1B C1B C2B 112.1(9)
C20B C1B C2B 124.4(11)
C3B C2B C1B 101.8(10)
C3B C2B C31P 122.3(11)
C1B C2B C31P 135.5(10)
C2B C3B C4B 111.6(11)
C2B C3B H3B 124.2
C4B C3B H3B 124.2
C5B C4B N1B 130.9(13)
C5B C4B C3B 123.1(13)
N1B C4B C3B 106.0(11)
C4B C5B C6B 114.6(13)
C4B C5B C21B 124.6(14)
C6B C5B C21B 119.1(14)
N2B C6B C5B 127.4(16)
N2B C6B C7B 108.8(15)
C5B C6B C7B 123.8(16)
C8B C7B C6B 109.5(14)
C8B C7B H7B 125.3
C6B C7B H7B 125.3
C7B C8B C9B 103.6(13)
C7B C8B H8B 128.2
C9B C8B H8B 128.2
N2B C9B C10B 125.8(15)
N2B C9B C8B 109.5(13)
C10B C9B C8B 124.4(16)
C9B C10B C11B 116.9(15)
C9B C10B C35B 119.3(14)
C11B C10B C35B 123.7(14)
N3B C11B C10B 126.4(15)
N3B C11B C12B 115.2(14)
C10B C11B C12B 117.6(14)
C13B C12B C11B 103.2(12)
C13B C12B H12B 128.4
C11B C12B H12B 128.4
C12B C13B C14B 107.0(12)
C12B C13B H13B 126.5
C14B C13B H13B 126.5
C15B C14B N3B 125.5(15)
C15B C14B C13B 124.8(15)
N3B C14B C13B 109.6(12)
C14B C15B C16B 121.4(14)
C14B C15B C49B 123.9(14)
C16B C15B C49B 114.7(12)
N4B C16B C15B 122.5(13)
N4B C16B C17B 109.5(12)
C15B C16B C17B 126.4(12)
C18B C17B C16B 110.1(12)
C18B C17B H17B 124.9
C16B C17B H17B 124.9
C17B C18B C40P 118.7(11)
C17B C18B C19B 103.1(11)
C40P C18B C19B 137.1(11)
N4B C19B C20B 123.9(10)
N4B C19B C18B 110.8(10)
C20B C19B C18B 124.3(11)
C1B C20B C19B 120.3(9)
C1B C20B H20B 119.9
C19B C20B H20B 119.9
C22B C21B C26B 120.0
C22B C21B C5B 122.1(8)
C26B C21B C5B 117.9(8)
C23B C22B C21B 120.0
C23B C22B H22B 120.0
C21B C22B H22B 120.0
C22B C23B C24B 120.0
C22B C23B C27B 123.4(9)
C24B C23B C27B 116.2(9)
C25B C24B C23B 120.0
C25B C24B H24B 120.0
C23B C24B H24B 120.0
C26B C25B C24B 120.0
C26B C25B C31B 121.9(9)
C24B C25B C31B 117.9(9)
C25B C26B C21B 120.0
C25B C26B H26B 120.0
C21B C26B H26B 120.0
C29B C27B C28B 112.9(12)
C29B C27B C23B 108.7(10)
C28B C27B C23B 114.7(10)
C29B C27B C30B 106.7(11)
C28B C27B C30B 100.2(10)
C23B C27B C30B 113.3(11)
C27B C28B H28D 109.5
C27B C28B H28E 109.5
H28D C28B H28E 109.5
C27B C28B H28F 109.5
H28D C28B H28F 109.5
H28E C28B H28F 109.5
C27B C29B H29D 109.5
C27B C29B H29E 109.5
H29D C29B H29E 109.5
C27B C29B H29F 109.5
H29D C29B H29F 109.5
H29E C29B H29F 109.5
C27B C30B H30D 109.5
C27B C30B H30E 109.5
H30D C30B H30E 109.5
C27B C30B H30F 109.5
H30D C30B H30F 109.5
H30E C30B H30F 109.5
C25B C31B C34B 114.3(12)
C25B C31B C32B 116.6(12)
C34B C31B C32B 111.9(13)
C25B C31B C33B 105.2(12)
C34B C31B C33B 100.1(11)
C32B C31B C33B 106.8(12)
C31B C32B H32D 109.5
C31B C32B H32E 109.5
H32D C32B H32E 109.5
C31B C32B H32F 109.5
H32D C32B H32F 109.5
H32E C32B H32F 109.5
C31B C33B H33D 109.5
C31B C33B H33E 109.5
H33D C33B H33E 109.5
C31B C33B H33F 109.5
H33D C33B H33F 109.5
H33E C33B H33F 109.5
C31B C34B H34D 109.5
C31B C34B H34E 109.5
H34D C34B H34E 109.5
C31B C34B H34F 109.5
H34D C34B H34F 109.5
H34E C34B H34F 109.5
C36B C35B C40B 117.4(16)
C36B C35B C10B 125.6(15)
C40B C35B C10B 117.0(14)
C35B C36B C37B 122.1(17)
C35B C36B H36B 118.9
C37B C36B H36B 118.9
C38B C37B C36B 120.6(16)
C38B C37B C41B 115.7(16)
C36B C37B C41B 123.7(17)
C39B C38B C37B 117.1(16)
C39B C38B H38B 121.5
C37B C38B H38B 121.5
C38B C39B C40B 119.3(16)
C38B C39B C45B 114.8(17)
C40B C39B C45B 125.9(17)
C35B C40B C39B 122.9(16)
C35B C40B H40B 118.6
C39B C40B H40B 118.6
C44B C41B C37B 123.3(14)
C44B C41B C43B 116.8(16)
C37B C41B C43B 111.7(13)
C44B C41B C42B 96.0(12)
C37B C41B C42B 109.6(14)
C43B C41B C42B 92.7(11)
C41B C42B H42D 109.5
C41B C42B H42E 109.5
H42D C42B H42E 109.5
C41B C42B H42F 109.5
H42D C42B H42F 109.5
H42E C42B H42F 109.5
C41B C43B H43D 109.5
C41B C43B H43E 109.5
H43D C43B H43E 109.5
C41B C43B H43F 109.5
H43D C43B H43F 109.5
H43E C43B H43F 109.5
C41B C44B H44D 109.5
C41B C44B H44E 109.5
H44D C44B H44E 109.5
C41B C44B H44F 109.5
H44D C44B H44F 109.5
H44E C44B H44F 109.5
C48B C45B C46B 110.6(13)
C48B C45B C47B 106.2(12)
C46B C45B C47B 112.9(13)
C48B C45B C39B 109.9(14)
C46B C45B C39B 109.6(12)
C47B C45B C39B 107.5(12)
C45B C46B H46D 109.5
C45B C46B H46E 109.5
H46D C46B H46E 109.5
C45B C46B H46F 109.5
H46D C46B H46F 109.5
H46E C46B H46F 109.5
C45B C47B H47D 109.5
C45B C47B H47E 109.5
H47D C47B H47E 109.5
C45B C47B H47F 109.5
H47D C47B H47F 109.5
H47E C47B H47F 109.5
C45B C48B H48D 109.5
C45B C48B H48E 109.5
H48D C48B H48E 109.5
C45B C48B H48F 109.5
H48D C48B H48F 109.5
H48E C48B H48F 109.5
C54B C49B C50B 119.4(10)
C54B C49B C15B 120.0(10)
C50B C49B C15B 120.1(11)
C51B C50B C49B 117.9(10)
C51B C50B H50B 121.1
C49B C50B H50B 121.1
C50B C51B C52B 121.5(10)
C50B C51B C55B 116.3(10)
C52B C51B C55B 122.2(11)
C53B C52B C51B 119.1(10)
C53B C52B H52B 120.5
C51B C52B H52B 120.5
C54B C53B C52B 117.5(10)
C54B C53B C59B 122.4(10)
C52B C53B C59B 119.9(10)
C49B C54B C53B 124.7(10)
C49B C54B H54B 117.7
C53B C54B H54B 117.7
C58B C55B C57B 113.0(10)
C58B C55B C51B 110.0(10)
C57B C55B C51B 115.3(10)
C58B C55B C56B 108.4(10)
C57B C55B C56B 105.4(9)
C51B C55B C56B 104.1(9)
C55B C56B H56D 109.5
C55B C56B H56E 109.5
H56D C56B H56E 109.5
C55B C56B H56F 109.5
H56D C56B H56F 109.5
H56E C56B H56F 109.5
C55B C57B H57D 109.5
C55B C57B H57E 109.5
H57D C57B H57E 109.5
C55B C57B H57F 109.5
H57D C57B H57F 109.5
H57E C57B H57F 109.5
C55B C58B H58D 109.5
C55B C58B H58E 109.5
H58D C58B H58E 109.5
C55B C58B H58F 109.5
H58D C58B H58F 109.5
H58E C58B H58F 109.5
C53B C59B C60B 109.5(9)
C53B C59B C61B 114.8(9)
C60B C59B C61B 109.6(8)
C53B C59B C62B 112.3(9)
C60B C59B C62B 105.9(8)
C61B C59B C62B 104.3(9)
C59B C60B H60G 109.5
C59B C60B H60H 109.5
H60G C60B H60H 109.5
C59B C60B H60I 109.5
H60G C60B H60I 109.5
H60H C60B H60I 109.5
C59B C61B H61G 109.5
C59B C61B H61H 109.5
H61G C61B H61H 109.5
C59B C61B H61I 109.5
H61G C61B H61I 109.5
H61H C61B H61I 109.5
C59B C62B H62G 109.5
C59B C62B H62H 109.5
H62G C62B H62H 109.5
C59B C62B H62I 109.5
H62G C62B H62I 109.5
H62H C62B H62I 109.5
N1C C1C C20C 120.7(12)
N1C C1C C2C 112.4(11)
C20C C1C C2C 126.1(13)
C3C C2C C1C 103.7(12)
C3C C2C C61P 118.9(12)
C1C C2C C61P 136.9(12)
C2C C3C C4C 107.2(12)
C2C C3C H3C 126.4
C4C C3C H3C 126.4
N1C C4C C5C 125.6(13)
N1C C4C C3C 110.5(11)
C5C C4C C3C 123.4(12)
C6C C5C C4C 116.3(14)
C6C C5C C21C 127.4(14)
C4C C5C C21C 113.8(12)
N2C C6C C7C 113.7(14)
N2C C6C C5C 123.5(16)
C7C C6C C5C 122.8(16)
C8C C7C C6C 105.2(12)
C8C C7C H7C 127.4
C6C C7C H7C 127.4
C7C C8C C9C 105.6(12)
C7C C8C H8C 127.2
C9C C8C H8C 127.2
C10C C9C N2C 127.5(14)
C10C C9C C8C 124.6(16)
N2C C9C C8C 106.8(12)
C9C C10C C11C 121.0(15)
C9C C10C C35C 123.6(13)
C11C C10C C35C 114.8(13)
C10C C11C N3C 122.5(14)
C10C C11C C12C 128.6(15)
N3C C11C C12C 107.9(12)
C13C C12C C11C 106.6(13)
C13C C12C H12C 126.7
C11C C12C H12C 126.7
C12C C13C C14C 106.4(14)
C12C C13C H13C 126.8
C14C C13C H13C 126.8
C15C C14C N3C 124.9(16)
C15C C14C C13C 122.6(16)
N3C C14C C13C 112.5(15)
C14C C15C C16C 117.6(16)
C14C C15C C49C 121.1(16)
C16C C15C C49C 120.9(16)
C15C C16C N4C 129.8(15)
C15C C16C C17C 127.6(15)
N4C C16C C17C 102.1(12)
C18C C17C C16C 112.8(12)
C18C C17C H17C 123.6
C16C C17C H17C 123.6
C17C C18C C70P 119.7(10)
C17C C18C C19C 102.9(11)
C70P C18C C19C 137.4(11)
N4C C19C C20C 126.3(12)
N4C C19C C18C 107.7(11)
C20C C19C C18C 125.9(12)
C19C C20C C1C 119.5(11)
C19C C20C H20C 120.2
C1C C20C H20C 120.2
C26C C21C C22C 115.6(11)
C26C C21C C5C 120.1(12)
C22C C21C C5C 124.0(11)
C23C C22C C21C 121.7(10)
C23C C22C H22C 119.2
C21C C22C H22C 119.2
C22C C23C C24C 118.7(9)
C22C C23C C27C 119.0(10)
C24C C23C C27C 122.2(10)
C23C C24C C25C 127.2(11)
C23C C24C H24C 116.4
C25C C24C H24C 116.4
C24C C25C C26C 110.1(11)
C24C C25C C31C 124.8(11)
C26C C25C C31C 125.2(11)
C21C C26C C25C 126.3(11)
C21C C26C H26C 116.8
C25C C26C H26C 116.8
C28C C27C C29C 117.9(8)
C28C C27C C23C 111.9(8)
C29C C27C C23C 116.0(8)
C28C C27C C30C 102.4(8)
C29C C27C C30C 98.7(7)
C23C C27C C30C 107.4(8)
C27C C28C H28G 109.5
C27C C28C H28H 109.5
H28G C28C H28H 109.5
C27C C28C H28I 109.5
H28G C28C H28I 109.5
H28H C28C H28I 109.5
C27C C29C H29G 109.5
C27C C29C H29H 109.5
H29G C29C H29H 109.5
C27C C29C H29I 109.5
H29G C29C H29I 109.5
H29H C29C H29I 109.5
C27C C30C H30G 109.5
C27C C30C H30H 109.5
H30G C30C H30H 109.5
C27C C30C H30I 109.5
H30G C30C H30I 109.5
H30H C30C H30I 109.5
C34C C31C C25C 106.1(9)
C34C C31C C33C 115.3(9)
C25C C31C C33C 105.9(8)
C34C C31C C32C 112.1(8)
C25C C31C C32C 110.8(9)
C33C C31C C32C 106.4(7)
C31C C32C H32G 109.5
C31C C32C H32H 109.5
H32G C32C H32H 109.5
C31C C32C H32I 109.5
H32G C32C H32I 109.5
H32H C32C H32I 109.5
C31C C33C H33G 109.5
C31C C33C H33H 109.5
H33G C33C H33H 109.5
C31C C33C H33I 109.5
H33G C33C H33I 109.5
H33H C33C H33I 109.5
C31C C34C H34G 109.5
C31C C34C H34H 109.5
H34G C34C H34H 109.5
C31C C34C H34I 109.5
H34G C34C H34I 109.5
H34H C34C H34I 109.5
C36C C35C C40C 120.0
C36C C35C C10C 113.8(8)
C40C C35C C10C 125.3(8)
C35C C36C C37C 120.0
C35C C36C H36C 120.0
C37C C36C H36C 120.0
C38C C37C C36C 120.0
C38C C37C C41C 122.2(9)
C36C C37C C41C 117.7(9)
C37C C38C C39C 120.0
C37C C38C H38C 120.0
C39C C38C H38C 120.0
C38C C39C C40C 120.0
C38C C39C C45C 117.9(9)
C40C C39C C45C 122.1(9)
C39C C40C C35C 120.0
C39C C40C H40C 120.0
C35C C40C H40C 120.0
C44C C41C C42C 105.9(11)
C44C C41C C43C 113.0(12)
C42C C41C C43C 116.3(12)
C44C C41C C37C 112.5(10)
C42C C41C C37C 105.8(10)
C43C C41C C37C 103.3(9)
C41C C42C H42G 109.5
C41C C42C H42H 109.5
H42G C42C H42H 109.5
C41C C42C H42I 109.5
H42G C42C H42I 109.5
H42H C42C H42I 109.5
C41C C43C H43G 109.5
C41C C43C H43H 109.5
H43G C43C H43H 109.5
C41C C43C H43I 109.5
H43G C43C H43I 109.5
H43H C43C H43I 109.5
C41C C44C H44G 109.5
C41C C44C H44H 109.5
H44G C44C H44H 109.5
C41C C44C H44I 109.5
H44G C44C H44I 109.5
H44H C44C H44I 109.5
C39C C45C C46C 109.0(10)
C39C C45C C48C 113.3(10)
C46C C45C C48C 111.3(10)
C39C C45C C47C 110.2(10)
C46C C45C C47C 105.3(10)
C48C C45C C47C 107.4(10)
C45C C46C H46G 109.5
C45C C46C H46H 109.5
H46G C46C H46H 109.5
C45C C46C H46I 109.5
H46G C46C H46I 109.5
H46H C46C H46I 109.5
C45C C47C H47G 109.5
C45C C47C H47H 109.5
H47G C47C H47H 109.5
C45C C47C H47I 109.5
H47G C47C H47I 109.5
H47H C47C H47I 109.5
C45C C48C H48G 109.5
C45C C48C H48H 109.5
H48G C48C H48H 109.5
C45C C48C H48I 109.5
H48G C48C H48I 109.5
H48H C48C H48I 109.5
C54C C49C C50C 119.5(14)
C54C C49C C15C 117.6(15)
C50C C49C C15C 122.8(14)
C49C C50C C51C 118.7(14)
C49C C50C H50C 120.7
C51C C50C H50C 120.7
C52C C51C C50C 116.3(15)
C52C C51C C55C 129.9(17)
C50C C51C C55C 113.1(15)
C53C C52C C51C 125.0(18)
C53C C52C H52C 117.5
C51C C52C H52C 117.5
C52C C53C C54C 116.6(17)
C52C C53C C59C 122(2)
C54C C53C C59C 121.4(18)
C49C C54C C53C 123.1(16)
C49C C54C H54C 118.5
C53C C54C H54C 118.5
C56C C55C C57C 113.5(16)
C56C C55C C58C 103.4(13)
C57C C55C C58C 109.6(13)
C56C C55C C51C 108.2(14)
C57C C55C C51C 115.8(13)
C58C C55C C51C 105.3(14)
C55C C56C H56G 109.5
C55C C56C H56H 109.5
H56G C56C H56H 109.5
C55C C56C H56I 109.5
H56G C56C H56I 109.5
H56H C56C H56I 109.5
C55C C57C H57G 109.5
C55C C57C H57H 109.5
H57G C57C H57H 109.5
C55C C57C H57I 109.5
H57G C57C H57I 109.5
H57H C57C H57I 109.5
C55C C58C H58J 109.5
C55C C58C H58K 109.5
H58J C58C H58K 109.5
C55C C58C H58L 109.5
H58J C58C H58L 109.5
H58K C58C H58L 109.5
C62C C59C C60C 105.2(14)
C62C C59C C61C 107.5(13)
C60C C59C C61C 106.5(13)
C62C C59C C53C 110.7(14)
C60C C59C C53C 105.4(13)
C61C C59C C53C 120.4(16)
C59C C60C H60J 109.5
C59C C60C H60K 109.5
H60J C60C H60K 109.5
C59C C60C H60L 109.5
H60J C60C H60L 109.5
H60K C60C H60L 109.5
C59C C61C H61J 109.5
C59C C61C H61K 109.5
H61J C61C H61K 109.5
C59C C61C H61L 109.5
H61J C61C H61L 109.5
H61K C61C H61L 109.5
C59C C62C H62J 109.5
C59C C62C H62K 109.5
H62J C62C H62K 109.5
C59C C62C H62L 109.5
H62J C62C H62L 109.5
H62K C62C H62L 109.5
N1D C1D C20D 122.5(8)
N1D C1D C2D 114.1(8)
C20D C1D C2D 122.1(9)
C3D C2D C71P 118.2(9)
C3D C2D C1D 103.5(9)
C71P C2D C1D 138.1(9)
C2D C3D C4D 108.4(9)
C2D C3D H3D 125.8
C4D C3D H3D 125.8
C5D C4D N1D 124.8(10)
C5D C4D C3D 124.5(10)
N1D C4D C3D 110.6(8)
C6D C5D C4D 121.5(11)
C6D C5D C21D 115.6(10)
C4D C5D C21D 118.6(10)
C5D C6D N2D 123.8(11)
C5D C6D C7D 127.7(12)
N2D C6D C7D 108.4(10)
C8D C7D C6D 108.4(11)
C8D C7D H7D 125.8
C6D C7D H7D 125.8
C7D C8D C9D 105.9(12)
C7D C8D H8D 127.1
C9D C8D H8D 127.1
N2D C9D C10D 126.4(12)
N2D C9D C8D 112.3(11)
C10D C9D C8D 121.1(12)
C11D C10D C9D 118.4(13)
C11D C10D C35D 120.1(12)
C9D C10D C35D 121.3(11)
N3D C11D C10D 128.7(13)
N3D C11D C12D 107.9(11)
C10D C11D C12D 123.1(13)
C13D C12D C11D 104.3(12)
C13D C12D H12D 127.8
C11D C12D H12D 127.8
C12D C13D C14D 110.6(11)
C12D C13D H13D 124.7
C14D C13D H13D 124.7
C15D C14D N3D 131.1(12)
C15D C14D C13D 124.5(12)
N3D C14D C13D 104.2(11)
C14D C15D C16D 114.0(12)
C14D C15D C49D 122.5(12)
C16D C15D C49D 122.7(11)
N4D C16D C17D 112.0(10)
N4D C16D C15D 127.4(12)
C17D C16D C15D 118.9(11)
C18D C17D C16D 107.1(10)
C18D C17D H17D 126.4
C16D C17D H17D 126.4
C17D C18D C19D 108.8(9)
C17D C18D C80P 117.3(10)
C19D C18D C80P 132.7(10)
C20D C19D N4D 124.4(9)
C20D C19D C18D 129.8(10)
N4D C19D C18D 104.7(8)
C19D C20D C1D 121.9(9)
C19D C20D H20D 119.0
C1D C20D H20D 119.0
C26D C21D C22D 115.9(12)
C26D C21D C5D 118.7(13)
C22D C21D C5D 124.8(12)
C23D C22D C21D 125.0(13)
C23D C22D H22D 117.5
C21D C22D H22D 117.5
C22D C23D C24D 117.4(14)
C22D C23D C27D 122.1(15)
C24D C23D C27D 120.4(15)
C25D C24D C23D 121.0(15)
C25D C24D H24D 119.5
C23D C24D H24D 119.5
C24D C25D C26D 119.5(14)
C24D C25D C31D 123.3(17)
C26D C25D C31D 117.0(16)
C21D C26D C25D 121.0(13)
C21D C26D H26D 119.5
C25D C26D H26D 119.5
C23D C27D C28D 114.3(14)
C23D C27D C30D 113.8(14)
C28D C27D C30D 101.4(13)
C23D C27D C29D 117.4(13)
C28D C27D C29D 108.8(13)
C30D C27D C29D 99.1(12)
C27D C28D H28J 109.5
C27D C28D H28K 109.5
H28J C28D H28K 109.5
C27D C28D H28L 109.5
H28J C28D H28L 109.5
H28K C28D H28L 109.5
C27D C29D H29J 109.5
C27D C29D H29K 109.5
H29J C29D H29K 109.5
C27D C29D H29L 109.5
H29J C29D H29L 109.5
H29K C29D H29L 109.5
C27D C30D H30J 109.5
C27D C30D H30K 109.5
H30J C30D H30K 109.5
C27D C30D H30L 109.5
H30J C30D H30L 109.5
H30K C30D H30L 109.5
C34D C31D C32D 119.9(17)
C34D C31D C25D 114.7(15)
C32D C31D C25D 120.7(15)
C34D C31D C33D 102.2(14)
C32D C31D C33D 88.9(12)
C25D C31D C33D 100.9(15)
C31D C32D H32J 109.5
C31D C32D H32K 109.5
H32J C32D H32K 109.5
C31D C32D H32L 109.5
H32J C32D H32L 109.5
H32K C32D H32L 109.5
C31D C33D H33J 109.5
C31D C33D H33K 109.5
H33J C33D H33K 109.5
C31D C33D H33L 109.5
H33J C33D H33L 109.5
H33K C33D H33L 109.5
C31D C34D H34J 109.5
C31D C34D H34K 109.5
H34J C34D H34K 109.5
C31D C34D H34L 109.5
H34J C34D H34L 109.5
H34K C34D H34L 109.5
C36D C35D C40D 120.0
C36D C35D C10D 119.9(9)
C40D C35D C10D 119.9(9)
C37D C36D C35D 120.0
C37D C36D H36D 120.0
C35D C36D H36D 120.0
C38D C37D C36D 120.0
C38D C37D C41D 121.1(11)
C36D C37D C41D 118.4(11)
C37D C38D C39D 120.0
C37D C38D H38D 120.0
C39D C38D H38D 120.0
C38D C39D C40D 120.0
C38D C39D C45D 118.8(9)
C40D C39D C45D 121.1(9)
C39D C40D C35D 120.0
C39D C40D H40D 120.0
C35D C40D H40D 120.0
C42D C41D C43D 112.9(17)
C42D C41D C37D 110.7(15)
C43D C41D C37D 104.8(13)
C42D C41D C44D 109.3(15)
C43D C41D C44D 118.2(17)
C37D C41D C44D 99.9(13)
C41D C42D H42J 109.5
C41D C42D H42K 109.5
H42J C42D H42K 109.5
C41D C42D H42L 109.5
H42J C42D H42L 109.5
H42K C42D H42L 109.5
C41D C43D H43J 109.5
C41D C43D H43K 109.5
H43J C43D H43K 109.5
C41D C43D H43L 109.5
H43J C43D H43L 109.5
H43K C43D H43L 109.5
C41D C44D H44J 109.5
C41D C44D H44K 109.5
H44J C44D H44K 109.5
C41D C44D H44L 109.5
H44J C44D H44L 109.5
H44K C44D H44L 109.5
C48D C45D C39D 110.4(9)
C48D C45D C47D 109.8(11)
C39D C45D C47D 116.4(11)
C48D C45D C46D 107.1(10)
C39D C45D C46D 114.6(10)
C47D C45D C46D 97.7(9)
C45D C46D H46J 109.5
C45D C46D H46K 109.5
H46J C46D H46K 109.5
C45D C46D H46L 109.5
H46J C46D H46L 109.5
H46K C46D H46L 109.5
C45D C47D H47J 109.5
C45D C47D H47K 109.5
H47J C47D H47K 109.5
C45D C47D H47L 109.5
H47J C47D H47L 109.5
H47K C47D H47L 109.5
C45D C48D H48J 109.5
C45D C48D H48K 109.5
H48J C48D H48K 109.5
C45D C48D H48L 109.5
H48J C48D H48L 109.5
H48K C48D H48L 109.5
C50D C49D C54D 127.1(12)
C50D C49D C15D 116.8(12)
C54D C49D C15D 116.0(12)
C49D C50D C51D 113.0(12)
C49D C50D H50D 123.5
C51D C50D H50D 123.5
C52D C51D C50D 121.1(13)
C52D C51D C55D 120.7(14)
C50D C51D C55D 118.0(12)
C51D C52D C53D 121.1(13)
C51D C52D H52D 119.4
C53D C52D H52D 119.4
C54D C53D C52D 119.8(12)
C54D C53D C59D 122.3(15)
C52D C53D C59D 117.8(14)
C53D C54D C49D 117.7(13)
C53D C54D H54D 121.1
C49D C54D H54D 121.1
C57D C55D C58D 109.5(11)
C57D C55D C56D 111.4(12)
C58D C55D C56D 111.3(12)
C57D C55D C51D 106.1(13)
C58D C55D C51D 111.5(11)
C56D C55D C51D 107.0(9)
C55D C56D H56J 109.5
C55D C56D H56K 109.5
H56J C56D H56K 109.5
C55D C56D H56L 109.5
H56J C56D H56L 109.5
H56K C56D H56L 109.5
C55D C57D H57J 109.5
C55D C57D H57K 109.5
H57J C57D H57K 109.5
C55D C57D H57L 109.5
H57J C57D H57L 109.5
H57K C57D H57L 109.5
C55D C58D H58M 109.5
C55D C58D H58N 109.5
H58M C58D H58N 109.5
C55D C58D H58O 109.5
H58M C58D H58O 109.5
H58N C58D H58O 109.5
C53D C59D C62D 118.5(12)
C53D C59D C60D 117.4(11)
C62D C59D C60D 109.0(10)
C53D C59D C61D 111.1(11)
C62D C59D C61D 102.9(10)
C60D C59D C61D 94.2(9)
C59D C60D H60M 109.5
C59D C60D H60N 109.5
H60M C60D H60N 109.5
C59D C60D H60O 109.5
H60M C60D H60O 109.5
H60N C60D H60O 109.5
C59D C61D H61M 109.5
C59D C61D H61N 109.5
H61M C61D H61N 109.5
C59D C61D H61O 109.5
H61M C61D H61O 109.5
H61N C61D H61O 109.5
C59D C62D H62M 109.5
C59D C62D H62N 109.5
H62M C62D H62N 109.5
C59D C62D H62O 109.5
H62M C62D H62O 109.5
H62N C62D H62O 109.5
C18P C1P C2P 120.8(9)
C18P C1P H1P 119.6
C2P C1P H1P 119.6
C1P C2P C3P 120.0(8)
C1P C2P C25P 114.7(9)
C3P C2P C25P 125.2(9)
C2P C3P C4P 117.5(8)
C2P C3P H3P 121.2
C4P C3P H3P 121.2
C19P C4P C3P 122.8(9)
C19P C4P C5P 117.2(9)
C3P C4P C5P 120.0(9)
C6P C5P C4P 120.0(8)
C6P C5P H5P 120.0
C4P C5P H5P 120.0
C5P C6P C7P 119.4(9)
C5P C6P C36P 124.0(9)
C7P C6P C36P 116.4(9)
C8P C7P C6P 120.9(9)
C8P C7P H7P 119.5
C6P C7P H7P 119.5
C7P C8P C19P 119.5(10)
C7P C8P C9P 117.1(9)
C19P C8P C9P 123.3(10)
C10P C9P C20P 115.9(9)
C10P C9P C8P 124.9(10)
C20P C9P C8P 119.2(9)
C11P C10P C9P 123.7(9)
C11P C10P H10P 118.1
C9P C10P H10P 118.1
C10P C11P C12P 121.4(9)
C10P C11P C35P 114.5(9)
C12P C11P C35P 124.1(9)
C11P C12P C13P 117.9(9)
C11P C12P H12P 121.0
C13P C12P H12P 121.0
C20P C13P C14P 121.2(9)
C20P C13P C12P 117.9(9)
C14P C13P C12P 120.7(9)
C15P C14P C13P 119.2(9)
C15P C14P H14P 120.4
C13P C14P H14P 120.4
C14P C15P C16P 120.6(9)
C14P C15P C26P 124.9(9)
C16P C15P C26P 114.5(9)
C17P C16P C15P 121.7(9)
C17P C16P H16P 119.1
C15P C16P H16P 119.1
C16P C17P C20P 119.4(10)
C16P C17P C18P 120.6(9)
C20P C17P C18P 119.8(9)
C1P C18P C19P 121.1(9)
C1P C18P C17P 120.3(9)
C19P C18P C17P 118.6(9)
C8P C19P C4P 122.8(10)
C8P C19P C18P 119.5(10)
C4P C19P C18P 117.7(9)
C13P C20P C9P 123.1(10)
C13P C20P C17P 117.8(10)
C9P C20P C17P 119.2(10)
N1P C21P C22P 120.0(11)
N1P C21P C2A 117.5(12)
C22P C21P C2A 121.5(12)
C23P C22P C21P 119.9(11)
C23P C22P H22P 120.1
C21P C22P H22P 120.1
C22P C23P C24P 118.9(10)
C22P C23P H23P 120.6
C24P C23P H23P 120.6
C25P C24P C23P 120.0(10)
C25P C24P H24P 120.0
C23P C24P H24P 120.0
C24P C25P N1P 123.3(10)
C24P C25P C2P 124.8(11)
N1P C25P C2P 111.8(10)
N2P C26P C27P 123.6(9)
N2P C26P C15P 114.0(9)
C27P C26P C15P 121.7(9)
C28P C27P C26P 117.5(9)
C28P C27P H27P 121.2
C26P C27P H27P 121.2
C27P C28P C29P 120.7(9)
C27P C28P H28P 119.6
C29P C28P H28P 119.6
C30P C29P C28P 117.2(9)
C30P C29P H29P 121.4
C28P C29P H29P 121.4
N2P C30P C29P 123.0(9)
N2P C30P C18A 116.6(9)
C29P C30P C18A 119.7(9)
N3P C31P C32P 122.4(10)
N3P C31P C2B 115.8(11)
C32P C31P C2B 120.5(11)
C33P C32P C31P 120.5(10)
C33P C32P H32P 119.7
C31P C32P H32P 119.7
C32P C33P C34P 118.1(10)
C32P C33P H33P 121.0
C34P C33P H33P 121.0
C35P C34P C33P 117.5(9)
C35P C34P H34P 121.3
C33P C34P H34P 121.3
N3P C35P C34P 125.5(10)
N3P C35P C11P 114.1(10)
C34P C35P C11P 119.9(10)
N4P C36P C37P 124.3(10)
N4P C36P C6P 112.7(11)
C37P C36P C6P 123.0(11)
C38P C37P C36P 115.4(10)
C38P C37P H37P 122.3
C36P C37P H37P 122.3
C39P C38P C37P 121.7(11)
C39P C38P H38P 119.1
C37P C38P H38P 119.1
C38P C39P C40P 121.5(11)
C38P C39P H39P 119.2
C40P C39P H39P 119.2
N4P C40P C39P 117.2(11)
N4P C40P C18B 119.1(11)
C39P C40P C18B 123.3(12)
C42P C41P C58P 119.3(10)
C42P C41P H41P 120.4
C58P C41P H41P 120.4
C41P C42P C43P 122.0(9)
C41P C42P C65P 114.0(10)
C43P C42P C65P 123.9(9)
C42P C43P C44P 119.6(9)
C42P C43P H43P 120.2
C44P C43P H43P 120.2
C59P C44P C45P 121.4(10)
C59P C44P C43P 117.6(10)
C45P C44P C43P 120.3(10)
C46P C45P C44P 118.1(9)
C46P C45P H45P 120.9
C44P C45P H45P 120.9
C45P C46P C47P 123.0(10)
C45P C46P C76P 123.4(10)
C47P C46P C76P 112.1(11)
C46P C47P C48P 118.2(10)
C46P C47P H47P 120.9
C48P C47P H47P 120.9
C59P C48P C47P 118.4(10)
C59P C48P C49P 123.5(10)
C47P C48P C49P 117.5(10)
C50P C49P C60P 117.4(9)
C50P C49P C48P 123.4(10)
C60P C49P C48P 118.7(10)
C49P C50P C51P 122.1(9)
C49P C50P H50P 118.9
C51P C50P H50P 118.9
C52P C51P C50P 124.7(9)
C52P C51P C75P 122.9(9)
C50P C51P C75P 112.2(9)
C51P C52P C53P 114.2(9)
C51P C52P H52P 122.9
C53P C52P H52P 122.9
C54P C53P C52P 120.1(9)
C54P C53P C60P 118.4(9)
C52P C53P C60P 121.3(9)
C55P C54P C53P 118.6(9)
C55P C54P H54P 120.7
C53P C54P H54P 120.7
C56P C55P C54P 122.8(9)
C56P C55P C66P 114.6(9)
C54P C55P C66P 122.6(9)
C57P C56P C55P 119.3(9)
C57P C56P H56P 120.3
C55P C56P H56P 120.3
C56P C57P C60P 121.1(9)
C56P C57P C58P 117.9(9)
C60P C57P C58P 120.8(10)
C41P C58P C59P 120.2(10)
C41P C58P C57P 121.6(10)
C59P C58P C57P 118.2(10)
C44P C59P C48P 120.5(10)
C44P C59P C58P 121.2(10)
C48P C59P C58P 118.0(10)
C57P C60P C49P 120.3(10)
C57P C60P C53P 119.6(10)
C49P C60P C53P 120.1(10)
N5P C61P C62P 123.2(11)
N5P C61P C2C 116.3(12)
C62P C61P C2C 120.2(12)
C63P C62P C61P 120.9(11)
C63P C62P H62P 119.5
C61P C62P H62P 119.5
C62P C63P C64P 116.0(10)
C62P C63P H63P 122.0
C64P C63P H63P 122.0
C65P C64P C63P 117.4(10)
C65P C64P H64P 121.3
C63P C64P H64P 121.3
N5P C65P C64P 128.6(10)
N5P C65P C42P 113.9(10)
C64P C65P C42P 116.6(11)
C67P C66P N6P 118.9(9)
C67P C66P C55P 127.3(11)
N6P C66P C55P 113.6(10)
C68P C67P C66P 125.3(10)
C68P C67P H67P 117.3
C66P C67P H67P 117.3
C67P C68P C69P 112.3(9)
C67P C68P H68P 123.8
C69P C68P H68P 123.8
C70P C69P C68P 124.3(10)
C70P C69P H69P 117.9
C68P C69P H69P 117.9
C69P C70P N6P 118.7(10)
C69P C70P C18C 124.4(10)
N6P C70P C18C 116.8(10)
N7P C71P C72P 125.9(10)
N7P C71P C2D 117.6(10)
C72P C71P C2D 116.5(10)
C71P C72P C73P 117.5(9)
C71P C72P H72P 121.2
C73P C72P H72P 121.2
C72P C73P C74P 117.1(9)
C72P C73P H73P 121.5
C74P C73P H73P 121.5
C75P C74P C73P 119.7(9)
C75P C74P H74P 120.2
C73P C74P H74P 120.2
C74P C75P N7P 123.5(10)
C74P C75P C51P 121.2(10)
N7P C75P C51P 115.1(9)
C77P C76P N8P 118.2(12)
C77P C76P C46P 123.5(12)
N8P C76P C46P 117.6(11)
C76P C77P C78P 124.5(11)
C76P C77P H77P 117.7
C78P C77P H77P 117.7
C77P C78P C79P 116.0(11)
C77P C78P H78P 122.0
C79P C78P H78P 122.0
C80P C79P C78P 114.9(11)
C80P C79P H79P 122.5
C78P C79P H79P 122.5
N8P C80P C79P 127.3(11)
N8P C80P C18D 119.0(12)
C79P C80P C18D 113.7(12)
C4A N1A C1A 99.4(10)
C4A N1A Ni1A 130.4(8)
C1A N1A Ni1A 130.0(7)
C9A N2A C6A 111.2(11)
C9A N2A Ni1A 127.0(9)
C6A N2A Ni1A 121.8(9)
C11A N3A C14A 99.6(11)
C11A N3A Ni1A 126.8(8)
C14A N3A Ni1A 133.6(9)
C16A N4A C19A 105.5(9)
C16A N4A Ni1A 125.8(7)
C19A N4A Ni1A 127.6(7)
C1B N1B C4B 107.0(9)
C1B N1B Ni2B 128.5(7)
C4B N1B Ni2B 123.7(8)
C6B N2B C9B 108.1(14)
C6B N2B Ni2B 124.5(11)
C9B N2B Ni2B 127.2(10)
C11B N3B C14B 104.4(13)
C11B N3B Ni2B 129.3(10)
C14B N3B Ni2B 126.3(10)
C16B N4B C19B 106.4(11)
C16B N4B Ni2B 128.4(9)
C19B N4B Ni2B 125.2(8)
C4C N1C C1C 104.6(11)
C4C N1C Ni3C 127.2(10)
C1C N1C Ni3C 127.3(8)
C6C N2C C9C 106.4(12)
C6C N2C Ni3C 129.6(12)
C9C N2C Ni3C 123.8(10)
C14C N3C C11C 106.1(13)
C14C N3C Ni3C 129.7(10)
C11C N3C Ni3C 123.4(9)
C19C N4C C16C 113.8(12)
C19C N4C Ni3C 124.2(9)
C16C N4C Ni3C 121.2(9)
C1D N1D C4D 102.8(8)
C1D N1D Ni4D 130.3(6)
C4D N1D Ni4D 126.5(6)
C9D N2D C6D 104.8(9)
C9D N2D Ni4D 128.4(8)
C6D N2D Ni4D 126.8(8)
C11D N3D C14D 111.9(11)
C11D N3D Ni4D 124.0(8)
C14D N3D Ni4D 124.1(8)
C16D N4D C19D 107.0(9)
C16D N4D Ni4D 126.0(7)
C19D N4D Ni4D 126.9(6)
C21P N1P C25P 116.7(10)
C26P N2P C30P 117.6(8)
C35P N3P C31P 115.6(9)
C36P N4P C40P 119.4(10)
C65P N5P C61P 113.4(10)
C70P N6P C66P 119.9(9)
C71P N7P C75P 116.0(9)
C80P N8P C76P 118.2(11)
N1A Ni1A N3A 178.5(3)
N1A Ni1A N4A 88.7(3)
N3A Ni1A N4A 90.4(4)
N1A Ni1A N2A 91.5(4)
N3A Ni1A N2A 89.5(4)
N4A Ni1A N2A 178.4(3)
N1B Ni2B N3B 179.2(3)
N1B Ni2B N4B 90.7(4)
N3B Ni2B N4B 88.9(4)
N1B Ni2B N2B 90.3(4)
N3B Ni2B N2B 90.1(4)
N4B Ni2B N2B 177.9(3)
N1C Ni3C N3C 177.7(3)
N1C Ni3C N2C 89.7(4)
N3C Ni3C N2C 90.3(4)
N1C Ni3C N4C 90.9(4)
N3C Ni3C N4C 89.3(4)
N2C Ni3C N4C 172.9(3)
N1D Ni4D N4D 88.7(3)
N1D Ni4D N2D 91.7(3)
N4D Ni4D N2D 179.6(3)
N1D Ni4D N3D 178.1(3)
N4D Ni4D N3D 89.7(3)
N2D Ni4D N3D 89.9(4)

loop_
_geom_bond_atom_site_label_1
_geom_bond_atom_site_label_2
_geom_bond_distance
C1A C20A 1.426(10)
C1A N1A 1.442(10)
C1A C2A 1.449(11)
C2A C3A 1.381(10)
C2A C21P 1.436(11)
C3A C4A 1.374(11)
C3A H3A 0.9500
C4A N1A 1.407(10)
C4A C5A 1.423(12)
C5A C6A 1.355(11)
C5A C21A 1.511(10)
C6A N2A 1.433(11)
C6A C7A 1.439(12)
C7A C8A 1.376(10)
C7A H7A 0.9500
C8A C9A 1.479(11)
C8A H8A 0.9500
C9A N2A 1.376(11)
C9A C10A 1.378(12)
C10A C11A 1.392(12)
C10A C35A 1.488(12)
C11A N3A 1.402(11)
C11A C12A 1.501(11)
C12A C13A 1.372(10)
C12A H12A 0.9500
C13A C14A 1.318(12)
C13A H13A 0.9500
C14A C15A 1.400(12)
C14A N3A 1.462(12)
C15A C16A 1.434(11)
C15A C49A 1.543(12)
C16A N4A 1.363(9)
C16A C17A 1.380(10)
C17A C18A 1.369(9)
C17A H17A 0.9500
C18A C30P 1.467(11)
C18A C19A 1.488(11)
C19A N4A 1.377(10)
C19A C20A 1.381(10)
C20A H20A 0.9500
C21A C22A 1.3900
C21A C26A 1.3900
C22A C23A 1.3900
C22A H22A 0.9500
C23A C24A 1.3900
C23A C27A 1.557(11)
C24A C25A 1.3900
C24A H24A 0.9500
C25A C26A 1.3900
C25A C31A 1.551(11)
C26A H26A 0.9500
C27A C30A 1.470(10)
C27A C29A 1.521(11)
C27A C28A 1.606(12)
C28A H28A 0.9800
C28A H28B 0.9800
C28A H28C 0.9800
C29A H29A 0.9800
C29A H29B 0.9800
C29A H29C 0.9800
C30A H30A 0.9800
C30A H30B 0.9800
C30A H30C 0.9800
C31A C32A 1.474(12)
C31A C33A 1.549(14)
C31A C34A 1.581(13)
C32A H32A 0.9800
C32A H32B 0.9800
C32A H32C 0.9800
C33A H33A 0.9800
C33A H33B 0.9800
C33A H33C 0.9800
C34A H34A 0.9800
C34A H34B 0.9800
C34A H34C 0.9800
C35A C40A 1.364(11)
C35A C36A 1.407(11)
C36A C37A 1.374(11)
C36A H36A 0.9500
C37A C38A 1.395(11)
C37A C41A 1.493(12)
C38A C39A 1.397(11)
C38A H38A 0.9500
C39A C40A 1.333(11)
C39A C45A 1.497(9)
C40A H40A 0.9500
C41A C44A 1.485(10)
C41A C43A 1.530(11)
C41A C42A 1.542(11)
C42A H42A 0.9800
C42A H42B 0.9800
C42A H42C 0.9800
C43A H43A 0.9800
C43A H43B 0.9800
C43A H43C 0.9800
C44A H44A 0.9800
C44A H44B 0.9800
C44A H44C 0.9800
C45A C47A 1.478(9)
C45A C46A 1.496(8)
C45A C48A 1.518(8)
C46A H46A 0.9800
C46A H46B 0.9800
C46A H46C 0.9800
C47A H47A 0.9800
C47A H47B 0.9800
C47A H47C 0.9800
C48A H48A 0.9800
C48A H48B 0.9800
C48A H48C 0.9800
C49A C50A 1.390(12)
C49A C54A 1.393(12)
C50A C51A 1.431(12)
C50A H50A 0.9500
C51A C52A 1.389(14)
C51A C55A 1.426(15)
C52A C53A 1.495(14)
C52A H52A 0.9500
C53A C54A 1.365(12)
C53A C59E 1.43(2)
C53A C59A 1.74(3)
C54A H54A 0.9500
C55A C57A 1.530(12)
C55A C56A 1.542(13)
C55A C58A 1.567(13)
C56A H56A 0.9800
C56A H56B 0.9800
C56A H56C 0.9800
C57A H57A 0.9800
C57A H57B 0.9800
C57A H57C 0.9800
C58A H58A 0.9800
C58A H58B 0.9800
C58A H58C 0.9800
C59A C62A 1.51(3)
C59A C61A 1.52(3)
C59A C60A 1.60(3)
C60A H60A 0.9800
C60A H60B 0.9800
C60A H60C 0.9800
C61A H61A 0.9800
C61A H61B 0.9800
C61A H61C 0.9800
C62A H62A 0.9800
C62A H62B 0.9800
C62A H62C 0.9800
C59E C61E 1.42(2)
C59E C62E 1.57(2)
C59E C60E 1.70(2)
C60E H60D 0.9800
C60E H60E 0.9800
C60E H60F 0.9800
C61E H61D 0.9800
C61E H61E 0.9800
C61E H61F 0.9800
C62E H62D 0.9800
C62E H62E 0.9800
C62E H62F 0.9800
C1B N1B 1.349(9)
C1B C20B 1.400(10)
C1B C2B 1.476(11)
C2B C3B 1.343(9)
C2B C31P 1.491(11)
C3B C4B 1.448(11)
C3B H3B 0.9500
C4B C5B 1.295(13)
C4B N1B 1.386(10)
C5B C6B 1.382(14)
C5B C21B 1.508(11)
C6B N2B 1.351(12)
C6B C7B 1.415(14)
C7B C8B 1.382(11)
C7B H7B 0.9500
C8B C9B 1.461(13)
C8B H8B 0.9500
C9B N2B 1.374(12)
C9B C10B 1.399(13)
C10B C11B 1.440(13)
C10B C35B 1.447(13)
C11B N3B 1.308(12)
C11B C12B 1.464(12)
C12B C13B 1.354(10)
C12B H12B 0.9500
C13B C14B 1.476(13)
C13B H13B 0.9500
C14B C15B 1.318(12)
C14B N3B 1.386(12)
C15B C16B 1.387(12)
C15B C49B 1.511(12)
C16B N4B 1.340(10)
C16B C17B 1.415(11)
C17B C18B 1.350(10)
C17B H17B 0.9500
C18B C40P 1.445(12)
C18B C19B 1.458(11)
C19B N4B 1.370(10)
C19B C20B 1.457(10)
C20B H20B 0.9500
C21B C22B 1.3900
C21B C26B 1.3900
C22B C23B 1.3900
C22B H22B 0.9500
C23B C24B 1.3900
C23B C27B 1.523(10)
C24B C25B 1.3900
C24B H24B 0.9500
C25B C26B 1.3900
C25B C31B 1.479(14)
C26B H26B 0.9500
C27B C29B 1.491(10)
C27B C28B 1.491(10)
C27B C30B 1.560(10)
C28B H28D 0.9800
C28B H28E 0.9800
C28B H28F 0.9800
C29B H29D 0.9800
C29B H29E 0.9800
C29B H29F 0.9800
C30B H30D 0.9800
C30B H30E 0.9800
C30B H30F 0.9800
C31B C34B 1.496(9)
C31B C32B 1.524(15)
C31B C33B 1.568(15)
C32B H32D 0.9800
C32B H32E 0.9800
C32B H32F 0.9800
C33B H33D 0.9800
C33B H33E 0.9800
C33B H33F 0.9800
C34B H34D 0.9800
C34B H34E 0.9800
C34B H34F 0.9800
C35B C36B 1.313(12)
C35B C40B 1.370(13)
C36B C37B 1.402(14)
C36B H36B 0.9500
C37B C38B 1.385(14)
C37B C41B 1.504(17)
C38B C39B 1.377(14)
C38B H38B 0.9500
C39B C40B 1.380(14)
C39B C45B 1.573(16)
C40B H40B 0.9500
C41B C44B 1.474(9)
C41B C43B 1.505(9)
C41B C42B 1.536(10)
C42B H42D 0.9800
C42B H42E 0.9800
C42B H42F 0.9800
C43B H43D 0.9800
C43B H43E 0.9800
C43B H43F 0.9800
C44B H44D 0.9800
C44B H44E 0.9800
C44B H44F 0.9800
C45B C48B 1.454(15)
C45B C46B 1.558(9)
C45B C47B 1.566(15)
C46B H46D 0.9800
C46B H46E 0.9800
C46B H46F 0.9800
C47B H47D 0.9800
C47B H47E 0.9800
C47B H47F 0.9800
C48B H48D 0.9800
C48B H48E 0.9800
C48B H48F 0.9800
C49B C54B 1.352(10)
C49B C50B 1.404(10)
C50B C51B 1.383(10)
C50B H50B 0.9500
C51B C52B 1.410(10)
C51B C55B 1.547(11)
C52B C53B 1.404(10)
C52B H52B 0.9500
C53B C54B 1.356(9)
C53B C59B 1.531(11)
C54B H54B 0.9500
C55B C58B 1.469(8)
C55B C57B 1.542(12)
C55B C56B 1.574(9)
C56B H56D 0.9800
C56B H56E 0.9800
C56B H56F 0.9800
C57B H57D 0.9800
C57B H57E 0.9800
C57B H57F 0.9800
C58B H58D 0.9800
C58B H58E 0.9800
C58B H58F 0.9800
C59B C60B 1.540(10)
C59B C61B 1.560(9)
C59B C62B 1.587(11)
C60B H60G 0.9800
C60B H60H 0.9800
C60B H60I 0.9800
C61B H61G 0.9800
C61B H61H 0.9800
C61B H61I 0.9800
C62B H62G 0.9800
C62B H62H 0.9800
C62B H62I 0.9800
C1C N1C 1.402(11)
C1C C20C 1.403(10)
C1C C2C 1.439(12)
C2C C3C 1.398(10)
C2C C61P 1.496(12)
C3C C4C 1.470(11)
C3C H3C 0.9500
C4C N1C 1.361(11)
C4C C5C 1.420(13)
C5C C6C 1.382(13)
C5C C21C 1.477(13)
C6C N2C 1.307(13)
C6C C7C 1.378(13)
C7C C8C 1.369(11)
C7C H7C 0.9500
C8C C9C 1.485(12)
C8C H8C 0.9500
C9C C10C 1.317(13)
C9C N2C 1.365(12)
C10C C11C 1.370(12)
C10C C35C 1.539(12)
C11C N3C 1.449(12)
C11C C12C 1.496(13)
C12C C13C 1.412(11)
C12C H12C 0.9500
C13C C14C 1.454(13)
C13C H13C 0.9500
C14C C15C 1.339(14)
C14C N3C 1.373(12)
C15C C16C 1.340(13)
C15C C49C 1.431(14)
C16C N4C 1.403(11)
C16C C17C 1.463(12)
C17C C18C 1.405(10)
C17C H17C 0.9500
C18C C70P 1.408(11)
C18C C19C 1.500(12)
C19C N4C 1.359(10)
C19C C20C 1.383(11)
C20C H20C 0.9500
C21C C26C 1.385(11)
C21C C22C 1.454(10)
C22C C23C 1.364(11)
C22C H22C 0.9500
C23C C24C 1.391(11)
C23C C27C 1.499(9)
C24C C25C 1.405(11)
C24C H24C 0.9500
C25C C26C 1.479(12)
C25C C31C 1.501(12)
C26C H26C 0.9500
C27C C28C 1.425(8)
C27C C29C 1.447(8)
C27C C30C 1.568(9)
C28C H28G 0.9800
C28C H28H 0.9800
C28C H28I 0.9800
C29C H29G 0.9800
C29C H29H 0.9800
C29C H29I 0.9800
C30C H30G 0.9800
C30C H30H 0.9800
C30C H30I 0.9800
C31C C34C 1.469(7)
C31C C33C 1.542(9)
C31C C32C 1.591(9)
C32C H32G 0.9800
C32C H32H 0.9800
C32C H32I 0.9800
C33C H33G 0.9800
C33C H33H 0.9800
C33C H33I 0.9800
C34C H34G 0.9800
C34C H34H 0.9800
C34C H34I 0.9800
C35C C36C 1.3900
C35C C40C 1.3900
C36C C37C 1.3900
C36C H36C 0.9500
C37C C38C 1.3900
C37C C41C 1.584(10)
C38C C39C 1.3900
C38C H38C 0.9500
C39C C40C 1.3900
C39C C45C 1.506(12)
C40C H40C 0.9500
C41C C44C 1.531(10)
C41C C42C 1.567(10)
C41C C43C 1.571(10)
C42C H42G 0.9800
C42C H42H 0.9800
C42C H42I 0.9800
C43C H43G 0.9800
C43C H43H 0.9800
C43C H43I 0.9800
C44C H44G 0.9800
C44C H44H 0.9800
C44C H44I 0.9800
C45C C46C 1.531(11)
C45C C48C 1.535(11)
C45C C47C 1.537(12)
C46C H46G 0.9800
C46C H46H 0.9800
C46C H46I 0.9800
C47C H47G 0.9800
C47C H47H 0.9800
C47C H47I 0.9800
C48C H48G 0.9800
C48C H48H 0.9800
C48C H48I 0.9800
C49C C54C 1.352(12)
C49C C50C 1.400(12)
C50C C51C 1.437(13)
C50C H50C 0.9500
C51C C52C 1.401(14)
C51C C55C 1.540(18)
C52C C53C 1.326(16)
C52C H52C 0.9500
C53C C54C 1.393(15)
C53C C59C 1.555(10)
C54C H54C 0.9500
C55C C56C 1.478(10)
C55C C57C 1.497(10)
C55C C58C 1.506(9)
C56C H56G 0.9800
C56C H56H 0.9800
C56C H56I 0.9800
C57C H57G 0.9800
C57C H57H 0.9800
C57C H57I 0.9800
C58C H58J 0.9800
C58C H58K 0.9800
C58C H58L 0.9800
C59C C62C 1.509(10)
C59C C60C 1.514(16)
C59C C61C 1.548(9)
C60C H60J 0.9800
C60C H60K 0.9800
C60C H60L 0.9800
C61C H61J 0.9800
C61C H61K 0.9800
C61C H61L 0.9800
C62C H62J 0.9800
C62C H62K 0.9800
C62C H62L 0.9800
C1D N1D 1.358(8)
C1D C20D 1.419(9)
C1D C2D 1.489(10)
C2D C3D 1.350(9)
C2D C71P 1.467(10)
C3D C4D 1.465(10)
C3D H3D 0.9500
C4D C5D 1.391(10)
C4D N1D 1.406(9)
C5D C6D 1.356(11)
C5D C21D 1.462(12)
C6D N2D 1.412(10)
C6D C7D 1.448(12)
C7D C8D 1.330(10)
C7D H7D 0.9500
C8D C9D 1.445(11)
C8D H8D 0.9500
C9D N2D 1.346(11)
C9D C10D 1.389(12)
C10D C11D 1.369(12)
C10D C35D 1.479(11)
C11D N3D 1.369(11)
C11D C12D 1.499(12)
C12D C13D 1.366(11)
C12D H12D 0.9500
C13D C14D 1.502(12)
C13D H13D 0.9500
C14D C15D 1.362(11)
C14D N3D 1.376(10)
C15D C16D 1.434(11)
C15D C49D 1.451(12)
C16D N4D 1.378(9)
C16D C17D 1.393(10)
C17D C18D 1.360(9)
C17D H17D 0.9500
C18D C19D 1.489(10)
C18D C80P 1.513(12)
C19D C20D 1.328(9)
C19D N4D 1.428(9)
C20D H20D 0.9500
C21D C26D 1.351(11)
C21D C22D 1.399(12)
C22D C23D 1.374(12)
C22D H22D 0.9500
C23D C24D 1.407(14)
C23D C27D 1.435(15)
C24D C25D 1.324(13)
C24D H24D 0.9500
C25D C26D 1.479(13)
C25D C31D 1.483(18)
C26D H26D 0.9500
C27D C28D 1.466(9)
C27D C30D 1.486(10)
C27D C29D 1.530(9)
C28D H28J 0.9800
C28D H28K 0.9800
C28D H28L 0.9800
C29D H29J 0.9800
C29D H29K 0.9800
C29D H29L 0.9800
C30D H30J 0.9800
C30D H30K 0.9800
C30D H30L 0.9800
C31D C34D 1.416(13)
C31D C32D 1.477(14)
C31D C33D 1.621(15)
C32D H32J 0.9800
C32D H32K 0.9800
C32D H32L 0.9800
C33D H33J 0.9800
C33D H33K 0.9800
C33D H33L 0.9800
C34D H34J 0.9800
C34D H34K 0.9800
C34D H34L 0.9800
C35D C36D 1.3900
C35D C40D 1.3900
C36D C37D 1.3900
C36D H36D 0.9500
C37D C38D 1.3900
C37D C41D 1.568(15)
C38D C39D 1.3900
C38D H38D 0.9500
C39D C40D 1.3900
C39D C45D 1.499(9)
C40D H40D 0.9500
C41D C42D 1.436(16)
C41D C43D 1.493(15)
C41D C44D 1.614(15)
C42D H42J 0.9800
C42D H42K 0.9800
C42D H42L 0.9800
C43D H43J 0.9800
C43D H43K 0.9800
C43D H43L 0.9800
C44D H44J 0.9800
C44D H44K 0.9800
C44D H44L 0.9800
C45D C48D 1.444(9)
C45D C47D 1.527(10)
C45D C46D 1.536(10)
C46D H46J 0.9800
C46D H46K 0.9800
C46D H46L 0.9800
C47D H47J 0.9800
C47D H47K 0.9800
C47D H47L 0.9800
C48D H48J 0.9800
C48D H48K 0.9800
C48D H48L 0.9800
C49D C50D 1.351(10)
C49D C54D 1.385(11)
C50D C51D 1.444(12)
C50D H50D 0.9500
C51D C52D 1.332(12)
C51D C55D 1.608(14)
C52D C53D 1.420(13)
C52D H52D 0.9500
C53D C54D 1.312(13)
C53D C59D 1.439(9)
C54D H54D 0.9500
C55D C57D 1.475(14)
C55D C58D 1.548(13)
C55D C56D 1.576(13)
C56D H56J 0.9800
C56D H56K 0.9800
C56D H56L 0.9800
C57D H57J 0.9800
C57D H57K 0.9800
C57D H57L 0.9800
C58D H58M 0.9800
C58D H58N 0.9800
C58D H58O 0.9800
C59D C62D 1.462(9)
C59D C60D 1.474(9)
C59D C61D 1.544(10)
C60D H60M 0.9800
C60D H60N 0.9800
C60D H60O 0.9800
C61D H61M 0.9800
C61D H61N 0.9800
C61D H61O 0.9800
C62D H62M 0.9800
C62D H62N 0.9800
C62D H62O 0.9800
C1P C18P 1.374(9)
C1P C2P 1.418(9)
C1P H1P 0.9500
C2P C3P 1.420(9)
C2P C25P 1.473(11)
C3P C4P 1.426(9)
C3P H3P 0.9500
C4P C19P 1.395(9)
C4P C5P 1.446(9)
C5P C6P 1.376(9)
C5P H5P 0.9500
C6P C7P 1.427(9)
C6P C36P 1.481(10)
C7P C8P 1.361(8)
C7P H7P 0.9500
C8P C19P 1.374(10)
C8P C9P 1.429(10)
C9P C10P 1.377(9)
C9P C20P 1.417(10)
C10P C11P 1.369(9)
C10P H10P 0.9500
C11P C12P 1.397(9)
C11P C35P 1.532(11)
C12P C13P 1.446(10)
C12P H12P 0.9500
C13P C20P 1.411(10)
C13P C14P 1.426(9)
C14P C15P 1.363(10)
C14P H14P 0.9500
C15P C16P 1.399(9)
C15P C26P 1.497(10)
C16P C17P 1.383(9)
C16P H16P 0.9500
C17P C20P 1.434(10)
C17P C18P 1.478(10)
C18P C19P 1.427(9)
C21P N1P 1.383(10)
C21P C22P 1.409(10)
C22P C23P 1.378(9)
C22P H22P 0.9500
C23P C24P 1.382(10)
C23P H23P 0.9500
C24P C25P 1.327(10)
C24P H24P 0.9500
C25P N1P 1.394(9)
C26P N2P 1.360(9)
C26P C27P 1.382(10)
C27P C28P 1.380(9)
C27P H27P 0.9500
C28P C29P 1.427(9)
C28P H28P 0.9500
C29P C30P 1.373(10)
C29P H29P 0.9500
C30P N2P 1.372(9)
C31P N3P 1.354(10)
C31P C32P 1.388(10)
C32P C33P 1.347(9)
C32P H32P 0.9500
C33P C34P 1.416(9)
C33P H33P 0.9500
C34P C35P 1.362(10)
C34P H34P 0.9500
C35P N3P 1.344(9)
C36P N4P 1.346(10)
C36P C37P 1.387(10)
C37P C38P 1.386(9)
C37P H37P 0.9500
C38P C39P 1.346(10)
C38P H38P 0.9500
C39P C40P 1.400(11)
C39P H39P 0.9500
C40P N4P 1.386(10)
C41P C42P 1.354(9)
C41P C58P 1.355(9)
C41P H41P 0.9500
C42P C43P 1.385(9)
C42P C65P 1.530(11)
C43P C44P 1.427(10)
C43P H43P 0.9500
C44P C59P 1.350(9)
C44P C45P 1.416(10)
C45P C46P 1.361(10)
C45P H45P 0.9500
C46P C47P 1.389(9)
C46P C76P 1.427(11)
C47P C48P 1.424(10)
C47P H47P 0.9500
C48P C59P 1.423(10)
C48P C49P 1.484(10)
C49P C50P 1.347(9)
C49P C60P 1.405(9)
C50P C51P 1.417(9)
C50P H50P 0.9500
C51P C52P 1.353(9)
C51P C75P 1.547(11)
C52P C53P 1.439(9)
C52P H52P 0.9500
C53P C54P 1.427(9)
C53P C60P 1.450(9)
C54P C55P 1.400(9)
C54P H54P 0.9500
C55P C56P 1.388(9)
C55P C66P 1.499(11)
C56P C57P 1.381(9)
C56P H56P 0.9500
C57P C60P 1.403(10)
C57P C58P 1.546(10)
C58P C59P 1.427(10)
C61P N5P 1.370(11)
C61P C62P 1.396(11)
C62P C63P 1.382(9)
C62P H62P 0.9500
C63P C64P 1.414(10)
C63P H63P 0.9500
C64P C65P 1.383(10)
C64P H64P 0.9500
C65P N5P 1.310(10)
C66P C67P 1.384(10)
C66P N6P 1.408(10)
C67P C68P 1.360(9)
C67P H67P 0.9500
C68P C69P 1.471(10)
C68P H68P 0.9500
C69P C70P 1.361(10)
C69P H69P 0.9500
C70P N6P 1.372(9)
C71P N7P 1.337(9)
C71P C72P 1.396(10)
C72P C73P 1.404(9)
C72P H72P 0.9500
C73P C74P 1.443(9)
C73P H73P 0.9500
C74P C75P 1.365(10)
C74P H74P 0.9500
C75P N7P 1.367(9)
C76P C77P 1.378(11)
C76P N8P 1.397(10)
C77P C78P 1.438(11)
C77P H77P 0.9500
C78P C79P 1.449(11)
C78P H78P 0.9500
C79P C80P 1.421(12)
C79P H79P 0.9500
C80P N8P 1.335(11)
N1A Ni1A 1.834(8)
N2A Ni1A 1.914(8)
N3A Ni1A 1.860(9)
N4A Ni1A 1.878(7)
N1B Ni2B 1.837(7)
N2B Ni2B 1.894(10)
N3B Ni2B 1.858(9)
N4B Ni2B 1.877(8)
N1C Ni3C 1.804(10)
N2C Ni3C 1.890(8)
N3C Ni3C 1.854(10)
N4C Ni3C 1.902(8)
N1D Ni4D 1.867(6)
N2D Ni4D 1.898(7)
N3D Ni4D 1.931(7)
N4D Ni4D 1.888(7)

loop_
_geom_torsion_atom_site_label_1
_geom_torsion_atom_site_label_2
_geom_torsion_atom_site_label_3
_geom_torsion_atom_site_label_4
_geom_torsion
C20A C1A C2A C3A -168.2(8)
N1A C1A C2A C3A 7.2(10)
C20A C1A C2A C21P 26.5(16)
N1A C1A C2A C21P -158.0(10)
C21P C2A C3A C4A 160.6(9)
C1A C2A C3A C4A -7.3(10)
C2A C3A C4A N1A 5.5(11)
C2A C3A C4A C5A -157.4(8)
C3A C4A C5A C6A 159.0(9)
N1A C4A C5A C6A -3.5(13)
C3A C4A C5A C21A -8.0(14)
N1A C4A C5A C21A -170.5(7)
C4A C5A C6A N2A 10.8(15)
C21A C5A C6A N2A 178.1(7)
C4A C5A C6A C7A -156.1(9)
C21A C5A C6A C7A 11.1(14)
C5A C6A C7A C8A 169.4(9)
N2A C6A C7A C8A 0.1(10)
C6A C7A C8A C9A 2.1(10)
C7A C8A C9A N2A -3.5(10)
C7A C8A C9A C10A 169.3(9)
N2A C9A C10A C11A 9.9(14)
C8A C9A C10A C11A -161.6(8)
N2A C9A C10A C35A -176.2(8)
C8A C9A C10A C35A 12.3(14)
C9A C10A C11A N3A -13.7(13)
C35A C10A C11A N3A 173.2(9)
C9A C10A C11A C12A 158.5(8)
C35A C10A C11A C12A -14.6(14)
C10A C11A C12A C13A -170.0(8)
N3A C11A C12A C13A 3.3(10)
C11A C12A C13A C14A -4.9(11)
C12A C13A C14A C15A -167.4(10)
C12A C13A C14A N3A 5.1(13)
C13A C14A C15A C16A 153.2(11)
N3A C14A C15A C16A -19.3(13)
C13A C14A C15A C49A -21.8(17)
N3A C14A C15A C49A 165.7(8)
C14A C15A C16A N4A 26.3(15)
C49A C15A C16A N4A -158.6(8)
C14A C15A C16A C17A -149.2(10)
C49A C15A C16A C17A 25.8(13)
N4A C16A C17A C18A -10.4(11)
C15A C16A C17A C18A 165.6(9)
C16A C17A C18A C30P -168.3(9)
C16A C17A C18A C19A 10.8(10)
C17A C18A C19A N4A -8.2(11)
C30P C18A C19A N4A 170.8(10)
C17A C18A C19A C20A 162.6(9)
C30P C18A C19A C20A -18.5(17)
N4A C19A C20A C1A 8.4(15)
C18A C19A C20A C1A -161.1(9)
N1A C1A C20A C19A -17.8(13)
C2A C1A C20A C19A 157.3(9)
C6A C5A C21A C22A -119.5(7)
C4A C5A C21A C22A 48.3(10)
C6A C5A C21A C26A 62.9(9)
C4A C5A C21A C26A -129.2(7)
C26A C21A C22A C23A 0.0
C5A C21A C22A C23A -177.5(7)
C21A C22A C23A C24A 0.0
C21A C22A C23A C27A 171.1(7)
C22A C23A C24A C25A 0.0
C27A C23A C24A C25A -171.0(7)
C23A C24A C25A C26A 0.0
C23A C24A C25A C31A -167.5(9)
C24A C25A C26A C21A 0.0
C31A C25A C26A C21A 168.7(8)
C22A C21A C26A C25A 0.0
C5A C21A C26A C25A 177.6(7)
C24A C23A C27A C30A -2.6(13)
C22A C23A C27A C30A -173.7(7)
C24A C23A C27A C29A 120.8(8)
C22A C23A C27A C29A -50.3(11)
C24A C23A C27A C28A -120.8(6)
C22A C23A C27A C28A 68.2(8)
C24A C25A C31A C32A -152.8(9)
C26A C25A C31A C32A 39.1(14)
C24A C25A C31A C33A 82.2(12)
C26A C25A C31A C33A -85.9(11)
C24A C25A C31A C34A -37.0(13)
C26A C25A C31A C34A 154.9(7)
C9A C10A C35A C40A -119.5(10)
C11A C10A C35A C40A 53.8(14)
C9A C10A C35A C36A 60.0(11)
C11A C10A C35A C36A -126.7(9)
C40A C35A C36A C37A 3.0(13)
C10A C35A C36A C37A -176.5(9)
C35A C36A C37A C38A -5.5(14)
C35A C36A C37A C41A 176.2(8)
C36A C37A C38A C39A 4.8(13)
C41A C37A C38A C39A -176.9(9)
C37A C38A C39A C40A -1.5(13)
C37A C38A C39A C45A -177.9(8)
C38A C39A C40A C35A -1.2(15)
C45A C39A C40A C35A 175.2(7)
C36A C35A C40A C39A 0.5(14)
C10A C35A C40A C39A 180.0(9)
C36A C37A C41A C44A -131.6(11)
C38A C37A C41A C44A 50.2(14)
C36A C37A C41A C43A 107.1(12)
C38A C37A C41A C43A -71.1(12)
C36A C37A C41A C42A -7.1(14)
C38A C37A C41A C42A 174.7(8)
C40A C39A C45A C47A 179.2(9)
C38A C39A C45A C47A -4.5(14)
C40A C39A C45A C46A 51.4(13)
C38A C39A C45A C46A -132.3(9)
C40A C39A C45A C48A -64.0(13)
C38A C39A C45A C48A 112.3(10)
C14A C15A C49A C50A 52.2(13)
C16A C15A C49A C50A -123.2(11)
C14A C15A C49A C54A -136.3(10)
C16A C15A C49A C54A 48.3(12)
C54A C49A C50A C51A 9.0(16)
C15A C49A C50A C51A 180.0(9)
C49A C50A C51A C52A -6.4(15)
C49A C50A C51A C55A 176.8(12)
C55A C51A C52A C53A 175.3(13)
C50A C51A C52A C53A -2(2)
C51A C52A C53A C54A 6(2)
C51A C52A C53A C59E 177.0(16)
C51A C52A C53A C59A -151(2)
C59E C53A C54A C49A -171.9(18)
C52A C53A C54A C49A -3.4(16)
C59A C53A C54A C49A 163.4(14)
C50A C49A C54A C53A -3.2(18)
C15A C49A C54A C53A -174.8(10)
C52A C51A C55A C57A -10(2)
C50A C51A C55A C57A 166.7(10)
C52A C51A C55A C56A -134.6(13)
C50A C51A C55A C56A 41.7(17)
C52A C51A C55A C58A 109.3(14)
C50A C51A C55A C58A -74.4(15)
C54A C53A C59A C62A 34(2)
C59E C53A C59A C62A -115(4)
C52A C53A C59A C62A -169(2)
C54A C53A C59A C61A -88(2)
C59E C53A C59A C61A 123(3)
C52A C53A C59A C61A 69(3)
C54A C53A C59A C60A 154.4(18)
C59E C53A C59A C60A 5(2)
C52A C53A C59A C60A -49(3)
C54A C53A C59E C61E 20(3)
C52A C53A C59E C61E -146.9(16)
C59A C53A C59E C61E 65(3)
C54A C53A C59E C62E -111.1(19)
C52A C53A C59E C62E 82(2)
C59A C53A C59E C62E -67(3)
C54A C53A C59E C60E 140.4(16)
C52A C53A C59E C60E -27(2)
C59A C53A C59E C60E -175(3)
N1B C1B C2B C3B 8.4(11)
C20B C1B C2B C3B -159.6(8)
N1B C1B C2B C31P -163.8(10)
C20B C1B C2B C31P 28.2(16)
C1B C2B C3B C4B -12.2(10)
C31P C2B C3B C4B 161.3(9)
C2B C3B C4B C5B -166.3(10)
C2B C3B C4B N1B 12.3(11)
N1B C4B C5B C6B -24.8(19)
C3B C4B C5B C6B 153.4(10)
N1B C4B C5B C21B 170.5(9)
C3B C4B C5B C21B -11.3(18)
C4B C5B C6B N2B 19.2(18)
C21B C5B C6B N2B -175.3(8)
C4B C5B C6B C7B -159.4(10)
C21B C5B C6B C7B 6.1(17)
N2B C6B C7B C8B -6.0(12)
C5B C6B C7B C8B 172.8(9)
C6B C7B C8B C9B 7.5(11)
C7B C8B C9B N2B -6.7(10)
C7B C8B C9B C10B 167.4(9)
N2B C9B C10B C11B 12.9(14)
C8B C9B C10B C11B -160.2(9)
N2B C9B C10B C35B -169.8(10)
C8B C9B C10B C35B 17.1(15)
C9B C10B C11B N3B -9.5(15)
C35B C10B C11B N3B 173.3(11)
C9B C10B C11B C12B 159.6(8)
C35B C10B C11B C12B -17.6(15)
N3B C11B C12B C13B 6.7(11)
C10B C11B C12B C13B -163.6(9)
C11B C12B C13B C14B -7.1(10)
C12B C13B C14B C15B -171.9(9)
C12B C13B C14B N3B 6.1(11)
N3B C14B C15B C16B -15.4(17)
C13B C14B C15B C16B 162.2(9)
N3B C14B C15B C49B 165.2(9)
C13B C14B C15B C49B -17.2(17)
C14B C15B C16B N4B 11.5(16)
C49B C15B C16B N4B -169.0(8)
C14B C15B C16B C17B -152.6(11)
C49B C15B C16B C17B 26.9(15)
N4B C16B C17B C18B -3.3(11)
C15B C16B C17B C18B 162.5(9)
C16B C17B C18B C40P -167.4(9)
C16B C17B C18B C19B 2.9(11)
C17B C18B C19B N4B -1.6(10)
C40P C18B C19B N4B 165.8(10)
C17B C18B C19B C20B 167.0(8)
C40P C18B C19B C20B -25.6(16)
N1B C1B C20B C19B -4.2(13)
C2B C1B C20B C19B 162.6(8)
N4B C19B C20B C1B 8.5(13)
C18B C19B C20B C1B -158.7(8)
C4B C5B C21B C22B 82.2(14)
C6B C5B C21B C22B -81.8(11)
C4B C5B C21B C26B -97.2(11)
C6B C5B C21B C26B 98.8(10)
C26B C21B C22B C23B 0.0
C5B C21B C22B C23B -179.4(10)
C21B C22B C23B C24B 0.0
C21B C22B C23B C27B 172.5(10)
C22B C23B C24B C25B 0.0
C27B C23B C24B C25B -173.0(9)
C23B C24B C25B C26B 0.0
C23B C24B C25B C31B 175.4(10)
C24B C25B C26B C21B 0.0
C31B C25B C26B C21B -175.2(10)
C22B C21B C26B C25B 0.0
C5B C21B C26B C25B 179.5(9)
C22B C23B C27B C29B 129.2(10)
C24B C23B C27B C29B -58.0(13)
C22B C23B C27B C28B 1.8(15)
C24B C23B C27B C28B 174.6(10)
C22B C23B C27B C30B -112.4(11)
C24B C23B C27B C30B 60.4(12)
C26B C25B C31B C34B -32.7(17)
C24B C25B C31B C34B 152.0(11)
C26B C25B C31B C32B 100.5(13)
C24B C25B C31B C32B -74.8(15)
C26B C25B C31B C33B -141.5(8)
C24B C25B C31B C33B 43.2(13)
C9B C10B C35B C36B 81.6(15)
C11B C10B C35B C36B -101.3(14)
C9B C10B C35B C40B -97.3(13)
C11B C10B C35B C40B 79.9(14)
C40B C35B C36B C37B -2.1(18)
C10B C35B C36B C37B 179.0(12)
C35B C36B C37B C38B 1(2)
C35B C36B C37B C41B -179.5(11)
C36B C37B C38B C39B -3.8(18)
C41B C37B C38B C39B 176.6(12)
C37B C38B C39B C40B 7.9(18)
C37B C38B C39B C45B -174.1(11)
C36B C35B C40B C39B 6.6(19)
C10B C35B C40B C39B -174.5(12)
C38B C39B C40B C35B -10(2)
C45B C39B C40B C35B 172.6(11)
C38B C37B C41B C44B 22(2)
C36B C37B C41B C44B -157.4(15)
C38B C37B C41B C43B -125.0(13)
C36B C37B C41B C43B 55.4(19)
C38B C37B C41B C42B 133.7(13)
C36B C37B C41B C42B -45.9(19)
C38B C39B C45B C48B -174.6(12)
C40B C39B C45B C48B 3(2)
C38B C39B C45B C46B 63.6(17)
C40B C39B C45B C46B -118.5(15)
C38B C39B C45B C47B -59.4(15)
C40B C39B C45B C47B 118.4(16)
C14B C15B C49B C54B -111.9(13)
C16B C15B C49B C54B 68.6(12)
C14B C15B C49B C50B 59.7(14)
C16B C15B C49B C50B -119.7(10)
C54B C49B C50B C51B -1.4(14)
C15B C49B C50B C51B -173.1(9)
C49B C50B C51B C52B -0.3(15)
C49B C50B C51B C55B 177.2(9)
C50B C51B C52B C53B 1.3(15)
C55B C51B C52B C53B -176.1(9)
C51B C52B C53B C54B -0.7(14)
C51B C52B C53B C59B 174.7(9)
C50B C49B C54B C53B 2.1(16)
C15B C49B C54B C53B 173.9(9)
C52B C53B C54B C49B -1.1(15)
C59B C53B C54B C49B -176.3(10)
C50B C51B C55B C58B -178.1(10)
C52B C51B C55B C58B -0.5(16)
C50B C51B C55B C57B -48.9(13)
C52B C51B C55B C57B 128.6(11)
C50B C51B C55B C56B 66.0(12)
C52B C51B C55B C56B -116.5(10)
C54B C53B C59B C60B 73.3(13)
C52B C53B C59B C60B -101.8(10)
C54B C53B C59B C61B -162.9(9)
C52B C53B C59B C61B 21.9(14)
C54B C53B C59B C62B -44.0(13)
C52B C53B C59B C62B 140.9(9)
N1C C1C C2C C3C 12.8(11)
C20C C1C C2C C3C -157.5(8)
N1C C1C C2C C61P -158.3(10)
C20C C1C C2C C61P 31.4(17)
C1C C2C C3C C4C -9.1(10)
C61P C2C C3C C4C 164.0(8)
C2C C3C C4C N1C 3.0(11)
C2C C3C C4C C5C -169.4(8)
N1C C4C C5C C6C -27.5(14)
C3C C4C C5C C6C 143.7(11)
N1C C4C C5C C21C 169.0(8)
C3C C4C C5C C21C -19.9(14)
C4C C5C C6C N2C 18.7(16)
C21C C5C C6C N2C 179.6(9)
C4C C5C C6C C7C -162.2(9)
C21C C5C C6C C7C -1.2(18)
N2C C6C C7C C8C -14.9(13)
C5C C6C C7C C8C 165.9(10)
C6C C7C C8C C9C 7.6(12)
C7C C8C C9C C10C 170.4(11)
C7C C8C C9C N2C 0.9(12)
N2C C9C C10C C11C 19.1(19)
C8C C9C C10C C11C -148.1(11)
N2C C9C C10C C35C -169.9(10)
C8C C9C C10C C35C 22.8(17)
C9C C10C C11C N3C -11.4(17)
C35C C10C C11C N3C 176.9(9)
C9C C10C C11C C12C 156.3(12)
C35C C10C C11C C12C -15.4(16)
C10C C11C C12C C13C -164.1(10)
N3C C11C C12C C13C 5.0(12)
C11C C12C C13C C14C -6.4(12)
C12C C13C C14C C15C -172.6(10)
C12C C13C C14C N3C 5.9(13)
N3C C14C C15C C16C -18.2(17)
C13C C14C C15C C16C 160.0(11)
N3C C14C C15C C49C 167.9(10)
C13C C14C C15C C49C -13.8(18)
C14C C15C C16C N4C 2.3(19)
C49C C15C C16C N4C 176.2(10)
C14C C15C C16C C17C -167.6(9)
C49C C15C C16C C17C 6.3(19)
C15C C16C C17C C18C 164.2(11)
N4C C16C C17C C18C -7.9(11)
C16C C17C C18C C70P -174.3(8)
C16C C17C C18C C19C 6.3(10)
C17C C18C C19C N4C -2.2(10)
C70P C18C C19C N4C 178.6(11)
C17C C18C C19C C20C 176.6(9)
C70P C18C C19C C20C -2.6(18)
N4C C19C C20C C1C 24.5(15)
C18C C19C C20C C1C -154.0(9)
N1C C1C C20C C19C -3.9(13)
C2C C1C C20C C19C 165.7(10)
C6C C5C C21C C26C 135.8(11)
C4C C5C C21C C26C -62.9(11)
C6C C5C C21C C22C -36.8(15)
C4C C5C C21C C22C 124.6(10)
C26C C21C C22C C23C 1.8(13)
C5C C21C C22C C23C 174.7(9)
C21C C22C C23C C24C 1.8(15)
C21C C22C C23C C27C -175.3(8)
C22C C23C C24C C25C 0.1(16)
C27C C23C C24C C25C 177.0(8)
C23C C24C C25C C26C -4.8(13)
C23C C24C C25C C31C 175.0(10)
C22C C21C C26C C25C -7.7(14)
C5C C21C C26C C25C 179.2(8)
C24C C25C C26C C21C 8.9(13)
C31C C25C C26C C21C -170.9(9)
C22C C23C C27C C28C -53.3(13)
C24C C23C C27C C28C 129.8(11)
C22C C23C C27C C29C 167.5(10)
C24C C23C C27C C29C -9.5(14)
C22C C23C C27C C30C 58.3(11)
C24C C23C C27C C30C -118.7(11)
C24C C25C C31C C34C -63.5(11)
C26C C25C C31C C34C 116.3(10)
C24C C25C C31C C33C 59.6(12)
C26C C25C C31C C33C -120.7(9)
C24C C25C C31C C32C 174.6(7)
C26C C25C C31C C32C -5.7(12)
C9C C10C C35C C36C 107.2(11)
C11C C10C C35C C36C -81.4(9)
C9C C10C C35C C40C -62.0(14)
C11C C10C C35C C40C 109.5(9)
C40C C35C C36C C37C 0.0
C10C C35C C36C C37C -169.8(8)
C35C C36C C37C C38C 0.0
C35C C36C C37C C41C -176.6(9)
C36C C37C C38C C39C 0.0
C41C C37C C38C C39C 176.4(9)
C37C C38C C39C C40C 0.0
C37C C38C C39C C45C 177.2(9)
C38C C39C C40C C35C 0.0
C45C C39C C40C C35C -177.1(9)
C36C C35C C40C C39C 0.0
C10C C35C C40C C39C 168.5(9)
C38C C37C C41C C44C 4.3(14)
C36C C37C C41C C44C -179.3(9)
C38C C37C C41C C42C 119.5(10)
C36C C37C C41C C42C -64.1(11)
C38C C37C C41C C43C -117.8(9)
C36C C37C C41C C43C 58.6(11)
C38C C39C C45C C46C -65.3(11)
C40C C39C C45C C46C 111.8(9)
C38C C39C C45C C48C 170.1(7)
C40C C39C C45C C48C -12.7(13)
C38C C39C C45C C47C 49.7(11)
C40C C39C C45C C47C -133.1(8)
C14C C15C C49C C54C -58.3(17)
C16C C15C C49C C54C 128.1(13)
C14C C15C C49C C50C 120.8(14)
C16C C15C C49C C50C -52.8(18)
C54C C49C C50C C51C -4.0(18)
C15C C49C C50C C51C 177.0(12)
C49C C50C C51C C52C 6.4(19)
C49C C50C C51C C55C 177.7(11)
C50C C51C C52C C53C -1(2)
C55C C51C C52C C53C -170.5(15)
C51C C52C C53C C54C -7(2)
C51C C52C C53C C59C 172.6(14)
C50C C49C C54C C53C -4(2)
C15C C49C C54C C53C 174.9(12)
C52C C53C C54C C49C 9(2)
C59C C53C C54C C49C -169.9(13)
C52C C51C C55C C56C -123.3(17)
C50C C51C C55C C56C 67.0(16)
C52C C51C C55C C57C 108.0(19)
C50C C51C C55C C57C -61.7(17)
C52C C51C C55C C58C -13(2)
C50C C51C C55C C58C 177.0(11)
C52C C53C C59C C62C -135.8(16)
C54C C53C C59C C62C 44(2)
C52C C53C C59C C60C 111.0(17)
C54C C53C C59C C60C -69.7(18)
C52C C53C C59C C61C -9(3)
C54C C53C C59C C61C 170.0(13)
N1D C1D C2D C3D -2.5(11)
C20D C1D C2D C3D -169.9(8)
N1D C1D C2D C71P -177.5(11)
C20D C1D C2D C71P 15.1(18)
C71P C2D C3D C4D 173.9(8)
C1D C2D C3D C4D -2.4(11)
C2D C3D C4D C5D -175.5(10)
C2D C3D C4D N1D 6.4(11)
N1D C4D C5D C6D -19.7(17)
C3D C4D C5D C6D 162.5(10)
N1D C4D C5D C21D -175.4(10)
C3D C4D C5D C21D 6.7(17)
C4D C5D C6D N2D 15.1(18)
C21D C5D C6D N2D 171.6(10)
C4D C5D C6D C7D -164.5(10)
C21D C5D C6D C7D -8.0(18)
C5D C6D C7D C8D 175.1(11)
N2D C6D C7D C8D -4.5(13)
C6D C7D C8D C9D 3.2(13)
C7D C8D C9D N2D -0.8(14)
C7D C8D C9D C10D 174.6(10)
N2D C9D C10D C11D 11.9(18)
C8D C9D C10D C11D -162.7(10)
N2D C9D C10D C35D -173.5(10)
C8D C9D C10D C35D 11.8(17)
C9D C10D C11D N3D -2.4(18)
C35D C10D C11D N3D -177.0(9)
C9D C10D C11D C12D 170.3(9)
C35D C10D C11D C12D -4.3(17)
N3D C11D C12D C13D 10.4(11)
C10D C11D C12D C13D -163.5(11)
C11D C12D C13D C14D -7.9(12)
C12D C13D C14D C15D -172.6(10)
C12D C13D C14D N3D 2.8(12)
N3D C14D C15D C16D -19.9(17)
C13D C14D C15D C16D 154.2(9)
N3D C14D C15D C49D 169.6(10)
C13D C14D C15D C49D -16.3(17)
C14D C15D C16D N4D 10.9(15)
C49D C15D C16D N4D -178.7(10)
C14D C15D C16D C17D -152.9(10)
C49D C15D C16D C17D 17.6(16)
N4D C16D C17D C18D -2.3(12)
C15D C16D C17D C18D 163.9(9)
C16D C17D C18D C19D 5.3(12)
C16D C17D C18D C80P -163.6(9)
C17D C18D C19D C20D 162.1(10)
C80P C18D C19D C20D -31.4(19)
C17D C18D C19D N4D -6.4(11)
C80P C18D C19D N4D 160.2(10)
N4D C19D C20D C1D 6.0(16)
C18D C19D C20D C1D -160.4(10)
N1D C1D C20D C19D -6.0(15)
C2D C1D C20D C19D 160.3(9)
C6D C5D C21D C26D 84.6(14)
C4D C5D C21D C26D -118.3(11)
C6D C5D C21D C22D -86.8(14)
C4D C5D C21D C22D 70.3(16)
C26D C21D C22D C23D 0.2(17)
C5D C21D C22D C23D 171.9(11)
C21D C22D C23D C24D 3.8(18)
C21D C22D C23D C27D -178.8(12)
C22D C23D C24D C25D -3.9(19)
C27D C23D C24D C25D 178.7(13)
C23D C24D C25D C26D 0(2)
C23D C24D C25D C31D 174.3(13)
C22D C21D C26D C25D -4.1(16)
C5D C21D C26D C25D -176.3(10)
C24D C25D C26D C21D 4.0(18)
C31D C25D C26D C21D -170.5(12)
C22D C23D C27D C28D -48(2)
C24D C23D C27D C28D 129.0(13)
C22D C23D C27D C30D 67.5(17)
C24D C23D C27D C30D -115.2(14)
C22D C23D C27D C29D -177.5(12)
C24D C23D C27D C29D 0(2)
C24D C25D C31D C34D -45(2)
C26D C25D C31D C34D 129.1(15)
C24D C25D C31D C32D 159.1(16)
C26D C25D C31D C32D -27(2)
C24D C25D C31D C33D 63.8(19)
C26D C25D C31D C33D -121.9(14)
C11D C10D C35D C36D -127.6(9)
C9D C10D C35D C36D 58.0(12)
C11D C10D C35D C40D 56.5(12)
C9D C10D C35D C40D -117.9(10)
C40D C35D C36D C37D 0.0
C10D C35D C36D C37D -175.9(8)
C35D C36D C37D C38D 0.0
C35D C36D C37D C41D 171.6(10)
C36D C37D C38D C39D 0.0
C41D C37D C38D C39D -171.3(11)
C37D C38D C39D C40D 0.0
C37D C38D C39D C45D 176.9(8)
C38D C39D C40D C35D 0.0
C45D C39D C40D C35D -176.8(8)
C36D C35D C40D C39D 0.0
C10D C35D C40D C39D 175.9(8)
C38D C37D C41D C42D 177.0(10)
C36D C37D C41D C42D 5.5(18)
C38D C37D C41D C43D -61.1(17)
C36D C37D C41D C43D 127.5(12)
C38D C37D C41D C44D 61.8(14)
C36D C37D C41D C44D -109.7(11)
C38D C39D C45D C48D 74.5(12)
C40D C39D C45D C48D -108.7(11)
C38D C39D C45D C47D -159.4(8)
C40D C39D C45D C47D 17.4(13)
C38D C39D C45D C46D -46.5(12)
C40D C39D C45D C46D 130.4(10)
C14D C15D C49D C50D 88.8(12)
C16D C15D C49D C50D -80.8(14)
C14D C15D C49D C54D -92.6(14)
C16D C15D C49D C54D 97.7(12)
C54D C49D C50D C51D -4.5(15)
C15D C49D C50D C51D 173.9(9)
C49D C50D C51D C52D 3.5(15)
C49D C50D C51D C55D -172.6(9)
C50D C51D C52D C53D -1.8(17)
C55D C51D C52D C53D 174.1(11)
C51D C52D C53D C54D 0.7(19)
C51D C52D C53D C59D -179.4(11)
C52D C53D C54D C49D -1.3(19)
C59D C53D C54D C49D 178.7(10)
C50D C49D C54D C53D 3.6(18)
C15D C49D C54D C53D -174.8(11)
C52D C51D C55D C57D 139.1(12)
C50D C51D C55D C57D -44.9(14)
C52D C51D C55D C58D 20.0(17)
C50D C51D C55D C58D -164.0(10)
C52D C51D C55D C56D -101.9(13)
C50D C51D C55D C56D 74.1(14)
C54D C53D C59D C62D -13(2)
C52D C53D C59D C62D 166.6(12)
C54D C53D C59D C60D 120.9(14)
C52D C53D C59D C60D -59.0(17)
C54D C53D C59D C61D -132.2(13)
C52D C53D C59D C61D 47.8(16)
C18P C1P C2P C3P 3.4(14)
C18P C1P C2P C25P -179.7(8)
C1P C2P C3P C4P -2.0(12)
C25P C2P C3P C4P -178.6(9)
C2P C3P C4P C19P -0.8(13)
C2P C3P C4P C5P -177.8(8)
C19P C4P C5P C6P 4.2(13)
C3P C4P C5P C6P -178.6(8)
C4P C5P C6P C7P -3.8(13)
C4P C5P C6P C36P -178.7(8)
C5P C6P C7P C8P 1.1(14)
C36P C6P C7P C8P 176.3(8)
C6P C7P C8P C19P 1.3(14)
C6P C7P C8P C9P -176.6(8)
C7P C8P C9P C10P 1.0(15)
C19P C8P C9P C10P -176.7(9)
C7P C8P C9P C20P -176.6(8)
C19P C8P C9P C20P 5.6(15)
C20P C9P C10P C11P -2.6(15)
C8P C9P C10P C11P 179.7(9)
C9P C10P C11P C12P 3.5(16)
C9P C10P C11P C35P -176.5(9)
C10P C11P C12P C13P -2.9(14)
C35P C11P C12P C13P 177.0(9)
C11P C12P C13P C20P 1.8(14)
C11P C12P C13P C14P 176.1(9)
C20P C13P C14P C15P -5.8(15)
C12P C13P C14P C15P -179.9(9)
C13P C14P C15P C16P 3.9(15)
C13P C14P C15P C26P -177.8(9)
C14P C15P C16P C17P -0.3(16)
C26P C15P C16P C17P -178.8(9)
C15P C16P C17P C20P -1.6(15)
C15P C16P C17P C18P -176.0(9)
C2P C1P C18P C19P -2.0(14)
C2P C1P C18P C17P -179.1(8)
C16P C17P C18P C1P -0.7(14)
C20P C17P C18P C1P -175.0(9)
C16P C17P C18P C19P -177.8(8)
C20P C17P C18P C19P 7.8(14)
C7P C8P C19P C4P -0.8(15)
C9P C8P C19P C4P 176.9(9)
C7P C8P C19P C18P 178.1(8)
C9P C8P C19P C18P -4.2(14)
C3P C4P C19P C8P -179.0(8)
C5P C4P C19P C8P -1.9(14)
C3P C4P C19P C18P 2.1(14)
C5P C4P C19P C18P 179.2(7)
C1P C18P C19P C8P -179.6(9)
C17P C18P C19P C8P -2.5(13)
C1P C18P C19P C4P -0.7(14)
C17P C18P C19P C4P 176.4(8)
C14P C13P C20P C9P -175.4(9)
C12P C13P C20P C9P -1.2(15)
C14P C13P C20P C17P 4.0(15)
C12P C13P C20P C17P 178.2(8)
C10P C9P C20P C13P 1.5(15)
C8P C9P C20P C13P 179.3(9)
C10P C9P C20P C17P -177.9(9)
C8P C9P C20P C17P -0.1(14)
C16P C17P C20P C13P -0.3(14)
C18P C17P C20P C13P 174.1(9)
C16P C17P C20P C9P 179.1(9)
C18P C17P C20P C9P -6.4(14)
C3A C2A C21P N1P -135.2(9)
C1A C2A C21P N1P 28.5(15)
C3A C2A C21P C22P 33.6(14)
C1A C2A C21P C22P -162.7(9)
N1P C21P C22P C23P 8.7(13)
C2A C21P C22P C23P -159.9(8)
C21P C22P C23P C24P -1.5(13)
C22P C23P C24P C25P -8.1(13)
C23P C24P C25P N1P 10.8(15)
C23P C24P C25P C2P -171.1(8)
C1P C2P C25P C24P 150.2(9)
C3P C2P C25P C24P -33.0(15)
C1P C2P C25P N1P -31.5(11)
C3P C2P C25P N1P 145.3(9)
C14P C15P C26P N2P -145.7(10)
C16P C15P C26P N2P 32.7(14)
C14P C15P C26P C27P 43.4(16)
C16P C15P C26P C27P -138.1(10)
N2P C26P C27P C28P -4.0(16)
C15P C26P C27P C28P 165.9(9)
C26P C27P C28P C29P 5.9(15)
C27P C28P C29P C30P -3.1(15)
C28P C29P C30P N2P -1.9(15)
C28P C29P C30P C18A 168.5(9)
C17A C18A C30P N2P 139.1(9)
C19A C18A C30P N2P -39.6(15)
C17A C18A C30P C29P -31.9(15)
C19A C18A C30P C29P 149.3(10)
C3B C2B C31P N3P -145.0(9)
C1B C2B C31P N3P 25.9(16)
C3B C2B C31P C32P 22.1(15)
C1B C2B C31P C32P -167.0(10)
N3P C31P C32P C33P 7.7(16)
C2B C31P C32P C33P -158.5(9)
C31P C32P C33P C34P -7.0(15)
C32P C33P C34P C35P 3.4(14)
C33P C34P C35P N3P -0.2(16)
C33P C34P C35P C11P -172.7(9)
C10P C11P C35P N3P -28.5(13)
C12P C11P C35P N3P 151.5(9)
C10P C11P C35P C34P 144.8(10)
C12P C11P C35P C34P -35.2(15)
C5P C6P C36P N4P -153.8(9)
C7P C6P C36P N4P 31.2(11)
C5P C6P C36P C37P 27.9(14)
C7P C6P C36P C37P -147.1(9)
N4P C36P C37P C38P -4.5(14)
C6P C36P C37P C38P 173.7(8)
C36P C37P C38P C39P 1.6(13)
C37P C38P C39P C40P 4.6(15)
C38P C39P C40P N4P -8.1(14)
C38P C39P C40P C18B 165.3(9)
C17B C18B C40P N4P 134.8(9)
C19B C18B C40P N4P -31.2(16)
C17B C18B C40P C39P -38.4(14)
C19B C18B C40P C39P 155.5(10)
C58P C41P C42P C43P 4.5(15)
C58P C41P C42P C65P -170.6(9)
C41P C42P C43P C44P -1.3(16)
C65P C42P C43P C44P 173.3(9)
C42P C43P C44P C59P -1.7(15)
C42P C43P C44P C45P -172.5(9)
C59P C44P C45P C46P 2.5(16)
C43P C44P C45P C46P 172.9(9)
C44P C45P C46P C47P -5.3(16)
C44P C45P C46P C76P -170.5(10)
C45P C46P C47P C48P 6.5(15)
C76P C46P C47P C48P 173.2(9)
C46P C47P C48P C59P -4.9(14)
C46P C47P C48P C49P -176.5(8)
C59P C48P C49P C50P -171.9(10)
C47P C48P C49P C50P -0.8(14)
C59P C48P C49P C60P 0.0(15)
C47P C48P C49P C60P 171.2(9)
C60P C49P C50P C51P 1.2(14)
C48P C49P C50P C51P 173.3(8)
C49P C50P C51P C52P 0.5(15)
C49P C50P C51P C75P -174.9(9)
C50P C51P C52P C53P -2.2(14)
C75P C51P C52P C53P 172.6(8)
C51P C52P C53P C54P 178.6(8)
C51P C52P C53P C60P 2.4(13)
C52P C53P C54P C55P -179.3(8)
C60P C53P C54P C55P -3.0(13)
C53P C54P C55P C56P 2.2(14)
C53P C54P C55P C66P -176.2(8)
C54P C55P C56P C57P -2.9(15)
C66P C55P C56P C57P 175.6(9)
C55P C56P C57P C60P 4.5(15)
C55P C56P C57P C58P -170.1(8)
C42P C41P C58P C59P -4.6(15)
C42P C41P C58P C57P 174.6(9)
C56P C57P C58P C41P 4.2(14)
C60P C57P C58P C41P -170.3(10)
C56P C57P C58P C59P -176.5(9)
C60P C57P C58P C59P 8.9(14)
C45P C44P C59P C48P -1.2(16)
C43P C44P C59P C48P -171.9(9)
C45P C44P C59P C58P 172.3(9)
C43P C44P C59P C58P 1.6(15)
C47P C48P C59P C44P 2.4(15)
C49P C48P C59P C44P 173.5(9)
C47P C48P C59P C58P -171.3(9)
C49P C48P C59P C58P -0.2(15)
C41P C58P C59P C44P 1.6(16)
C57P C58P C59P C44P -177.7(9)
C41P C58P C59P C48P 175.2(9)
C57P C58P C59P C48P -4.0(14)
C56P C57P C60P C49P 176.3(9)
C58P C57P C60P C49P -9.3(14)
C56P C57P C60P C53P -5.3(15)
C58P C57P C60P C53P 169.0(8)
C50P C49P C60P C57P 177.3(9)
C48P C49P C60P C57P 4.9(14)
C50P C49P C60P C53P -1.0(14)
C48P C49P C60P C53P -173.4(8)
C54P C53P C60P C57P 4.5(14)
C52P C53P C60P C57P -179.1(9)
C54P C53P C60P C49P -177.1(8)
C52P C53P C60P C49P -0.8(14)
C3C C2C C61P N5P -159.9(8)
C1C C2C C61P N5P 10.3(17)
C3C C2C C61P C62P 13.7(14)
C1C C2C C61P C62P -176.1(10)
N5P C61P C62P C63P 8.2(15)
C2C C61P C62P C63P -165.0(8)
C61P C62P C63P C64P -4.7(14)
C62P C63P C64P C65P -0.7(13)
C63P C64P C65P N5P 3.7(16)
C63P C64P C65P C42P -164.5(8)
C41P C42P C65P N5P -22.2(13)
C43P C42P C65P N5P 162.9(9)
C41P C42P C65P C64P 147.8(9)
C43P C42P C65P C64P -27.2(15)
C56P C55P C66P C67P -148.8(9)
C54P C55P C66P C67P 29.7(15)
C56P C55P C66P N6P 26.3(12)
C54P C55P C66P N6P -155.2(8)
N6P C66P C67P C68P -0.6(15)
C55P C66P C67P C68P 174.3(9)
C66P C67P C68P C69P -3.2(14)
C67P C68P C69P C70P 8.0(14)
C68P C69P C70P N6P -8.6(14)
C68P C69P C70P C18C 171.1(9)
C17C C18C C70P C69P -48.8(15)
C19C C18C C70P C69P 130.3(11)
C17C C18C C70P N6P 131.0(9)
C19C C18C C70P N6P -49.9(16)
C3D C2D C71P N7P -135.9(9)
C1D C2D C71P N7P 38.6(17)
C3D C2D C71P C72P 41.5(13)
C1D C2D C71P C72P -143.9(11)
N7P C71P C72P C73P 6.5(14)
C2D C71P C72P C73P -170.7(8)
C71P C72P C73P C74P -1.5(12)
C72P C73P C74P C75P -2.3(13)
C73P C74P C75P N7P 1.8(14)
C73P C74P C75P C51P -172.2(8)
C52P C51P C75P C74P -31.4(14)
C50P C51P C75P C74P 144.1(9)
C52P C51P C75P N7P 154.2(9)
C50P C51P C75P N7P -30.4(11)
C45P C46P C76P C77P 24.6(17)
C47P C46P C76P C77P -142.1(10)
C45P C46P C76P N8P -165.4(9)
C47P C46P C76P N8P 28.0(14)
N8P C76P C77P C78P -6.9(16)
C46P C76P C77P C78P 163.1(10)
C76P C77P C78P C79P 6.4(15)
C77P C78P C79P C80P 1.0(13)
C78P C79P C80P N8P -8.6(15)
C78P C79P C80P C18D 168.5(8)
C17D C18D C80P N8P 142.5(10)
C19D C18D C80P N8P -23.2(17)
C17D C18D C80P C79P -34.9(14)
C19D C18D C80P C79P 159.4(10)
C3A C4A N1A C1A -1.0(10)
C5A C4A N1A C1A 162.8(7)
C3A C4A N1A Ni1A 173.8(6)
C5A C4A N1A Ni1A -22.4(11)
C20A C1A N1A C4A 172.0(7)
C2A C1A N1A C4A -3.8(9)
C20A C1A N1A Ni1A -2.8(11)
C2A C1A N1A Ni1A -178.7(5)
C10A C9A N2A C6A -169.3(8)
C8A C9A N2A C6A 3.7(9)
C10A C9A N2A Ni1A 13.4(13)
C8A C9A N2A Ni1A -173.7(4)
C5A C6A N2A C9A -171.7(8)
C7A C6A N2A C9A -2.4(9)
C5A C6A N2A Ni1A 5.8(12)
C7A C6A N2A Ni1A 175.1(5)
C10A C11A N3A C14A 172.1(8)
C12A C11A N3A C14A -0.6(9)
C10A C11A N3A Ni1A -6.5(12)
C12A C11A N3A Ni1A -179.2(5)
C13A C14A N3A C11A -2.6(10)
C15A C14A N3A C11A 171.4(7)
C13A C14A N3A Ni1A 175.9(7)
C15A C14A N3A Ni1A -10.1(12)
C17A C16A N4A C19A 5.0(11)
C15A C16A N4A C19A -170.9(9)
C17A C16A N4A Ni1A 173.7(6)
C15A C16A N4A Ni1A -2.2(13)
C20A C19A N4A C16A -169.2(8)
C18A C19A N4A C16A 2.0(10)
C20A C19A N4A Ni1A 22.3(14)
C18A C19A N4A Ni1A -166.4(6)
C20B C1B N1B C4B 167.2(8)
C2B C1B N1B C4B -1.1(11)
C20B C1B N1B Ni2B -22.3(13)
C2B C1B N1B Ni2B 169.4(5)
C5B C4B N1B C1B 172.2(12)
C3B C4B N1B C1B -6.2(10)
C5B C4B N1B Ni2B 1.1(16)
C3B C4B N1B Ni2B -177.3(5)
C5B C6B N2B C9B -177.3(10)
C7B C6B N2B C9B 1.5(11)
C5B C6B N2B Ni2B 8.5(15)
C7B C6B N2B Ni2B -172.8(6)
C10B C9B N2B C6B -170.7(8)
C8B C9B N2B C6B 3.3(11)
C10B C9B N2B Ni2B 3.3(15)
C8B C9B N2B Ni2B 177.3(5)
C10B C11B N3B C14B 166.4(9)
C12B C11B N3B C14B -2.9(11)
C10B C11B N3B Ni2B -11.1(16)
C12B C11B N3B Ni2B 179.6(5)
C15B C14B N3B C11B 176.1(10)
C13B C14B N3B C11B -1.8(11)
C15B C14B N3B Ni2B -6.3(15)
C13B C14B N3B Ni2B 175.8(5)
C15B C16B N4B C19B -164.4(9)
C17B C16B N4B C19B 2.1(10)
C15B C16B N4B Ni2B 14.1(13)
C17B C16B N4B Ni2B -179.5(6)
C20B C19B N4B C16B -169.0(7)
C18B C19B N4B C16B -0.3(10)
C20B C19B N4B Ni2B 12.5(12)
C18B C19B N4B Ni2B -178.8(5)
C5C C4C N1C C1C 176.9(9)
C3C C4C N1C C1C 4.8(10)
C5C C4C N1C Ni3C 6.7(13)
C3C C4C N1C Ni3C -165.4(6)
C20C C1C N1C C4C 159.9(8)
C2C C1C N1C C4C -11.0(10)
C20C C1C N1C Ni3C -29.9(12)
C2C C1C N1C Ni3C 159.2(6)
C7C C6C N2C C9C 15.6(13)
C5C C6C N2C C9C -165.2(10)
C7C C6C N2C Ni3C -169.6(6)
C5C C6C N2C Ni3C 9.7(16)
C10C C9C N2C C6C -178.7(11)
C8C C9C N2C C6C -9.6(12)
C10C C9C N2C Ni3C 6.1(17)
C8C C9C N2C Ni3C 175.2(5)
C15C C14C N3C C11C 175.8(10)
C13C C14C N3C C11C -2.6(12)
C15C C14C N3C Ni3C 5.5(16)
C13C C14C N3C Ni3C -172.9(7)
C10C C11C N3C C14C 168.5(9)
C12C C11C N3C C14C -1.5(11)
C10C C11C N3C Ni3C -20.5(13)
C12C C11C N3C Ni3C 169.6(6)
C20C C19C N4C C16C 178.4(8)
C18C C19C N4C C16C -2.9(11)
C20C C19C N4C Ni3C -11.6(14)
C18C C19C N4C Ni3C 167.1(5)
C15C C16C N4C C19C -165.4(11)
C17C C16C N4C C19C 6.4(11)
C15C C16C N4C Ni3C 24.2(15)
C17C C16C N4C Ni3C -163.9(6)
C20D C1D N1D C4D 173.5(9)
C2D C1D N1D C4D 6.2(11)
C20D C1D N1D Ni4D -13.6(14)
C2D C1D N1D Ni4D 179.1(6)
C5D C4D N1D C1D 174.4(10)
C3D C4D N1D C1D -7.5(10)
C5D C4D N1D Ni4D 1.2(14)
C3D C4D N1D Ni4D 179.3(6)
C10D C9D N2D C6D -177.0(10)
C8D C9D N2D C6D -2.0(13)
C10D C9D N2D Ni4D -0.1(18)
C8D C9D N2D Ni4D 174.9(7)
C5D C6D N2D C9D -175.8(10)
C7D C6D N2D C9D 3.8(12)
C5D C6D N2D Ni4D 7.2(15)
C7D C6D N2D Ni4D -173.1(7)
C10D C11D N3D C14D 164.3(10)
C12D C11D N3D C14D -9.3(12)
C10D C11D N3D Ni4D -17.5(16)
C12D C11D N3D Ni4D 169.0(6)
C15D C14D N3D C11D 179.3(10)
C13D C14D N3D C11D 4.3(11)
C15D C14D N3D Ni4D 1.0(16)
C13D C14D N3D Ni4D -173.9(5)
C17D C16D N4D C19D -1.9(12)
C15D C16D N4D C19D -166.5(9)
C17D C16D N4D Ni4D -179.0(6)
C15D C16D N4D Ni4D 16.3(14)
C20D C19D N4D C16D -164.4(10)
C18D C19D N4D C16D 4.8(10)
C20D C19D N4D Ni4D 12.7(14)
C18D C19D N4D Ni4D -178.1(6)
C22P C21P N1P C25P -6.3(12)
C2A C21P N1P C25P 162.7(8)
C24P C25P N1P C21P -3.4(13)
C2P C25P N1P C21P 178.2(7)
C27P C26P N2P C30P -0.8(16)
C15P C26P N2P C30P -171.5(8)
C29P C30P N2P C26P 3.9(15)
C18A C30P N2P C26P -166.9(9)
C34P C35P N3P C31P 0.6(16)
C11P C35P N3P C31P 173.4(8)
C32P C31P N3P C35P -4.2(14)
C2B C31P N3P C35P 162.6(8)
C37P C36P N4P C40P 0.9(13)
C6P C36P N4P C40P -177.4(7)
C39P C40P N4P C36P 5.3(12)
C18B C40P N4P C36P -168.4(8)
C64P C65P N5P C61P -0.8(16)
C42P C65P N5P C61P 167.7(8)
C62P C61P N5P C65P -5.2(14)
C2C C61P N5P C65P 168.2(8)
C69P C70P N6P C66P 4.1(13)
C18C C70P N6P C66P -175.7(9)
C67P C66P N6P C70P 0.3(13)
C55P C66P N6P C70P -175.2(8)
C72P C71P N7P C75P -7.0(14)
C2D C71P N7P C75P 170.2(8)
C74P C75P N7P C71P 2.6(14)
C51P C75P N7P C71P 177.0(8)
C79P C80P N8P C76P 8.4(16)
C18D C80P N8P C76P -168.6(8)
C77P C76P N8P C80P -0.3(14)
C46P C76P N8P C80P -170.9(9)
C4A N1A Ni1A N3A -103(13)
C1A N1A Ni1A N3A 71(13)
C4A N1A Ni1A N4A -151.3(7)
C1A N1A Ni1A N4A 22.1(7)
C4A N1A Ni1A N2A 30.3(7)
C1A N1A Ni1A N2A -156.3(7)
C11A N3A Ni1A N1A 154(13)
C14A N3A Ni1A N1A -24(13)
C11A N3A Ni1A N4A -157.4(7)
C14A N3A Ni1A N4A 24.4(8)
C11A N3A Ni1A N2A 21.0(7)
C14A N3A Ni1A N2A -157.2(8)
C16A N4A Ni1A N1A 162.0(7)
C19A N4A Ni1A N1A -31.8(8)
C16A N4A Ni1A N3A -16.9(7)
C19A N4A Ni1A N3A 149.3(8)
C16A N4A Ni1A N2A -101(15)
C19A N4A Ni1A N2A 65(15)
C9A N2A Ni1A N1A 156.5(7)
C6A N2A Ni1A N1A -20.5(6)
C9A N2A Ni1A N3A -24.5(7)
C6A N2A Ni1A N3A 158.4(6)
C9A N2A Ni1A N4A 60(15)
C6A N2A Ni1A N4A -117(15)
C1B N1B Ni2B N3B -27(33)
C4B N1B Ni2B N3B 142(32)
C1B N1B Ni2B N4B 32.8(8)
C4B N1B Ni2B N4B -158.1(7)
C1B N1B Ni2B N2B -149.1(8)
C4B N1B Ni2B N2B 20.0(7)
C11B N3B Ni2B N1B -101(32)
C14B N3B Ni2B N1B 82(32)
C11B N3B Ni2B N4B -161.4(9)
C14B N3B Ni2B N4B 21.6(7)
C11B N3B Ni2B N2B 20.5(9)
C14B N3B Ni2B N2B -156.5(8)
C16B N4B Ni2B N1B 154.9(7)
C19B N4B Ni2B N1B -26.9(7)
C16B N4B Ni2B N3B -25.8(7)
C19B N4B Ni2B N3B 152.4(7)
C16B N4B Ni2B N2B 37(11)
C19B N4B Ni2B N2B -145(11)
C6B N2B Ni2B N1B -24.1(7)
C9B N2B Ni2B N1B 162.8(8)
C6B N2B Ni2B N3B 156.6(7)
C9B N2B Ni2B N3B -16.6(8)
C6B N2B Ni2B N4B 94(11)
C9B N2B Ni2B N4B -79(11)
C4C N1C Ni3C N3C 106(9)
C1C N1C Ni3C N3C -62(10)
C4C N1C Ni3C N2C 14.7(7)
C1C N1C Ni3C N2C -153.4(8)
C4C N1C Ni3C N4C -158.2(7)
C1C N1C Ni3C N4C 33.7(8)
C14C N3C Ni3C N1C 110(9)
C11C N3C Ni3C N1C -59(10)
C14C N3C Ni3C N2C -158.0(8)
C11C N3C Ni3C N2C 33.2(8)
C14C N3C Ni3C N4C 14.9(8)
C11C N3C Ni3C N4C -153.9(7)
C6C N2C Ni3C N1C -23.5(9)
C9C N2C Ni3C N1C 150.6(9)
C6C N2C Ni3C N3C 158.7(9)
C9C N2C Ni3C N3C -27.2(9)
C6C N2C Ni3C N4C 72(4)
C9C N2C Ni3C N4C -114(4)
C19C N4C Ni3C N1C -13.6(8)
C16C N4C Ni3C N1C 155.7(8)
C19C N4C Ni3C N3C 164.1(8)
C16C N4C Ni3C N3C -26.6(8)
C19C N4C Ni3C N2C -109(4)
C16C N4C Ni3C N2C 60(4)
C1D N1D Ni4D N4D 23.2(8)
C4D N1D Ni4D N4D -165.4(8)
C1D N1D Ni4D N2D -157.0(9)
C4D N1D Ni4D N2D 14.4(8)
C1D N1D Ni4D N3D -10(12)
C4D N1D Ni4D N3D 161(11)
C16D N4D Ni4D N1D 154.4(8)
C19D N4D Ni4D N1D -22.1(8)
C16D N4D Ni4D N2D 5(71)
C19D N4D Ni4D N2D -172(100)
C16D N4D Ni4D N3D -26.6(8)
C19D N4D Ni4D N3D 156.8(8)
C9D N2D Ni4D N1D 165.2(10)
C6D N2D Ni4D N1D -18.6(8)
C9D N2D Ni4D N4D -45(71)
C6D N2D Ni4D N4D 131(71)
C9D N2D Ni4D N3D -13.8(10)
C6D N2D Ni4D N3D 162.5(8)
C11D N3D Ni4D N1D -125(11)
C14D N3D Ni4D N1D 53(12)
C11D N3D Ni4D N4D -159.0(8)
C14D N3D Ni4D N4D 19.0(8)
C11D N3D Ni4D N2D 21.2(8)
C14D N3D Ni4D N2D -160.8(8)

loop_
_platon_squeeze_void_nr
_platon_squeeze_void_average_x
_platon_squeeze_void_average_y
_platon_squeeze_void_average_z
_platon_squeeze_void_volume
_platon_squeeze_void_count_electrons
_platon_squeeze_void_content
1 -0.005 0.034 0.504 5163 1390 ' '
2 0.616 -0.111 0.136 306 96 ' '
3 0.384 0.111 0.863 307 92 ' '
4 0.111 0.253 0.059 8 1 ' '
5 0.237 0.281 0.089 10 1 ' '
6 0.763 0.719 0.911 10 1 ' '
7 0.889 0.746 0.940 8 1 ' '
